data_7115496
loop_
_publ_author_name
'Qin Zhou'
'Hui Li'
'Yongfu Lian'
'Mitsuaki Suzuki'
'Lipiao Bao'
'Wenting Cai,c'
'Weiwei Wang'
'Shigeru Nagase'
'Xing Lu'
'Takeshi Akasaka'

_publ_section_title
;
 Regioselective synthesis and molecular structure of the first derivative
 of praseodymium-containing metallofullerenes
;
_journal_name_full Chem.Commun.
_journal_page_first 9876
_journal_paper_doi 10.1039/C4cc02949F
_journal_volume 50
_journal_year 2014
_chemical_formula_sum 'C94.5 H14 Pr S5'
_chemical_formula_weight 1450.27
_chemical_name_common Pr@C82-Ad
_chemical_name_systematic
; 
 PrC82Ad
;
_space_group_IT_number 14
_symmetry_cell_setting monoclinic
_symmetry_space_group_name_Hall '-P 2yn'
_symmetry_space_group_name_H-M 'P 1 21/n 1'
_atom_sites_solution_hydrogens geom
_atom_sites_solution_primary direct
_atom_sites_solution_secondary difmap
_audit_creation_method SHELXL-97
_cell_angle_alpha 90.00
_cell_angle_beta 101.373(2)
_cell_angle_gamma 90.00
_cell_formula_units_Z 4
_cell_length_a 11.325(2)
_cell_length_b 21.950(4)
_cell_length_c 20.931(4)
_cell_measurement_temperature 90(2)
_cell_volume 5100.9(16)
_computing_cell_refinement PROCESS-AUTO
_computing_data_collection PROCESS-AUTO
_computing_structure_refinement 'SHELXL-97 (Sheldrick, 1997)'
_computing_structure_solution 'SHELXS-97 (Sheldrick, 1990)'
_diffrn_ambient_temperature 90(2)
_diffrn_measured_fraction_theta_full 0.985
_diffrn_measured_fraction_theta_max 0.937
_diffrn_radiation_monochromator graphite
_diffrn_radiation_source 'fine-focus sealed tube'
_diffrn_radiation_type MoK\a
_diffrn_radiation_wavelength 0.71073
_diffrn_reflns_av_R_equivalents 0.0873
_diffrn_reflns_av_sigmaI/netI 0.0812
_diffrn_reflns_limit_h_max 15
_diffrn_reflns_limit_h_min -15
_diffrn_reflns_limit_k_max 29
_diffrn_reflns_limit_k_min -30
_diffrn_reflns_limit_l_max 28
_diffrn_reflns_limit_l_min -28
_diffrn_reflns_number 49841
_diffrn_reflns_theta_full 25.00
_diffrn_reflns_theta_max 29.21
_diffrn_reflns_theta_min 3.91
_exptl_absorpt_coefficient_mu 1.228
_exptl_absorpt_correction_T_max 0.8587
_exptl_absorpt_correction_T_min 0.4925
_exptl_absorpt_correction_type multi-scan
_exptl_crystal_colour Black
_exptl_crystal_density_diffrn 1.889
_exptl_crystal_density_method 'not measured'
_exptl_crystal_description Block
_exptl_crystal_F_000 2880
_exptl_crystal_size_max 0.67
_exptl_crystal_size_mid 0.22
_exptl_crystal_size_min 0.13
_refine_diff_density_max 3.004
_refine_diff_density_min -1.851
_refine_diff_density_rms 0.242
_refine_ls_extinction_method none
_refine_ls_goodness_of_fit_ref 1.151
_refine_ls_hydrogen_treatment mixed
_refine_ls_matrix_type full
_refine_ls_number_parameters 2692
_refine_ls_number_reflns 12977
_refine_ls_number_restraints 4125
_refine_ls_restrained_S_all 1.006
_refine_ls_R_factor_all 0.1398
_refine_ls_R_factor_gt 0.1087
_refine_ls_shift/su_max 0.011
_refine_ls_shift/su_mean 0.000
_refine_ls_structure_factor_coef Fsqd
_refine_ls_weighting_details 'calc w=1/[\s^2^(Fo^2^)+(0.0895P)^2^+97.7974P] where P=(Fo^2^+2Fc^2^)/3'
_refine_ls_weighting_scheme calc
_refine_ls_wR_factor_gt 0.2518
_refine_ls_wR_factor_ref 0.2700
_reflns_number_gt 9575
_reflns_number_total 12977
_reflns_threshold_expression >2sigma(I)
_cod_data_source_file c4cc02949f2.cif
_cod_data_source_block prc82ada
_cod_original_cell_volume 5100.8(16)
_cod_original_sg_symbol_H-M P21/n
_cod_original_formula_sum 'C94.50 H14 Pr S5'
_cod_database_code 7115496

loop_
_symmetry_equiv_pos_as_xyz
'x, y, z'
'-x+1/2, y+1/2, -z+1/2'
'-x, -y, -z'
'x-1/2, -y-1/2, z-1/2'

loop_
_atom_site_label
_atom_site_type_symbol
_atom_site_fract_x
_atom_site_fract_y
_atom_site_fract_z
_atom_site_U_iso_or_equiv
_atom_site_adp_type
_atom_site_occupancy
_atom_site_symmetry_multiplicity
_atom_site_calc_flag
_atom_site_refinement_flags
_atom_site_disorder_assembly
_atom_site_disorder_group
C1A C 0.6090(8) 0.8579(4) 0.1548(4) 0.0257(17) Uani 0.851(5) 1 d PDU A 1
C2A C 0.4473(8) 0.8133(4) 0.1134(5) 0.0260(17) Uani 0.851(5) 1 d PDU A 1
C3A C 0.3933(16) 0.7950(19) 0.1727(8) 0.019(3) Uani 0.341(3) 1 d PDU A 1
C4A C 0.4459(14) 0.7973(13) 0.2417(9) 0.019(4) Uani 0.341(3) 1 d PDU A 1
C5A C 0.558(2) 0.8294(13) 0.2707(13) 0.020(3) Uani 0.341(3) 1 d PDU A 1
C6A C 0.622(3) 0.8562(14) 0.2261(12) 0.0210(17) Uani 0.341(3) 1 d PDU A 1
C7A C 0.676(2) 0.9151(8) 0.2451(9) 0.0210(17) Uani 0.341(3) 1 d PDU A 1
C8A C 0.664(3) 0.9539(13) 0.1878(8) 0.0210(17) Uani 0.341(3) 1 d PDU A 1
C9A C 0.606(4) 0.9211(10) 0.1295(15) 0.0210(17) Uani 0.341(3) 1 d PDU A 1
C10A C 0.519(3) 0.9517(11) 0.0832(17) 0.021(3) Uani 0.341(3) 1 d PDU A 1
C11A C 0.412(2) 0.9222(11) 0.054(2) 0.021(3) Uani 0.341(3) 1 d PDU A 1
C12A C 0.372(2) 0.8622(14) 0.071(2) 0.0210(17) Uani 0.341(3) 1 d PDU A 1
C13A C 0.244(3) 0.8609(14) 0.072(2) 0.026(4) Uani 0.341(3) 1 d PDU A 1
C14A C 0.186(2) 0.8285(13) 0.1148(10) 0.026(4) Uani 0.341(3) 1 d PDU A 1
C15A C 0.2633(16) 0.7982(13) 0.1658(7) 0.025(4) Uani 0.341(3) 1 d PDU A 1
C16A C 0.2356(14) 0.7992(14) 0.2306(7) 0.027(4) Uani 0.341(3) 1 d PDU A 1
C17A C 0.3483(13) 0.7952(10) 0.2773(8) 0.022(4) Uani 0.341(3) 1 d PDU A 1
C18A C 0.3590(16) 0.8228(12) 0.3386(12) 0.024(4) Uani 0.341(3) 1 d PDU A 1
C19A C 0.4672(15) 0.8505(9) 0.3675(10) 0.022(4) Uani 0.341(3) 1 d PDU A 1
C20A C 0.565(2) 0.8552(11) 0.3314(13) 0.021(4) Uani 0.341(3) 1 d PDU A 1
C21A C 0.631(2) 0.9109(9) 0.3522(11) 0.023(4) Uani 0.341(3) 1 d PDU A 1
C22A C 0.683(2) 0.9423(8) 0.3065(9) 0.022(4) Uani 0.341(3) 1 d PDU A 1
C23A C 0.684(2) 1.0080(9) 0.3147(10) 0.027(4) Uani 0.341(3) 1 d PDU A 1
C24A C 0.670(2) 1.0457(10) 0.2566(9) 0.027(4) Uani 0.341(3) 1 d PDU A 1
C25A C 0.655(3) 1.0188(13) 0.1932(8) 0.025(4) Uani 0.341(3) 1 d PDU A 1
C26A C 0.581(2) 1.0510(11) 0.1406(10) 0.025(3) Uani 0.341(3) 1 d PDU A 1
C27A C 0.508(2) 1.0175(11) 0.0869(14) 0.0210(17) Uani 0.341(3) 1 d PDU A 1
C28A C 0.4034(17) 1.0473(12) 0.0625(14) 0.023(3) Uani 0.341(3) 1 d PDU A 1
C29A C 0.2939(17) 1.0180(10) 0.0398(16) 0.032(4) Uani 0.341(3) 1 d PDU A 1
C30A C 0.2986(19) 0.9545(9) 0.0338(16) 0.026(4) Uani 0.341(3) 1 d PDU A 1
C31A C 0.197(2) 0.9182(10) 0.0431(14) 0.033(4) Uani 0.341(3) 1 d PDU A 1
C32A C 0.0885(19) 0.9417(10) 0.0563(12) 0.036(4) Uani 0.341(3) 1 d PDU A 1
C33A C 0.028(2) 0.9064(11) 0.0951(12) 0.036(4) Uani 0.341(3) 1 d PDU A 1
C34A C 0.074(2) 0.8527(11) 0.1276(12) 0.030(4) Uani 0.341(3) 1 d PDU A 1
C35A C 0.045(2) 0.8484(10) 0.1921(9) 0.035(4) Uani 0.341(3) 1 d PDU A 1
C36A C 0.131(2) 0.8220(14) 0.2438(8) 0.036(4) Uani 0.341(3) 1 d PDU A 1
C37A C 0.134(2) 0.8443(10) 0.3082(11) 0.039(4) Uani 0.341(3) 1 d PDU A 1
C38A C 0.2479(16) 0.8447(10) 0.3546(11) 0.032(4) Uani 0.341(3) 1 d PDU A 1
C39A C 0.2581(15) 0.8946(8) 0.3986(14) 0.033(3) Uani 0.341(3) 1 d PDU A 1
C40A C 0.3614(14) 0.9299(8) 0.4190(11) 0.032(3) Uani 0.341(3) 1 d PDU A 1
C41A C 0.4694(15) 0.9040(9) 0.4084(11) 0.027(4) Uani 0.341(3) 1 d PDU A 1
C42A C 0.5715(19) 0.9403(9) 0.3995(11) 0.028(4) Uani 0.341(3) 1 d PDU A 1
C43A C 0.566(2) 1.0045(9) 0.4014(13) 0.032(4) Uani 0.341(3) 1 d PDU A 1
C44A C 0.631(2) 1.0341(9) 0.3604(12) 0.031(4) Uani 0.341(3) 1 d PDU A 1
C45A C 0.588(2) 1.0954(10) 0.3354(9) 0.032(4) Uani 0.341(3) 1 d PDU A 1
C46A C 0.606(2) 1.1014(11) 0.2664(9) 0.030(4) Uani 0.341(3) 1 d PDU A 1
C47A C 0.513(2) 1.1351(11) 0.2180(7) 0.035(4) Uani 0.341(3) 1 d PDU A 1
C48A C 0.5164(17) 1.1059(10) 0.1536(10) 0.029(4) Uani 0.341(3) 1 d PDU A 1
C49A C 0.4034(17) 1.1037(11) 0.1024(11) 0.031(4) Uani 0.341(3) 1 d PDU A 1
C50A C 0.3123(15) 1.1302(11) 0.1151(8) 0.035(4) Uani 0.341(3) 1 d PDU A 1
C51A C 0.1942(17) 1.1056(11) 0.0938(10) 0.042(4) Uani 0.341(3) 1 d PDU A 1
C52A C 0.183(2) 1.0503(10) 0.0564(14) 0.038(4) Uani 0.341(3) 1 d PDU A 1
C53A C 0.075(2) 1.0100(11) 0.0714(13) 0.041(4) Uani 0.341(3) 1 d PDU A 1
C54A C 0.004(2) 1.0320(9) 0.1158(9) 0.047(4) Uani 0.341(3) 1 d PDU A 1
C55A C -0.049(3) 0.9917(8) 0.1558(11) 0.045(4) Uani 0.341(3) 1 d PDU A 1
C56A C -0.037(3) 0.9369(9) 0.1414(10) 0.040(4) Uani 0.341(3) 1 d PDU A 1
C57A C -0.025(3) 0.9014(9) 0.2037(10) 0.043(4) Uani 0.341(3) 1 d PDU A 1
C58A C -0.013(2) 0.9352(11) 0.2670(7) 0.044(4) Uani 0.341(3) 1 d PDU A 1
C59A C 0.061(2) 0.8968(8) 0.3193(13) 0.043(4) Uani 0.341(3) 1 d PDU A 1
C60A C 0.1410(14) 0.9275(8) 0.3764(10) 0.041(3) Uani 0.341(3) 1 d PDU A 1
C61A C 0.1291(16) 0.9839(7) 0.3785(11) 0.042(4) Uani 0.341(3) 1 d PDU A 1
C62A C 0.2273(14) 1.0205(7) 0.4114(10) 0.040(4) Uani 0.341(3) 1 d PDU A 1
C63A C 0.3492(13) 0.9997(8) 0.4265(12) 0.031(3) Uani 0.341(3) 1 d PDU A 1
C64A C 0.451(2) 1.0372(9) 0.4130(13) 0.034(3) Uani 0.341(3) 1 d PDU A 1
C65A C 0.4299(19) 1.0970(12) 0.3865(14) 0.034(4) Uani 0.341(3) 1 d PDU A 1
C66A C 0.4944(14) 1.1235(13) 0.3413(11) 0.035(4) Uani 0.341(3) 1 d PDU A 1
C67A C 0.4092(16) 1.1541(11) 0.2923(10) 0.036(4) Uani 0.341(3) 1 d PDU A 1
C68A C 0.408(2) 1.1569(18) 0.2289(8) 0.033(4) Uani 0.341(3) 1 d PDU A 1
C69A C 0.3175(13) 1.1574(10) 0.1778(9) 0.035(4) Uani 0.341(3) 1 d PDU A 1
C70A C 0.1996(14) 1.1539(10) 0.1926(8) 0.041(4) Uani 0.341(3) 1 d PDU A 1
C71A C 0.1224(13) 1.1250(10) 0.1391(9) 0.045(4) Uani 0.341(3) 1 d PDU A 1
C72A C 0.0243(17) 1.0889(8) 0.1498(8) 0.047(4) Uani 0.341(3) 1 d PDU A 1
C73A C 0.009(3) 1.0792(9) 0.2152(8) 0.044(4) Uani 0.341(3) 1 d PDU A 1
C74A C -0.046(3) 1.0209(8) 0.2173(9) 0.043(4) Uani 0.341(3) 1 d PDU A 1
C75A C -0.019(2) 0.9949(11) 0.2753(8) 0.039(4) Uani 0.341(3) 1 d PDU A 1
C76A C 0.043(2) 1.0164(7) 0.3313(11) 0.040(4) Uani 0.341(3) 1 d PDU A 1
C77A C 0.101(2) 1.0743(9) 0.3329(10) 0.038(4) Uani 0.341(3) 1 d PDU A 1
C78A C 0.218(2) 1.0788(8) 0.3812(11) 0.038(4) Uani 0.341(3) 1 d PDU A 1
C79A C 0.3069(15) 1.1153(12) 0.3686(10) 0.039(4) Uani 0.341(3) 1 d PDU A 1
C80A C 0.2935(12) 1.1502(13) 0.3100(10) 0.036(4) Uani 0.341(3) 1 d PDU A 1
C81A C 0.1820(18) 1.1475(13) 0.2598(7) 0.039(4) Uani 0.341(3) 1 d PDU A 1
C82A C 0.083(2) 1.1096(12) 0.2720(8) 0.039(4) Uani 0.341(3) 1 d PDU A 1
C3B C 0.597(3) 0.8442(15) 0.2270(14) 0.0305(19) Uani 0.204(6) 1 d PD A 2
C4B C 0.509(3) 0.8119(14) 0.2554(13) 0.0305(19) Uani 0.204(6) 1 d PD A 2
C5B C 0.392(3) 0.7890(16) 0.2191(13) 0.0305(19) Uani 0.204(6) 1 d PD A 2
C6B C 0.371(3) 0.797(2) 0.1506(15) 0.0305(19) Uani 0.204(6) 1 d PD A 2
C7B C 0.249(2) 0.8146(15) 0.1208(15) 0.0305(19) Uani 0.204(6) 1 d PD A 2
C8B C 0.254(3) 0.859(2) 0.070(2) 0.0305(19) Uani 0.204(6) 1 d PD A 2
C9B C 0.378(3) 0.8702(15) 0.064(2) 0.0305(19) Uani 0.204(6) 1 d PD A 2
C10B C 0.415(3) 0.9301(14) 0.055(3) 0.0305(19) Uani 0.204(6) 1 d PD A 2
C11B C 0.529(4) 0.9525(14) 0.087(2) 0.0305(19) Uani 0.204(6) 1 d PD A 2
C12B C 0.614(5) 0.9208(16) 0.1375(18) 0.0305(19) Uani 0.204(6) 1 d PD A 2
C13B C 0.666(5) 0.9617(14) 0.1905(13) 0.0305(19) Uani 0.204(6) 1 d PD A 2
C14B C 0.691(3) 0.9477(11) 0.2570(12) 0.0305(19) Uani 0.204(6) 1 d PD A 2
C15B C 0.653(3) 0.8902(11) 0.2737(13) 0.0305(19) Uani 0.204(6) 1 d PD A 2
C16B C 0.601(3) 0.8848(12) 0.3318(13) 0.0305(19) Uani 0.204(6) 1 d PD A 2
C17B C 0.517(2) 0.8343(11) 0.3215(13) 0.0305(19) Uani 0.204(6) 1 d PD A 2
C18B C 0.417(2) 0.8348(16) 0.3515(16) 0.0305(19) Uani 0.204(6) 1 d PD A 2
C19B C 0.311(2) 0.8083(14) 0.3197(13) 0.0305(19) Uani 0.204(6) 1 d PD A 2
C20B C 0.298(2) 0.7908(19) 0.2515(12) 0.0305(19) Uani 0.204(6) 1 d PD A 2
C21B C 0.173(2) 0.7993(15) 0.2197(11) 0.0305(19) Uani 0.204(6) 1 d PD A 2
C22B C 0.152(2) 0.8149(14) 0.1535(12) 0.0305(19) Uani 0.204(6) 1 d PD A 2
C23B C 0.052(3) 0.8572(13) 0.1353(15) 0.0305(19) Uani 0.204(6) 1 d PD A 2
C24B C 0.060(3) 0.9024(12) 0.0860(16) 0.0305(19) Uani 0.204(6) 1 d PD A 2
C25B C 0.160(3) 0.9041(13) 0.0537(18) 0.0305(19) Uani 0.204(6) 1 d PD A 2
C26B C 0.197(2) 0.9630(10) 0.0346(16) 0.0305(19) Uani 0.204(6) 1 d PD A 2
C27B C 0.324(2) 0.9768(12) 0.038(2) 0.0305(19) Uani 0.204(6) 1 d PD A 2
C28B C 0.348(2) 1.0372(15) 0.052(2) 0.0305(19) Uani 0.204(6) 1 d PD A 2
C29B C 0.456(2) 1.0595(12) 0.0880(15) 0.0305(19) Uani 0.204(6) 1 d PD A 2
C30B C 0.548(3) 1.0160(12) 0.1057(15) 0.0305(19) Uani 0.204(6) 1 d PD A 2
C31B C 0.632(3) 1.0227(12) 0.1665(13) 0.0305(19) Uani 0.204(6) 1 d PD A 2
C32B C 0.630(3) 1.0709(12) 0.2107(12) 0.0305(19) Uani 0.204(6) 1 d PD A 2
C33B C 0.667(3) 1.0574(13) 0.2768(13) 0.0305(19) Uani 0.204(6) 1 d PD A 2
C34B C 0.690(4) 0.9979(11) 0.3018(15) 0.0305(19) Uani 0.204(6) 1 d PD A 2
C35B C 0.645(3) 0.9894(10) 0.3610(13) 0.0305(19) Uani 0.204(6) 1 d PD A 2
C36B C 0.597(3) 0.9314(12) 0.3738(15) 0.0305(19) Uani 0.204(6) 1 d PD A 2
C37B C 0.502(2) 0.9322(12) 0.4095(15) 0.0305(19) Uani 0.204(6) 1 d PD A 2
C38B C 0.417(2) 0.8817(11) 0.3998(14) 0.0305(19) Uani 0.204(6) 1 d PD A 2
C39B C 0.302(2) 0.8997(12) 0.409(2) 0.0305(19) Uani 0.204(6) 1 d PD A 2
C40B C 0.191(2) 0.8780(12) 0.3742(14) 0.0305(19) Uani 0.204(6) 1 d PD A 2
C41B C 0.195(2) 0.8300(14) 0.3297(13) 0.0305(19) Uani 0.204(6) 1 d PD A 2
C42B C 0.111(3) 0.8252(14) 0.2680(12) 0.0305(19) Uani 0.204(6) 1 d PD A 2
C43B C 0.021(3) 0.8689(13) 0.2481(12) 0.0305(19) Uani 0.204(6) 1 d PD A 2
C44B C -0.007(3) 0.8792(12) 0.1805(13) 0.0305(19) Uani 0.204(6) 1 d PD A 2
C45B C -0.049(3) 0.9418(11) 0.1597(14) 0.0305(19) Uani 0.204(6) 1 d PD A 2
C46B C -0.001(3) 0.9579(10) 0.1001(14) 0.0305(19) Uani 0.204(6) 1 d PD A 2
C47B C 0.040(3) 1.0220(12) 0.0926(18) 0.0305(19) Uani 0.204(6) 1 d PD A 2
C48B C 0.136(2) 1.0171(12) 0.0532(16) 0.0305(19) Uani 0.204(6) 1 d PD A 2
C49B C 0.234(2) 1.0640(12) 0.0656(17) 0.0305(19) Uani 0.204(6) 1 d PD A 2
C50B C 0.221(2) 1.1073(16) 0.1027(15) 0.0305(19) Uani 0.204(6) 1 d PD A 2
C51B C 0.324(2) 1.1372(16) 0.1391(14) 0.0305(19) Uani 0.204(6) 1 d PD A 2
C52B C 0.441(2) 1.1154(14) 0.1310(15) 0.0305(19) Uani 0.204(6) 1 d PD A 2
C53B C 0.533(3) 1.1215(16) 0.1991(14) 0.0305(19) Uani 0.204(6) 1 d PD A 2
C54B C 0.483(2) 1.1470(16) 0.2517(11) 0.0305(19) Uani 0.204(6) 1 d PD A 2
C55B C 0.521(2) 1.1262(15) 0.3174(13) 0.0305(19) Uani 0.204(6) 1 d PD A 2
C56B C 0.609(3) 1.0897(13) 0.3251(15) 0.0305(19) Uani 0.204(6) 1 d PD A 2
C57B C 0.593(3) 1.0468(12) 0.3785(15) 0.0305(19) Uani 0.204(6) 1 d PD A 2
C58B C 0.485(3) 1.0522(12) 0.4091(18) 0.0305(19) Uani 0.204(6) 1 d PD A 2
C59B C 0.455(2) 0.9889(10) 0.4287(17) 0.0305(19) Uani 0.204(6) 1 d PD A 2
C60B C 0.331(2) 0.9645(10) 0.4309(16) 0.0305(19) Uani 0.204(6) 1 d PD A 2
C61B C 0.256(2) 1.0053(10) 0.4210(18) 0.0305(19) Uani 0.204(6) 1 d PD A 2
C62B C 0.138(3) 0.9838(10) 0.3889(16) 0.0305(19) Uani 0.204(6) 1 d PD A 2
C63B C 0.092(3) 0.9280(11) 0.3578(15) 0.0305(19) Uani 0.204(6) 1 d PD A 2
C64B C 0.011(3) 0.9235(11) 0.2929(13) 0.0305(19) Uani 0.204(6) 1 d PD A 2
C65B C -0.035(4) 0.9796(10) 0.2619(12) 0.0305(19) Uani 0.204(6) 1 d PD A 2
C66B C -0.056(3) 0.9882(10) 0.1933(12) 0.0305(19) Uani 0.204(6) 1 d PD A 2
C67B C -0.021(3) 1.0496(11) 0.1821(11) 0.0305(19) Uani 0.204(6) 1 d PD A 2
C68B C 0.038(3) 1.0678(15) 0.1365(16) 0.0305(19) Uani 0.204(6) 1 d PD A 2
C69B C 0.124(3) 1.1085(15) 0.1378(15) 0.0305(19) Uani 0.204(6) 1 d PD A 2
C70B C 0.161(2) 1.1421(17) 0.1966(12) 0.0305(19) Uani 0.204(6) 1 d PD A 2
C71B C 0.2799(19) 1.1627(15) 0.1935(11) 0.0305(19) Uani 0.204(6) 1 d PD A 2
C72B C 0.3621(19) 1.1665(15) 0.2535(11) 0.0305(19) Uani 0.204(6) 1 d PD A 2
C73B C 0.3158(18) 1.1488(18) 0.3094(14) 0.0305(19) Uani 0.204(6) 1 d PD A 2
C74B C 0.423(2) 1.1279(15) 0.3511(13) 0.0305(19) Uani 0.204(6) 1 d PD A 2
C75B C 0.395(2) 1.0906(14) 0.3947(18) 0.0305(19) Uani 0.204(6) 1 d PD A 2
C76B C 0.2941(19) 1.0655(11) 0.4067(15) 0.0305(19) Uani 0.204(6) 1 d PD A 2
C77B C 0.183(2) 1.0834(13) 0.3659(14) 0.0305(19) Uani 0.204(6) 1 d PD A 2
C78B C 0.089(3) 1.0344(13) 0.3515(14) 0.0305(19) Uani 0.204(6) 1 d PD A 2
C79B C 0.008(3) 1.0344(11) 0.2943(11) 0.0305(19) Uani 0.204(6) 1 d PD A 2
C80B C 0.014(3) 1.0793(11) 0.2450(11) 0.0305(19) Uani 0.204(6) 1 d PD A 2
C81B C 0.109(3) 1.1265(14) 0.2538(12) 0.0305(19) Uani 0.204(6) 1 d PD A 2
C82B C 0.193(2) 1.1299(13) 0.3165(13) 0.0305(19) Uani 0.204(6) 1 d PD A 2
Pr1 Pr 0.41970(4) 0.90856(2) 0.18336(2) 0.01909(13) Uani 0.88 1 d P A 1
Pr2 Pr 0.4524(19) 0.9198(9) 0.2874(10) 0.043(4) Uiso 0.03 1 d P A 2
Pr4 Pr 0.457(2) 1.0476(11) 0.2874(11) 0.053(5) Uiso 0.03 1 d P A 3
Pr8 Pr 0.200(3) 1.0224(13) 0.2662(14) 0.116(8) Uiso 0.05 1 d P A 4
C83 C 0.5772(8) 0.8033(4) 0.1121(5) 0.017(2) Uani 0.851(5) 1 d PD A 1
C84 C 0.6274(10) 0.7423(4) 0.1432(5) 0.033(2) Uani 0.851(5) 1 d P A 1
H84 H 0.6049 0.7375 0.1868 0.039 Uiso 0.851(5) 1 calc PR A 1
C85 C 0.6117(8) 0.8092(4) 0.0444(4) 0.0231(18) Uani 0.851(5) 1 d PD A 1
H85 H 0.5797 0.8485 0.0240 0.028 Uiso 0.851(5) 1 calc PR A 1
C86 C 0.5748(14) 0.6892(5) 0.0987(7) 0.046(3) Uani 0.851(5) 1 d P A 1
H86A H 0.4860 0.6889 0.0933 0.056 Uiso 0.851(5) 1 calc PR A 1
H86B H 0.6061 0.6501 0.1186 0.056 Uiso 0.851(5) 1 calc PR A 1
C87 C 0.560(2) 0.7579(12) 0.0012(7) 0.033(3) Uani 0.851(5) 1 d PD A 1
H87A H 0.5814 0.7628 -0.0422 0.039 Uiso 0.851(5) 1 calc PR A 1
H87B H 0.4712 0.7583 -0.0046 0.039 Uiso 0.851(5) 1 calc PR A 1
C88 C 0.7485(12) 0.8090(6) 0.0530(6) 0.027(3) Uani 0.851(5) 1 d P A 1
H88A H 0.7826 0.8435 0.0811 0.033 Uiso 0.851(5) 1 calc PR A 1
H88B H 0.7715 0.8141 0.0100 0.033 Uiso 0.851(5) 1 calc PR A 1
C89 C 0.6100(10) 0.6965(5) 0.0317(5) 0.036(2) Uani 0.851(5) 1 d P A 1
H89 H 0.5746 0.6623 0.0026 0.043 Uiso 0.851(5) 1 calc PR A 1
C90 C 0.7647(10) 0.7435(5) 0.1514(5) 0.035(2) Uani 0.851(5) 1 d P A 1
H90A H 0.7993 0.7058 0.1733 0.042 Uiso 0.851(5) 1 calc PR A 1
H90B H 0.7977 0.7786 0.1790 0.042 Uiso 0.851(5) 1 calc PR A 1
C91 C 0.7998(9) 0.7489(5) 0.0840(5) 0.033(2) Uani 0.851(5) 1 d P A 1
H91 H 0.8895 0.7490 0.0893 0.039 Uiso 0.851(5) 1 calc PR A 1
C92 C 0.7465(10) 0.6954(9) 0.0398(9) 0.033(4) Uani 0.851(5) 1 d P A 1
H92A H 0.7694 0.6992 -0.0033 0.039 Uiso 0.851(5) 1 calc PR A 1
H92B H 0.7785 0.6564 0.0596 0.039 Uiso 0.851(5) 1 calc PR A 1
S1 S 0.7261(3) 0.80722(13) 0.49711(14) 0.0494(6) Uani 1 1 d . . .
S2 S 0.4997(2) 0.72505(15) 0.47164(15) 0.0534(7) Uani 1 1 d . . .
S3 S -0.1278(2) 0.78125(13) 0.33501(14) 0.0461(6) Uani 1 1 d . . .
C93 C 0.6135(9) 0.7668(5) 0.4856(5) 0.040(2) Uani 1 1 d . . .
C94 C -0.2088(9) 0.7298(5) 0.3488(6) 0.053(3) Uani 1 1 d . . .
S4 S -0.2911(4) 0.67785(19) 0.3627(4) 0.125(3) Uani 1 1 d . . .
S5 S 0.8951(4) 0.9511(5) 0.4637(2) 0.067(3) Uani 0.68(2) 1 d P B 1
S6 S 0.8839(10) 1.0071(16) 0.4548(5) 0.099(12) Uani 0.32(2) 1 d P B 2
C95 C 1.0000 1.0000 0.5000 0.084(6) Uiso 1 2 d S . .
C1C C 0.530(5) 0.866(2) 0.098(3) 0.032(3) Uani 0.149(5) 1 d PDU A 3
C2C C 0.493(5) 0.801(3) 0.167(3) 0.032(3) Uani 0.149(5) 1 d PDU A 3
C3C C 0.555(4) 0.8260(18) 0.2308(17) 0.033(3) Uani 0.149(5) 1 d PDU A 3
C4C C 0.637(4) 0.8770(15) 0.2488(15) 0.033(3) Uani 0.149(5) 1 d PDU A 3
C5C C 0.663(4) 0.9237(15) 0.2025(15) 0.032(3) Uani 0.149(5) 1 d PDU A 3
C6C C 0.603(5) 0.9143(17) 0.1371(19) 0.032(3) Uani 0.149(5) 1 d PDU A 3
C7C C 0.558(3) 0.9688(13) 0.1011(18) 0.033(3) Uani 0.149(5) 1 d PDU A 3
C8C C 0.445(3) 0.9548(13) 0.058(2) 0.032(3) Uani 0.149(5) 1 d PDU A 3
C9C C 0.415(3) 0.8907(13) 0.061(3) 0.032(3) Uani 0.149(5) 1 d PDU A 3
C10C C 0.296(3) 0.8729(15) 0.061(2) 0.032(3) Uani 0.149(5) 1 d PDU A 3
C11C C 0.270(3) 0.8273(18) 0.1037(19) 0.032(3) Uani 0.149(5) 1 d PDU A 3
C12C C 0.357(3) 0.798(3) 0.1546(16) 0.032(3) Uani 0.149(5) 1 d PDU A 3
C13C C 0.309(3) 0.790(2) 0.2139(14) 0.032(3) Uani 0.149(5) 1 d PDU A 3
C14C C 0.374(3) 0.795(2) 0.2776(16) 0.033(3) Uani 0.149(5) 1 d PDU A 3
C15C C 0.493(3) 0.8157(17) 0.2842(16) 0.033(3) Uani 0.149(5) 1 d PDU A 3
C16C C 0.542(3) 0.8570(17) 0.3370(18) 0.033(3) Uani 0.149(5) 1 d PDU A 3
C17C C 0.635(3) 0.8928(13) 0.3158(15) 0.034(3) Uani 0.149(5) 1 d PDU A 3
C18C C 0.658(3) 0.9524(11) 0.3383(15) 0.034(3) Uani 0.149(5) 1 d PDU A 3
C19C C 0.686(3) 0.9963(12) 0.2956(14) 0.034(3) Uani 0.149(5) 1 d PDU A 3
C20C C 0.683(4) 0.9819(13) 0.2271(13) 0.033(3) Uani 0.149(5) 1 d PDU A 3
C21C C 0.647(4) 1.0366(14) 0.1891(13) 0.033(3) Uani 0.149(5) 1 d PDU A 3
C22C C 0.579(3) 1.0282(13) 0.1261(16) 0.033(3) Uani 0.149(5) 1 d PDU A 3
C23C C 0.493(3) 1.0768(14) 0.1057(17) 0.034(3) Uani 0.149(5) 1 d PDU A 3
C24C C 0.379(3) 1.0613(14) 0.064(2) 0.033(3) Uani 0.149(5) 1 d PDU A 3
C25C C 0.355(3) 1.0011(13) 0.040(2) 0.033(3) Uani 0.149(5) 1 d PDU A 3
C26C C 0.231(2) 0.9807(12) 0.0319(19) 0.033(3) Uani 0.149(5) 1 d PDU A 3
C27C C 0.201(3) 0.9181(13) 0.045(3) 0.033(3) Uani 0.149(5) 1 d PDU A 3
C28C C 0.094(3) 0.9139(13) 0.0656(19) 0.032(3) Uani 0.149(5) 1 d PDU A 3
C29C C 0.071(3) 0.8716(15) 0.1115(16) 0.032(3) Uani 0.149(5) 1 d PDU A 3
C30C C 0.161(3) 0.8274(18) 0.1305(16) 0.032(3) Uani 0.149(5) 1 d PDU A 3
C31C C 0.182(3) 0.8031(18) 0.1958(14) 0.032(3) Uani 0.149(5) 1 d PDU A 3
C32C C 0.116(3) 0.8201(18) 0.2435(14) 0.032(3) Uani 0.149(5) 1 d PDU A 3
C33C C 0.180(3) 0.8206(16) 0.3078(15) 0.031(3) Uani 0.149(5) 1 d PDU A 3
C34C C 0.306(3) 0.8117(18) 0.3269(17) 0.032(3) Uani 0.149(5) 1 d PDU A 3
C35C C 0.359(2) 0.8519(15) 0.3793(18) 0.032(3) Uani 0.149(5) 1 d PDU A 3
C36C C 0.478(3) 0.8744(15) 0.383(2) 0.033(3) Uani 0.149(5) 1 d PDU A 3
C37C C 0.500(3) 0.9342(12) 0.409(2) 0.034(3) Uani 0.149(5) 1 d PDU A 3
C38C C 0.595(3) 0.9701(12) 0.3894(16) 0.035(3) Uani 0.149(5) 1 d PDU A 3
C39C C 0.569(3) 1.0334(13) 0.3931(16) 0.035(3) Uani 0.149(5) 1 d PDU A 3
C40C C 0.580(3) 1.0767(13) 0.3456(14) 0.036(3) Uani 0.149(5) 1 d PDU A 3
C41C C 0.651(3) 1.0595(13) 0.3002(13) 0.034(3) Uani 0.149(5) 1 d PDU A 3
C42C C 0.630(3) 1.0842(13) 0.2347(13) 0.034(3) Uani 0.149(5) 1 d PDU A 3
C43C C 0.538(3) 1.1269(15) 0.2139(13) 0.035(3) Uani 0.149(5) 1 d PDU A 3
C44C C 0.480(3) 1.1214(17) 0.1484(15) 0.034(3) Uani 0.149(5) 1 d PDU A 3
C45C C 0.352(2) 1.1416(16) 0.1310(17) 0.034(3) Uani 0.149(5) 1 d PDU A 3
C46C C 0.284(2) 1.1005(15) 0.0791(17) 0.034(3) Uani 0.149(5) 1 d PDU A 3
C47C C 0.158(3) 1.0824(16) 0.082(2) 0.034(3) Uani 0.149(5) 1 d PDU A 3
C48C C 0.141(3) 1.0210(12) 0.0505(19) 0.033(3) Uani 0.149(5) 1 d PDU A 3
C49C C 0.056(3) 0.9781(12) 0.074(2) 0.033(3) Uani 0.149(5) 1 d PDU A 3
C50C C -0.006(4) 0.9989(12) 0.1128(16) 0.033(3) Uani 0.149(5) 1 d PDU A 3
C51C C -0.041(4) 0.9596(11) 0.1595(15) 0.032(3) Uani 0.149(5) 1 d PDU A 3
C52C C -0.008(3) 0.8958(13) 0.1587(16) 0.032(3) Uani 0.149(5) 1 d PDU A 3
C53C C 0.020(4) 0.8709(15) 0.2315(15) 0.032(3) Uani 0.149(5) 1 d PDU A 3
C54C C 0.004(4) 0.9123(13) 0.2826(14) 0.030(3) Uani 0.149(5) 1 d PDU A 3
C55C C 0.081(3) 0.9116(12) 0.3459(16) 0.030(3) Uani 0.149(5) 1 d PDU A 3
C56C C 0.152(2) 0.8670(13) 0.3542(17) 0.031(3) Uani 0.149(5) 1 d PDU A 3
C57C C 0.264(3) 0.8874(15) 0.400(2) 0.032(3) Uani 0.149(5) 1 d PDU A 3
C58C C 0.274(2) 0.9522(12) 0.4221(19) 0.032(3) Uani 0.149(5) 1 d PDU A 3
C59C C 0.406(2) 0.9684(13) 0.431(2) 0.034(3) Uani 0.149(5) 1 d PDU A 3
C60C C 0.452(3) 1.0305(12) 0.4180(16) 0.035(3) Uani 0.149(5) 1 d PDU A 3
C61C C 0.371(2) 1.0680(13) 0.4044(16) 0.036(3) Uani 0.149(5) 1 d PDU A 3
C62C C 0.393(2) 1.1216(12) 0.3685(14) 0.036(3) Uani 0.149(5) 1 d PDU A 3
C63C C 0.483(3) 1.1273(14) 0.3290(15) 0.036(3) Uani 0.149(5) 1 d PDU A 3
C64C C 0.457(3) 1.1493(15) 0.2606(14) 0.037(3) Uani 0.149(5) 1 d PDU A 3
C65C C 0.337(2) 1.1686(17) 0.2320(13) 0.037(3) Uani 0.149(5) 1 d PDU A 3
C66C C 0.281(2) 1.1603(19) 0.1654(13) 0.035(3) Uani 0.149(5) 1 d PDU A 3
C67C C 0.158(3) 1.1415(17) 0.1646(14) 0.035(3) Uani 0.149(5) 1 d PDU A 3
C68C C 0.094(3) 1.0994(17) 0.1275(19) 0.034(3) Uani 0.149(5) 1 d PDU A 3
C69C C 0.012(4) 1.0597(13) 0.1387(16) 0.033(3) Uani 0.149(5) 1 d PDU A 3
C70C C -0.015(4) 1.0598(13) 0.2024(14) 0.033(3) Uani 0.149(5) 1 d PDU A 3
C71C C -0.054(4) 0.9990(12) 0.2125(12) 0.033(3) Uani 0.149(5) 1 d PDU A 3
C72C C -0.029(4) 0.9761(12) 0.2766(13) 0.032(3) Uani 0.149(5) 1 d PDU A 3
C73C C 0.039(4) 1.0151(11) 0.3244(19) 0.032(3) Uani 0.149(5) 1 d PDU A 3
C74C C 0.097(3) 0.9722(12) 0.3711(17) 0.031(3) Uani 0.149(5) 1 d PDU A 3
C75C C 0.196(3) 0.9963(12) 0.4055(19) 0.032(3) Uani 0.149(5) 1 d PDU A 3
C76C C 0.249(2) 1.0502(13) 0.4032(19) 0.034(3) Uani 0.149(5) 1 d PDU A 3
C77C C 0.193(3) 1.0962(14) 0.3594(16) 0.034(3) Uani 0.149(5) 1 d PDU A 3
C78C C 0.278(3) 1.1378(17) 0.3334(16) 0.035(3) Uani 0.149(5) 1 d PDU A 3
C79C C 0.250(3) 1.1592(18) 0.2717(12) 0.036(3) Uani 0.149(5) 1 d PDU A 3
C80C C 0.137(3) 1.1439(18) 0.2301(14) 0.034(3) Uani 0.149(5) 1 d PDU A 3
C81C C 0.050(3) 1.1024(15) 0.2512(14) 0.033(3) Uani 0.149(5) 1 d PDU A 3
C82C C 0.077(3) 1.0791(14) 0.3179(16) 0.033(3) Uani 0.149(5) 1 d PDU A 3
C83C C 0.549(9) 0.799(2) 0.108(4) 0.032(3) Uani 0.149(5) 1 d PDU A 3
C84C C 0.693(5) 0.785(3) 0.132(3) 0.033(4) Uani 0.149(5) 1 d PU A 3
H84C H 0.7265 0.8136 0.1682 0.039 Uiso 0.149(5) 1 calc PR A 3
C85C C 0.502(5) 0.755(2) 0.057(3) 0.033(4) Uani 0.149(5) 1 d PDU A 3
H85C H 0.4124 0.7601 0.0463 0.039 Uiso 0.149(5) 1 calc PR A 3
C86C C 0.719(6) 0.721(3) 0.157(3) 0.032(4) Uani 0.149(5) 1 d PU A 3
H86C H 0.6826 0.7125 0.1950 0.039 Uiso 0.149(5) 1 calc PR A 3
H86Z H 0.8070 0.7131 0.1687 0.039 Uiso 0.149(5) 1 calc PR A 3
C87C C 0.529(5) 0.692(3) 0.082(4) 0.033(4) Uani 0.149(5) 1 d PDU A 3
H87C H 0.4898 0.6626 0.0495 0.039 Uiso 0.149(5) 1 calc PR A 3
H87Z H 0.4949 0.6867 0.1222 0.039 Uiso 0.149(5) 1 calc PR A 3
C88C C 0.550(14) 0.757(7) -0.010(6) 0.033(4) Uani 0.149(5) 1 d PU A 3
H88C H 0.5285 0.7958 -0.0338 0.039 Uiso 0.149(5) 1 calc PR A 3
H88Z H 0.5204 0.7223 -0.0384 0.039 Uiso 0.149(5) 1 calc PR A 3
C89C C 0.661(5) 0.680(3) 0.098(3) 0.033(4) Uani 0.149(5) 1 d PDU A 3
H89C H 0.6747 0.6366 0.1106 0.039 Uiso 0.149(5) 1 calc PR A 3
C90C C 0.760(10) 0.799(4) 0.070(4) 0.033(4) Uani 0.149(5) 1 d PU A 3
H90C H 0.7452 0.8412 0.0545 0.039 Uiso 0.149(5) 1 calc PR A 3
H90Z H 0.8475 0.7913 0.0819 0.039 Uiso 0.149(5) 1 calc PR A 3
C91C C 0.697(5) 0.752(3) 0.019(3) 0.033(4) Uani 0.149(5) 1 d PU A 3
H91C H 0.7352 0.7583 -0.0196 0.040 Uiso 0.149(5) 1 calc PR A 3
C92C C 0.717(10) 0.694(6) 0.036(7) 0.033(4) Uani 0.149(5) 1 d PU A 3
H92C H 0.8049 0.6862 0.0464 0.039 Uiso 0.149(5) 1 calc PR A 3
H92Z H 0.6801 0.6672 -0.0001 0.039 Uiso 0.149(5) 1 calc PR A 3
C1D C 0.373(3) 0.8523(13) 0.075(2) 0.020(3) Uani 0.306(6) 1 d PU A 4
C4D C 0.610(5) 0.9199(17) 0.1293(19) 0.019(3) Uani 0.306(6) 1 d PU A 4
C5D C 0.512(4) 0.9483(15) 0.077(2) 0.020(3) Uani 0.306(6) 1 d PU A 4
C6D C 0.400(3) 0.9120(15) 0.052(2) 0.021(3) Uani 0.306(6) 1 d PU A 4
C7D C 0.288(3) 0.9451(14) 0.037(2) 0.023(3) Uani 0.306(6) 1 d PU A 4
C8D C 0.197(3) 0.9055(14) 0.0502(19) 0.025(3) Uani 0.306(6) 1 d PU A 4
C9D C 0.247(4) 0.8540(18) 0.074(3) 0.022(3) Uani 0.306(6) 1 d PU A 4
C10D C 0.199(3) 0.8207(16) 0.1234(17) 0.022(3) Uani 0.306(6) 1 d PU A 4
C11D C 0.285(3) 0.7944(16) 0.1753(15) 0.021(3) Uani 0.306(6) 1 d PU A 4
C12D C 0.408(3) 0.794(2) 0.1747(16) 0.019(3) Uani 0.306(6) 1 d PU A 4
C13D C 0.475(3) 0.7979(17) 0.2421(16) 0.020(3) Uani 0.306(6) 1 d PU A 4
C14D C 0.579(3) 0.8346(16) 0.2644(18) 0.020(3) Uani 0.306(6) 1 d PU A 4
C15D C 0.642(3) 0.8649(14) 0.2233(16) 0.019(3) Uani 0.306(6) 1 d PU A 4
C16D C 0.682(3) 0.9272(12) 0.2376(15) 0.020(3) Uani 0.306(6) 1 d PU A 4
C17D C 0.658(3) 0.9594(15) 0.1783(14) 0.019(2) Uani 0.306(6) 1 d PU A 4
C18D C 0.649(4) 1.0246(17) 0.1834(16) 0.021(2) Uani 0.306(6) 1 d PU A 4
C19D C 0.568(3) 1.0525(15) 0.1290(15) 0.021(2) Uani 0.306(6) 1 d PU A 4
C20D C 0.498(3) 1.0113(14) 0.0794(17) 0.021(2) Uani 0.306(6) 1 d PU A 4
C21D C 0.375(3) 1.0442(19) 0.058(2) 0.023(2) Uani 0.306(6) 1 d PU A 4
C22D C 0.272(3) 1.0119(14) 0.039(2) 0.024(2) Uani 0.306(6) 1 d PU A 4
C23D C 0.168(3) 1.0345(14) 0.0505(18) 0.025(2) Uani 0.306(6) 1 d PU A 4
C24D C 0.080(3) 0.9975(14) 0.0595(17) 0.027(2) Uani 0.306(6) 1 d PU A 4
C25D C 0.084(3) 0.9335(15) 0.0696(17) 0.027(3) Uani 0.306(6) 1 d PU A 4
C26D C 0.029(3) 0.8963(14) 0.1094(16) 0.026(3) Uani 0.306(6) 1 d PU A 4
C27D C 0.088(3) 0.8398(14) 0.1390(16) 0.024(3) Uani 0.306(6) 1 d PU A 4
C28D C 0.063(3) 0.8369(14) 0.2031(16) 0.026(2) Uani 0.306(6) 1 d PU A 4
C29D C 0.155(3) 0.8184(15) 0.2563(16) 0.026(2) Uani 0.306(6) 1 d PU A 4
C30D C 0.261(3) 0.7951(17) 0.2406(16) 0.023(3) Uani 0.306(6) 1 d PU A 4
C31D C 0.379(3) 0.8017(14) 0.2779(17) 0.023(3) Uani 0.306(6) 1 d PU A 4
C32D C 0.383(3) 0.8294(18) 0.344(2) 0.023(3) Uani 0.306(6) 1 d PU A 4
C33D C 0.499(3) 0.8564(14) 0.3648(17) 0.024(3) Uani 0.306(6) 1 d PU A 4
C34D C 0.585(3) 0.8623(16) 0.329(2) 0.022(3) Uani 0.306(6) 1 d PU A 4
C35D C 0.648(3) 0.9199(14) 0.3437(18) 0.023(3) Uani 0.306(6) 1 d PU A 4
C36D C 0.695(3) 0.9565(13) 0.3012(16) 0.021(2) Uani 0.306(6) 1 d PU A 4
C37D C 0.687(3) 1.0198(13) 0.2981(16) 0.022(2) Uani 0.306(6) 1 d PU A 4
C38D C 0.665(3) 1.0517(14) 0.2407(16) 0.022(2) Uani 0.306(6) 1 d PU A 4
C39D C 0.601(3) 1.1061(15) 0.2514(16) 0.024(2) Uani 0.306(6) 1 d PU A 4
C40D C 0.506(3) 1.1257(14) 0.2016(17) 0.025(2) Uani 0.306(6) 1 d PU A 4
C41D C 0.492(3) 1.1034(13) 0.1369(15) 0.022(2) Uani 0.306(6) 1 d PU A 4
C42D C 0.381(3) 1.0993(15) 0.0960(17) 0.024(2) Uani 0.306(6) 1 d PU A 4
C43D C 0.270(3) 1.1206(13) 0.1147(15) 0.024(2) Uani 0.306(6) 1 d PU A 4
C44D C 0.171(3) 1.0922(14) 0.0822(17) 0.026(2) Uani 0.306(6) 1 d PU A 4
C45D C 0.069(2) 1.0875(12) 0.1152(13) 0.027(2) Uani 0.306(6) 1 d PDU A 4
C46D C 0.010(3) 1.0298(15) 0.0992(17) 0.028(2) Uani 0.306(6) 1 d PU A 4
C47D C -0.039(4) 0.9925(14) 0.1480(15) 0.029(2) Uani 0.306(6) 1 d PDU A 4
C48D C -0.037(3) 0.9251(14) 0.1518(17) 0.027(2) Uani 0.306(6) 1 d PU A 4
C49D C -0.018(3) 0.8893(11) 0.2076(17) 0.026(2) Uani 0.306(6) 1 d PDU A 4
C50D C -0.017(2) 0.9150(10) 0.2623(11) 0.025(2) Uani 0.306(6) 1 d PDU A 4
C51D C 0.065(3) 0.8978(9) 0.3223(14) 0.027(2) Uani 0.306(6) 1 d PDU A 4
C52D C 0.154(3) 0.8479(15) 0.3165(17) 0.026(2) Uani 0.306(6) 1 d PU A 4
C53D C 0.274(3) 0.8519(14) 0.3622(16) 0.025(2) Uani 0.306(6) 1 d PU A 4
C54D C 0.2869(18) 0.9063(9) 0.407(2) 0.025(2) Uani 0.306(6) 1 d PDU A 4
C55D C 0.4047(18) 0.9316(10) 0.4281(14) 0.026(2) Uani 0.306(6) 1 d PDU A 4
C56D C 0.500(3) 0.9060(15) 0.4071(18) 0.025(3) Uani 0.306(6) 1 d PU A 4
C57D C 0.593(3) 0.9496(14) 0.3914(17) 0.026(3) Uani 0.306(6) 1 d PU A 4
C58D C 0.582(3) 1.0123(15) 0.3924(18) 0.027(2) Uani 0.306(6) 1 d PU A 4
C59D C 0.630(3) 1.0504(13) 0.3502(16) 0.025(2) Uani 0.306(6) 1 d PU A 4
C60D C 0.582(3) 1.1027(14) 0.3195(16) 0.025(2) Uani 0.306(6) 1 d PU A 4
C61D C 0.471(3) 1.1260(17) 0.3445(18) 0.027(2) Uani 0.306(6) 1 d PU A 4
C62D C 0.383(3) 1.1536(15) 0.2957(16) 0.026(2) Uani 0.306(6) 1 d PU A 4
C63D C 0.394(3) 1.156(2) 0.2174(16) 0.026(2) Uani 0.306(6) 1 d PU A 4
C64D C 0.277(3) 1.1469(13) 0.1783(16) 0.026(2) Uani 0.306(6) 1 d PU A 4
C65D C 0.168(3) 1.1469(14) 0.2119(15) 0.026(2) Uani 0.306(6) 1 d PU A 4
C66D C 0.073(2) 1.1167(12) 0.1754(14) 0.027(2) Uani 0.306(6) 1 d PU A 4
C67D C 0.005(4) 1.0826(13) 0.2195(16) 0.029(2) Uani 0.306(6) 1 d PDU A 4
C68D C -0.037(4) 1.0212(9) 0.2096(10) 0.029(2) Uani 0.306(6) 1 d PDU A 4
C69D C -0.034(4) 0.9807(10) 0.2636(11) 0.029(2) Uani 0.306(6) 1 d PDU A 4
C70D C 0.030(3) 1.0033(9) 0.3261(13) 0.029(2) Uani 0.306(6) 1 d PDU A 4
C71D C 0.090(2) 0.9520(10) 0.3626(11) 0.028(2) Uani 0.306(6) 1 d PDU A 4
C72D C 0.2016(17) 0.9545(9) 0.4058(13) 0.026(2) Uani 0.306(6) 1 d PDU A 4
C73D C 0.2673(18) 1.0109(9) 0.4121(15) 0.028(2) Uani 0.306(6) 1 d PDU A 4
C74D C 0.3921(18) 0.9964(9) 0.4321(15) 0.027(2) Uani 0.306(6) 1 d PDU A 4
C75D C 0.500(3) 1.0364(13) 0.4152(16) 0.028(2) Uani 0.306(6) 1 d PU A 4
C76D C 0.427(3) 1.0907(18) 0.391(2) 0.027(2) Uani 0.306(6) 1 d PU A 4
C77D C 0.290(3) 1.1058(15) 0.3724(17) 0.028(2) Uani 0.306(6) 1 d PU A 4
C78D C 0.271(3) 1.1474(17) 0.3108(17) 0.027(2) Uani 0.306(6) 1 d PU A 4
C79D C 0.168(3) 1.1418(16) 0.2733(16) 0.028(2) Uani 0.306(6) 1 d PU A 4
C80D C 0.068(3) 1.1015(16) 0.2763(17) 0.029(2) Uani 0.306(6) 1 d PU A 4
C81D C 0.094(3) 1.0562(15) 0.3379(14) 0.029(2) Uani 0.306(6) 1 d PDU A 4
C82D C 0.203(3) 1.0644(14) 0.3812(17) 0.028(2) Uani 0.306(6) 1 d PU A 4

loop_
_atom_site_aniso_label
_atom_site_aniso_U_11
_atom_site_aniso_U_22
_atom_site_aniso_U_33
_atom_site_aniso_U_23
_atom_site_aniso_U_13
_atom_site_aniso_U_12
C1A 0.022(4) 0.029(4) 0.027(4) -0.002(3) 0.004(3) 0.004(3)
C2A 0.024(4) 0.023(4) 0.032(4) -0.005(3) 0.007(3) -0.003(3)
C3A 0.020(7) 0.008(6) 0.030(6) -0.004(5) 0.005(6) -0.005(6)
C4A 0.021(7) 0.014(6) 0.025(6) 0.005(5) 0.011(6) -0.003(6)
C5A 0.017(6) 0.020(6) 0.025(6) 0.013(5) 0.008(6) 0.004(6)
C6A 0.016(3) 0.024(3) 0.024(3) 0.003(3) 0.006(2) 0.002(3)
C7A 0.016(3) 0.024(3) 0.024(3) 0.003(3) 0.006(2) 0.002(3)
C8A 0.016(3) 0.024(3) 0.024(3) 0.003(3) 0.006(2) 0.002(3)
C9A 0.016(3) 0.024(3) 0.024(3) 0.003(3) 0.006(2) 0.002(3)
C10A 0.020(6) 0.027(6) 0.019(6) 0.002(5) 0.012(5) 0.002(5)
C11A 0.019(6) 0.026(7) 0.018(6) 0.005(6) 0.006(5) 0.002(6)
C12A 0.016(3) 0.024(3) 0.024(3) 0.003(3) 0.006(2) 0.002(3)
C13A 0.018(6) 0.028(7) 0.027(6) -0.003(6) -0.006(6) 0.001(6)
C14A 0.017(6) 0.024(7) 0.033(7) -0.006(6) -0.005(6) -0.006(6)
C15A 0.021(7) 0.016(6) 0.035(7) -0.004(6) 0.001(6) -0.008(6)
C16A 0.021(7) 0.021(6) 0.037(7) 0.000(6) 0.002(6) -0.010(6)
C17A 0.020(7) 0.017(6) 0.032(6) 0.006(6) 0.010(6) -0.011(6)
C18A 0.020(7) 0.025(7) 0.026(6) 0.009(6) 0.005(6) -0.006(6)
C19A 0.021(7) 0.027(7) 0.020(6) 0.009(6) 0.007(6) -0.001(6)
C20A 0.018(7) 0.027(7) 0.018(6) 0.012(6) 0.002(6) 0.001(6)
C21A 0.016(6) 0.033(7) 0.020(6) 0.008(6) 0.002(6) 0.001(6)
C22A 0.009(6) 0.031(7) 0.024(6) 0.002(6) -0.003(5) 0.001(6)
C23A 0.012(6) 0.036(7) 0.030(7) -0.004(6) -0.002(6) -0.007(6)
C24A 0.016(6) 0.035(7) 0.031(7) -0.009(6) 0.008(6) -0.010(6)
C25A 0.015(6) 0.033(6) 0.029(6) 0.000(6) 0.009(6) -0.005(6)
C26A 0.021(6) 0.025(6) 0.030(6) 0.002(6) 0.008(6) -0.002(5)
C27A 0.016(3) 0.024(3) 0.024(3) 0.003(3) 0.006(2) 0.002(3)
C28A 0.022(7) 0.027(6) 0.025(6) 0.015(5) 0.011(6) 0.004(6)
C29A 0.028(7) 0.035(7) 0.030(6) 0.011(6) 0.003(6) 0.007(6)
C30A 0.024(7) 0.032(7) 0.021(6) 0.005(6) 0.002(6) 0.006(6)
C31A 0.028(6) 0.035(7) 0.031(7) 0.004(6) -0.010(6) 0.003(6)
C32A 0.022(6) 0.042(7) 0.040(7) 0.005(6) -0.008(6) 0.007(6)
C33A 0.016(6) 0.044(7) 0.043(7) -0.001(7) -0.008(6) -0.002(6)
C34A 0.013(6) 0.034(7) 0.039(7) -0.004(6) -0.004(6) -0.011(6)
C35A 0.014(6) 0.038(7) 0.049(7) 0.000(6) -0.005(6) -0.016(6)
C36A 0.023(7) 0.040(7) 0.043(7) 0.003(6) 0.003(6) -0.015(6)
C37A 0.025(7) 0.050(7) 0.044(7) 0.004(6) 0.011(6) -0.015(6)
C38A 0.023(7) 0.041(7) 0.033(7) 0.008(6) 0.010(6) -0.012(6)
C39A 0.023(6) 0.050(7) 0.031(6) 0.005(6) 0.018(6) -0.013(6)
C40A 0.025(6) 0.043(7) 0.030(6) 0.000(6) 0.014(6) -0.006(6)
C41A 0.022(7) 0.040(7) 0.021(6) 0.006(6) 0.011(6) -0.006(6)
C42A 0.021(7) 0.038(7) 0.026(6) 0.005(6) 0.006(6) -0.008(6)
C43A 0.022(6) 0.041(7) 0.034(7) -0.003(6) 0.008(6) -0.011(6)
C44A 0.021(6) 0.034(7) 0.035(7) -0.006(6) 0.002(6) -0.012(6)
C45A 0.027(6) 0.031(7) 0.040(7) -0.014(6) 0.013(6) -0.017(6)
C46A 0.027(6) 0.029(7) 0.037(7) -0.011(6) 0.012(6) -0.013(6)
C47A 0.036(7) 0.026(7) 0.042(7) -0.007(6) 0.009(6) -0.008(6)
C48A 0.028(7) 0.023(6) 0.037(7) 0.006(6) 0.011(6) -0.001(6)
C49A 0.034(7) 0.024(6) 0.035(7) 0.010(6) 0.007(6) 0.001(6)
C50A 0.039(7) 0.022(6) 0.044(7) 0.005(6) 0.008(6) 0.010(6)
C51A 0.038(7) 0.031(7) 0.051(7) 0.008(6) -0.003(6) 0.012(6)
C52A 0.031(7) 0.037(7) 0.042(7) 0.009(7) -0.007(6) 0.011(6)
C53A 0.026(7) 0.044(7) 0.046(7) 0.002(7) -0.009(6) 0.016(6)
C54A 0.026(7) 0.053(7) 0.055(8) -0.005(7) -0.007(7) 0.018(6)
C55A 0.015(7) 0.058(7) 0.058(8) -0.004(7) -0.001(7) 0.009(6)
C56A 0.011(6) 0.053(8) 0.053(7) -0.003(7) -0.006(6) -0.001(7)
C57A 0.014(6) 0.054(7) 0.059(7) -0.004(7) 0.003(6) -0.009(7)
C58A 0.019(6) 0.059(7) 0.059(7) -0.007(7) 0.018(6) -0.009(7)
C59A 0.026(6) 0.059(7) 0.050(7) 0.001(6) 0.024(6) -0.014(6)
C60A 0.029(6) 0.062(7) 0.043(7) -0.001(6) 0.031(6) -0.007(6)
C61A 0.029(6) 0.059(7) 0.048(7) -0.017(6) 0.030(6) -0.008(6)
C62A 0.028(6) 0.050(7) 0.047(7) -0.019(6) 0.022(6) 0.001(6)
C63A 0.024(6) 0.039(7) 0.032(6) -0.008(6) 0.014(6) -0.005(6)
C64A 0.022(6) 0.045(7) 0.038(6) -0.015(6) 0.013(6) -0.010(6)
C65A 0.022(6) 0.037(7) 0.047(7) -0.027(6) 0.016(6) -0.006(6)
C66A 0.027(7) 0.033(7) 0.050(7) -0.024(6) 0.017(6) -0.007(6)
C67A 0.032(7) 0.025(6) 0.056(7) -0.021(6) 0.019(7) -0.001(6)
C68A 0.036(7) 0.018(6) 0.048(7) -0.014(6) 0.017(6) 0.002(6)
C69A 0.037(7) 0.020(6) 0.053(7) -0.003(6) 0.020(6) 0.008(6)
C70A 0.037(7) 0.024(6) 0.063(7) -0.007(6) 0.015(6) 0.010(6)
C71A 0.039(7) 0.034(7) 0.059(7) -0.004(6) 0.001(6) 0.014(6)
C72A 0.033(7) 0.047(7) 0.059(7) -0.006(7) 0.000(6) 0.019(6)
C73A 0.021(6) 0.047(7) 0.062(7) -0.012(7) 0.008(6) 0.020(6)
C74A 0.012(6) 0.053(7) 0.064(7) -0.012(7) 0.007(6) 0.010(6)
C75A 0.013(6) 0.052(7) 0.058(7) -0.021(7) 0.021(6) -0.007(6)
C76A 0.022(6) 0.051(7) 0.055(7) -0.025(7) 0.028(6) -0.006(6)
C77A 0.023(6) 0.043(7) 0.055(7) -0.027(7) 0.022(6) -0.003(6)
C78A 0.024(7) 0.044(7) 0.051(7) -0.025(7) 0.019(6) -0.004(6)
C79A 0.025(7) 0.039(7) 0.057(7) -0.029(6) 0.018(6) -0.008(6)
C80A 0.026(7) 0.026(7) 0.062(7) -0.026(6) 0.020(7) 0.001(7)
C81A 0.029(7) 0.025(7) 0.066(7) -0.017(6) 0.018(7) 0.005(6)
C82A 0.022(7) 0.038(7) 0.062(7) -0.019(7) 0.019(6) 0.008(6)
C3B 0.026(3) 0.029(3) 0.039(3) -0.005(2) 0.011(2) -0.002(2)
C4B 0.026(3) 0.029(3) 0.039(3) -0.005(2) 0.011(2) -0.002(2)
C5B 0.026(3) 0.029(3) 0.039(3) -0.005(2) 0.011(2) -0.002(2)
C6B 0.026(3) 0.029(3) 0.039(3) -0.005(2) 0.011(2) -0.002(2)
C7B 0.026(3) 0.029(3) 0.039(3) -0.005(2) 0.011(2) -0.002(2)
C8B 0.026(3) 0.029(3) 0.039(3) -0.005(2) 0.011(2) -0.002(2)
C9B 0.026(3) 0.029(3) 0.039(3) -0.005(2) 0.011(2) -0.002(2)
C10B 0.026(3) 0.029(3) 0.039(3) -0.005(2) 0.011(2) -0.002(2)
C11B 0.026(3) 0.029(3) 0.039(3) -0.005(2) 0.011(2) -0.002(2)
C12B 0.026(3) 0.029(3) 0.039(3) -0.005(2) 0.011(2) -0.002(2)
C13B 0.026(3) 0.029(3) 0.039(3) -0.005(2) 0.011(2) -0.002(2)
C14B 0.026(3) 0.029(3) 0.039(3) -0.005(2) 0.011(2) -0.002(2)
C15B 0.026(3) 0.029(3) 0.039(3) -0.005(2) 0.011(2) -0.002(2)
C16B 0.026(3) 0.029(3) 0.039(3) -0.005(2) 0.011(2) -0.002(2)
C17B 0.026(3) 0.029(3) 0.039(3) -0.005(2) 0.011(2) -0.002(2)
C18B 0.026(3) 0.029(3) 0.039(3) -0.005(2) 0.011(2) -0.002(2)
C19B 0.026(3) 0.029(3) 0.039(3) -0.005(2) 0.011(2) -0.002(2)
C20B 0.026(3) 0.029(3) 0.039(3) -0.005(2) 0.011(2) -0.002(2)
C21B 0.026(3) 0.029(3) 0.039(3) -0.005(2) 0.011(2) -0.002(2)
C22B 0.026(3) 0.029(3) 0.039(3) -0.005(2) 0.011(2) -0.002(2)
C23B 0.026(3) 0.029(3) 0.039(3) -0.005(2) 0.011(2) -0.002(2)
C24B 0.026(3) 0.029(3) 0.039(3) -0.005(2) 0.011(2) -0.002(2)
C25B 0.026(3) 0.029(3) 0.039(3) -0.005(2) 0.011(2) -0.002(2)
C26B 0.026(3) 0.029(3) 0.039(3) -0.005(2) 0.011(2) -0.002(2)
C27B 0.026(3) 0.029(3) 0.039(3) -0.005(2) 0.011(2) -0.002(2)
C28B 0.026(3) 0.029(3) 0.039(3) -0.005(2) 0.011(2) -0.002(2)
C29B 0.026(3) 0.029(3) 0.039(3) -0.005(2) 0.011(2) -0.002(2)
C30B 0.026(3) 0.029(3) 0.039(3) -0.005(2) 0.011(2) -0.002(2)
C31B 0.026(3) 0.029(3) 0.039(3) -0.005(2) 0.011(2) -0.002(2)
C32B 0.026(3) 0.029(3) 0.039(3) -0.005(2) 0.011(2) -0.002(2)
C33B 0.026(3) 0.029(3) 0.039(3) -0.005(2) 0.011(2) -0.002(2)
C34B 0.026(3) 0.029(3) 0.039(3) -0.005(2) 0.011(2) -0.002(2)
C35B 0.026(3) 0.029(3) 0.039(3) -0.005(2) 0.011(2) -0.002(2)
C36B 0.026(3) 0.029(3) 0.039(3) -0.005(2) 0.011(2) -0.002(2)
C37B 0.026(3) 0.029(3) 0.039(3) -0.005(2) 0.011(2) -0.002(2)
C38B 0.026(3) 0.029(3) 0.039(3) -0.005(2) 0.011(2) -0.002(2)
C39B 0.026(3) 0.029(3) 0.039(3) -0.005(2) 0.011(2) -0.002(2)
C40B 0.026(3) 0.029(3) 0.039(3) -0.005(2) 0.011(2) -0.002(2)
C41B 0.026(3) 0.029(3) 0.039(3) -0.005(2) 0.011(2) -0.002(2)
C42B 0.026(3) 0.029(3) 0.039(3) -0.005(2) 0.011(2) -0.002(2)
C43B 0.026(3) 0.029(3) 0.039(3) -0.005(2) 0.011(2) -0.002(2)
C44B 0.026(3) 0.029(3) 0.039(3) -0.005(2) 0.011(2) -0.002(2)
C45B 0.026(3) 0.029(3) 0.039(3) -0.005(2) 0.011(2) -0.002(2)
C46B 0.026(3) 0.029(3) 0.039(3) -0.005(2) 0.011(2) -0.002(2)
C47B 0.026(3) 0.029(3) 0.039(3) -0.005(2) 0.011(2) -0.002(2)
C48B 0.026(3) 0.029(3) 0.039(3) -0.005(2) 0.011(2) -0.002(2)
C49B 0.026(3) 0.029(3) 0.039(3) -0.005(2) 0.011(2) -0.002(2)
C50B 0.026(3) 0.029(3) 0.039(3) -0.005(2) 0.011(2) -0.002(2)
C51B 0.026(3) 0.029(3) 0.039(3) -0.005(2) 0.011(2) -0.002(2)
C52B 0.026(3) 0.029(3) 0.039(3) -0.005(2) 0.011(2) -0.002(2)
C53B 0.026(3) 0.029(3) 0.039(3) -0.005(2) 0.011(2) -0.002(2)
C54B 0.026(3) 0.029(3) 0.039(3) -0.005(2) 0.011(2) -0.002(2)
C55B 0.026(3) 0.029(3) 0.039(3) -0.005(2) 0.011(2) -0.002(2)
C56B 0.026(3) 0.029(3) 0.039(3) -0.005(2) 0.011(2) -0.002(2)
C57B 0.026(3) 0.029(3) 0.039(3) -0.005(2) 0.011(2) -0.002(2)
C58B 0.026(3) 0.029(3) 0.039(3) -0.005(2) 0.011(2) -0.002(2)
C59B 0.026(3) 0.029(3) 0.039(3) -0.005(2) 0.011(2) -0.002(2)
C60B 0.026(3) 0.029(3) 0.039(3) -0.005(2) 0.011(2) -0.002(2)
C61B 0.026(3) 0.029(3) 0.039(3) -0.005(2) 0.011(2) -0.002(2)
C62B 0.026(3) 0.029(3) 0.039(3) -0.005(2) 0.011(2) -0.002(2)
C63B 0.026(3) 0.029(3) 0.039(3) -0.005(2) 0.011(2) -0.002(2)
C64B 0.026(3) 0.029(3) 0.039(3) -0.005(2) 0.011(2) -0.002(2)
C65B 0.026(3) 0.029(3) 0.039(3) -0.005(2) 0.011(2) -0.002(2)
C66B 0.026(3) 0.029(3) 0.039(3) -0.005(2) 0.011(2) -0.002(2)
C67B 0.026(3) 0.029(3) 0.039(3) -0.005(2) 0.011(2) -0.002(2)
C68B 0.026(3) 0.029(3) 0.039(3) -0.005(2) 0.011(2) -0.002(2)
C69B 0.026(3) 0.029(3) 0.039(3) -0.005(2) 0.011(2) -0.002(2)
C70B 0.026(3) 0.029(3) 0.039(3) -0.005(2) 0.011(2) -0.002(2)
C71B 0.026(3) 0.029(3) 0.039(3) -0.005(2) 0.011(2) -0.002(2)
C72B 0.026(3) 0.029(3) 0.039(3) -0.005(2) 0.011(2) -0.002(2)
C73B 0.026(3) 0.029(3) 0.039(3) -0.005(2) 0.011(2) -0.002(2)
C74B 0.026(3) 0.029(3) 0.039(3) -0.005(2) 0.011(2) -0.002(2)
C75B 0.026(3) 0.029(3) 0.039(3) -0.005(2) 0.011(2) -0.002(2)
C76B 0.026(3) 0.029(3) 0.039(3) -0.005(2) 0.011(2) -0.002(2)
C77B 0.026(3) 0.029(3) 0.039(3) -0.005(2) 0.011(2) -0.002(2)
C78B 0.026(3) 0.029(3) 0.039(3) -0.005(2) 0.011(2) -0.002(2)
C79B 0.026(3) 0.029(3) 0.039(3) -0.005(2) 0.011(2) -0.002(2)
C80B 0.026(3) 0.029(3) 0.039(3) -0.005(2) 0.011(2) -0.002(2)
C81B 0.026(3) 0.029(3) 0.039(3) -0.005(2) 0.011(2) -0.002(2)
C82B 0.026(3) 0.029(3) 0.039(3) -0.005(2) 0.011(2) -0.002(2)
Pr1 0.0187(2) 0.0150(2) 0.0242(2) -0.00102(18) 0.00602(15) 0.00153(17)
C83 0.015(5) 0.015(4) 0.023(4) 0.003(3) 0.006(4) 0.006(3)
C84 0.047(6) 0.025(5) 0.029(5) 0.008(4) 0.015(4) 0.015(4)
C85 0.027(5) 0.021(4) 0.022(4) 0.003(3) 0.007(3) 0.010(3)
C86 0.061(9) 0.019(5) 0.067(10) -0.002(5) 0.034(8) -0.001(6)
C87 0.025(7) 0.048(7) 0.024(7) -0.013(6) 0.002(5) 0.006(5)
C88 0.019(5) 0.030(6) 0.035(7) -0.003(5) 0.011(5) 0.004(4)
C89 0.041(6) 0.030(5) 0.040(6) -0.009(4) 0.016(5) -0.001(4)
C90 0.037(6) 0.036(6) 0.029(5) 0.001(4) -0.001(4) 0.027(5)
C91 0.026(5) 0.036(5) 0.034(5) -0.007(4) 0.002(4) 0.018(4)
C92 0.034(9) 0.033(6) 0.032(5) -0.003(4) 0.006(6) 0.018(7)
S1 0.0444(15) 0.0486(15) 0.0522(15) -0.0083(12) 0.0023(12) 0.0011(12)
S2 0.0347(13) 0.0638(18) 0.0618(17) 0.0282(14) 0.0097(12) 0.0013(12)
S3 0.0401(13) 0.0472(14) 0.0509(14) 0.0135(12) 0.0093(11) 0.0072(11)
C93 0.037(5) 0.044(5) 0.039(5) 0.013(4) 0.007(4) 0.010(4)
C94 0.023(5) 0.053(6) 0.082(8) -0.031(6) 0.011(5) 0.004(4)
S4 0.079(3) 0.067(2) 0.262(7) -0.077(3) 0.113(4) -0.044(2)
S5 0.038(2) 0.120(7) 0.047(3) 0.009(3) 0.0205(19) 0.010(3)
S6 0.031(5) 0.23(3) 0.035(5) -0.014(9) 0.013(4) -0.011(9)
C1C 0.031(6) 0.024(5) 0.041(6) -0.010(5) 0.009(5) -0.010(5)
C2C 0.032(6) 0.023(5) 0.042(6) -0.010(5) 0.008(5) -0.010(5)
C3C 0.031(6) 0.024(5) 0.043(6) -0.009(5) 0.007(5) -0.008(5)
C4C 0.030(6) 0.025(5) 0.043(6) -0.009(5) 0.008(5) -0.009(5)
C5C 0.030(5) 0.026(5) 0.042(6) -0.009(5) 0.010(5) -0.010(5)
C6C 0.030(6) 0.026(5) 0.042(6) -0.009(5) 0.010(5) -0.010(5)
C7C 0.031(6) 0.027(5) 0.041(6) -0.008(5) 0.011(5) -0.011(5)
C8C 0.031(6) 0.027(5) 0.041(6) -0.008(5) 0.010(5) -0.011(5)
C9C 0.031(6) 0.025(5) 0.041(6) -0.009(5) 0.009(5) -0.011(5)
C10C 0.032(6) 0.023(5) 0.041(6) -0.009(5) 0.008(5) -0.012(5)
C11C 0.031(6) 0.022(5) 0.042(6) -0.010(5) 0.008(5) -0.012(5)
C12C 0.032(6) 0.022(5) 0.042(6) -0.010(5) 0.008(5) -0.012(5)
C13C 0.032(6) 0.023(5) 0.043(6) -0.009(5) 0.008(5) -0.013(5)
C14C 0.032(6) 0.024(5) 0.043(6) -0.008(5) 0.008(5) -0.013(5)
C15C 0.032(6) 0.025(5) 0.043(6) -0.008(5) 0.007(5) -0.011(5)
C16C 0.031(6) 0.026(5) 0.043(6) -0.009(5) 0.007(5) -0.012(5)
C17C 0.031(6) 0.026(5) 0.043(6) -0.009(5) 0.007(5) -0.011(5)
C18C 0.031(6) 0.028(5) 0.044(6) -0.010(5) 0.006(5) -0.012(5)
C19C 0.030(6) 0.028(6) 0.044(6) -0.010(5) 0.008(5) -0.012(5)
C20C 0.030(6) 0.027(5) 0.044(6) -0.009(5) 0.010(5) -0.011(5)
C21C 0.031(6) 0.028(6) 0.043(6) -0.008(5) 0.011(5) -0.012(5)
C22C 0.031(6) 0.028(5) 0.042(6) -0.007(5) 0.012(5) -0.012(5)
C23C 0.032(6) 0.029(6) 0.043(6) -0.005(5) 0.011(5) -0.012(5)
C24C 0.032(6) 0.028(6) 0.042(6) -0.005(5) 0.011(5) -0.011(5)
C25C 0.032(6) 0.027(5) 0.041(6) -0.007(5) 0.010(5) -0.010(5)
C26C 0.032(6) 0.026(5) 0.041(6) -0.008(5) 0.007(5) -0.011(5)
C27C 0.032(6) 0.024(5) 0.041(6) -0.008(5) 0.006(5) -0.012(5)
C28C 0.031(6) 0.024(5) 0.042(6) -0.009(5) 0.006(5) -0.012(5)
C29C 0.031(6) 0.023(5) 0.042(6) -0.010(5) 0.006(5) -0.013(5)
C30C 0.031(6) 0.023(5) 0.042(6) -0.009(5) 0.007(5) -0.013(5)
C31C 0.031(6) 0.023(5) 0.042(6) -0.009(5) 0.008(5) -0.014(5)
C32C 0.031(6) 0.024(5) 0.042(6) -0.008(5) 0.009(5) -0.016(5)
C33C 0.030(6) 0.023(5) 0.042(6) -0.007(5) 0.010(5) -0.017(5)
C34C 0.031(6) 0.024(5) 0.042(6) -0.007(5) 0.009(5) -0.015(5)
C35C 0.031(6) 0.025(5) 0.042(6) -0.007(5) 0.008(5) -0.015(5)
C36C 0.031(6) 0.026(5) 0.042(6) -0.008(5) 0.007(5) -0.014(5)
C37C 0.032(6) 0.027(5) 0.042(6) -0.009(5) 0.007(5) -0.014(5)
C38C 0.032(6) 0.028(6) 0.044(6) -0.010(5) 0.006(5) -0.013(5)
C39C 0.033(6) 0.028(6) 0.044(6) -0.011(5) 0.007(5) -0.014(5)
C40C 0.033(6) 0.028(5) 0.046(6) -0.011(5) 0.007(5) -0.013(5)
C41C 0.031(6) 0.028(6) 0.045(6) -0.010(5) 0.008(5) -0.012(5)
C42C 0.031(6) 0.028(6) 0.044(6) -0.009(5) 0.010(5) -0.012(5)
C43C 0.033(6) 0.028(5) 0.046(6) -0.008(5) 0.009(5) -0.012(5)
C44C 0.032(6) 0.028(6) 0.044(6) -0.006(5) 0.010(5) -0.012(5)
C45C 0.032(6) 0.027(6) 0.044(6) -0.005(5) 0.010(5) -0.012(5)
C46C 0.032(6) 0.027(6) 0.043(6) -0.005(5) 0.009(5) -0.011(5)
C47C 0.031(6) 0.026(6) 0.043(6) -0.006(5) 0.007(5) -0.010(5)
C48C 0.031(6) 0.026(6) 0.042(6) -0.007(5) 0.006(5) -0.010(5)
C49C 0.030(6) 0.024(6) 0.042(6) -0.008(5) 0.005(5) -0.012(5)
C50C 0.030(6) 0.024(6) 0.043(6) -0.009(5) 0.005(5) -0.012(5)
C51C 0.029(6) 0.023(5) 0.043(6) -0.010(5) 0.006(5) -0.013(5)
C52C 0.030(6) 0.023(5) 0.042(6) -0.009(5) 0.006(5) -0.015(5)
C53C 0.029(6) 0.024(5) 0.043(6) -0.008(5) 0.009(5) -0.016(5)
C54C 0.028(6) 0.023(5) 0.042(6) -0.010(5) 0.011(5) -0.017(5)
C55C 0.028(6) 0.023(5) 0.041(6) -0.011(5) 0.012(5) -0.019(5)
C56C 0.029(6) 0.023(5) 0.041(6) -0.009(5) 0.011(5) -0.018(5)
C57C 0.030(6) 0.025(5) 0.041(6) -0.008(5) 0.009(5) -0.017(5)
C58C 0.029(6) 0.026(5) 0.041(6) -0.009(5) 0.009(5) -0.018(5)
C59C 0.031(6) 0.028(5) 0.043(6) -0.009(5) 0.008(5) -0.016(5)
C60C 0.033(6) 0.029(6) 0.044(6) -0.011(5) 0.007(5) -0.015(5)
C61C 0.034(6) 0.029(5) 0.045(6) -0.012(5) 0.007(5) -0.015(5)
C62C 0.034(6) 0.029(5) 0.047(6) -0.013(5) 0.007(5) -0.014(5)
C63C 0.034(6) 0.029(5) 0.047(6) -0.012(5) 0.007(5) -0.012(5)
C64C 0.034(6) 0.028(5) 0.048(6) -0.010(5) 0.008(5) -0.012(5)
C65C 0.034(6) 0.027(5) 0.048(6) -0.009(5) 0.006(5) -0.011(5)
C66C 0.032(6) 0.027(6) 0.046(6) -0.007(5) 0.008(5) -0.011(5)
C67C 0.032(6) 0.026(6) 0.045(6) -0.007(5) 0.007(5) -0.011(5)
C68C 0.031(6) 0.025(6) 0.044(6) -0.007(5) 0.006(5) -0.011(5)
C69C 0.030(6) 0.024(6) 0.044(6) -0.009(5) 0.005(5) -0.011(5)
C70C 0.029(6) 0.024(6) 0.044(6) -0.011(5) 0.006(5) -0.012(5)
C71C 0.029(6) 0.025(6) 0.044(6) -0.010(5) 0.007(5) -0.013(5)
C72C 0.029(6) 0.025(5) 0.043(6) -0.011(5) 0.010(5) -0.015(5)
C73C 0.029(6) 0.025(5) 0.044(6) -0.012(5) 0.011(5) -0.016(5)
C74C 0.029(6) 0.025(5) 0.043(6) -0.011(5) 0.012(5) -0.019(5)
C75C 0.029(6) 0.026(5) 0.042(6) -0.012(5) 0.010(5) -0.019(5)
C76C 0.031(6) 0.027(5) 0.044(6) -0.012(5) 0.010(5) -0.016(5)
C77C 0.031(6) 0.027(5) 0.045(6) -0.013(5) 0.009(5) -0.015(5)
C78C 0.032(6) 0.027(6) 0.046(6) -0.012(5) 0.008(5) -0.013(5)
C79C 0.033(6) 0.026(5) 0.047(6) -0.011(5) 0.007(5) -0.011(5)
C80C 0.031(6) 0.025(5) 0.046(6) -0.009(5) 0.007(5) -0.011(5)
C81C 0.030(6) 0.024(5) 0.045(6) -0.011(5) 0.007(5) -0.012(5)
C82C 0.030(6) 0.025(5) 0.045(6) -0.012(5) 0.009(5) -0.014(5)
C83C 0.032(6) 0.024(5) 0.042(6) -0.012(5) 0.007(5) -0.009(5)
C84C 0.033(7) 0.024(6) 0.041(7) -0.014(6) 0.006(6) -0.008(6)
C85C 0.033(7) 0.023(6) 0.041(7) -0.014(6) 0.006(6) -0.008(6)
C86C 0.032(7) 0.023(7) 0.041(7) -0.014(6) 0.006(7) -0.008(6)
C87C 0.033(7) 0.023(7) 0.042(7) -0.014(6) 0.006(7) -0.008(6)
C88C 0.033(7) 0.024(7) 0.041(8) -0.014(7) 0.007(7) -0.008(6)
C89C 0.033(7) 0.023(7) 0.042(7) -0.015(6) 0.006(7) -0.008(6)
C90C 0.033(7) 0.024(7) 0.041(8) -0.014(7) 0.007(7) -0.008(6)
C91C 0.033(7) 0.024(7) 0.041(7) -0.014(6) 0.007(7) -0.007(6)
C92C 0.033(8) 0.024(7) 0.041(8) -0.015(7) 0.006(7) -0.007(7)
C1D 0.018(5) 0.017(5) 0.025(5) -0.006(5) 0.006(4) 0.000(4)
C4D 0.015(5) 0.016(5) 0.029(5) -0.003(4) 0.016(4) 0.001(4)
C5D 0.019(4) 0.018(4) 0.028(5) -0.002(4) 0.013(4) 0.001(4)
C6D 0.020(4) 0.018(4) 0.027(4) -0.003(4) 0.008(4) 0.002(4)
C7D 0.021(4) 0.020(4) 0.030(4) -0.003(4) 0.007(4) 0.003(4)
C8D 0.022(4) 0.021(4) 0.032(4) -0.004(4) 0.004(4) 0.001(4)
C9D 0.019(4) 0.018(4) 0.030(4) -0.006(4) 0.005(4) 0.000(4)
C10D 0.018(4) 0.017(4) 0.033(4) -0.006(4) 0.007(4) -0.002(4)
C11D 0.018(5) 0.015(4) 0.033(5) -0.004(4) 0.010(4) -0.001(4)
C12D 0.016(5) 0.011(5) 0.031(5) -0.003(5) 0.012(5) 0.002(5)
C13D 0.018(5) 0.013(4) 0.031(4) -0.002(4) 0.013(4) 0.002(4)
C14D 0.017(4) 0.016(4) 0.031(4) 0.001(4) 0.012(4) 0.002(4)
C15D 0.014(5) 0.017(5) 0.029(5) 0.003(4) 0.012(4) 0.001(4)
C16D 0.014(4) 0.018(4) 0.031(4) 0.001(4) 0.013(4) -0.001(4)
C17D 0.014(4) 0.018(4) 0.031(4) 0.000(4) 0.016(4) -0.001(4)
C18D 0.017(4) 0.019(4) 0.031(4) -0.001(4) 0.015(4) -0.003(4)
C19D 0.020(4) 0.017(4) 0.030(4) -0.001(4) 0.015(4) 0.000(4)
C20D 0.020(4) 0.019(4) 0.028(4) 0.001(4) 0.014(4) 0.000(4)
C21D 0.021(4) 0.020(4) 0.030(4) 0.002(4) 0.013(4) 0.002(4)
C22D 0.020(4) 0.021(4) 0.032(4) 0.001(4) 0.008(4) 0.003(4)
C23D 0.019(4) 0.021(4) 0.034(4) 0.000(4) 0.005(4) 0.006(4)
C24D 0.020(4) 0.023(4) 0.037(4) -0.002(4) 0.003(4) 0.006(4)
C25D 0.021(4) 0.023(4) 0.036(4) -0.003(4) 0.003(4) 0.003(4)
C26D 0.019(4) 0.023(4) 0.038(4) -0.005(4) 0.006(4) 0.000(4)
C27D 0.018(4) 0.020(4) 0.036(4) -0.007(4) 0.008(4) -0.002(4)
C28D 0.020(4) 0.021(4) 0.039(4) -0.005(4) 0.010(4) -0.005(4)
C29D 0.021(4) 0.022(4) 0.037(4) -0.003(4) 0.011(4) -0.005(4)
C30D 0.019(4) 0.017(4) 0.035(4) -0.003(4) 0.012(4) -0.002(4)
C31D 0.021(4) 0.016(4) 0.034(4) -0.001(4) 0.013(4) 0.000(4)
C32D 0.021(4) 0.018(4) 0.032(4) 0.001(4) 0.013(4) -0.001(4)
C33D 0.023(4) 0.019(4) 0.031(4) 0.001(4) 0.011(4) -0.001(4)
C34D 0.020(4) 0.019(4) 0.030(4) 0.001(4) 0.011(4) -0.001(4)
C35D 0.021(4) 0.019(4) 0.032(4) 0.000(4) 0.011(4) -0.002(4)
C36D 0.017(4) 0.020(4) 0.031(4) 0.000(4) 0.012(4) -0.003(4)
C37D 0.018(4) 0.020(4) 0.032(4) -0.002(4) 0.013(4) -0.006(4)
C38D 0.019(4) 0.020(4) 0.032(4) -0.003(4) 0.014(4) -0.005(4)
C39D 0.023(4) 0.019(4) 0.035(4) -0.007(4) 0.014(4) -0.004(4)
C40D 0.024(4) 0.018(4) 0.037(4) -0.007(4) 0.014(4) -0.002(4)
C41D 0.021(4) 0.017(4) 0.032(4) -0.004(4) 0.015(4) 0.001(4)
C42D 0.023(4) 0.019(4) 0.034(4) 0.000(4) 0.012(4) 0.003(4)
C43D 0.020(4) 0.019(4) 0.036(4) -0.002(4) 0.010(4) 0.005(4)
C44D 0.019(4) 0.021(4) 0.036(4) 0.000(4) 0.005(4) 0.006(4)
C45D 0.020(4) 0.023(4) 0.039(4) -0.001(4) 0.006(4) 0.008(4)
C46D 0.020(4) 0.025(4) 0.039(4) -0.003(4) 0.005(4) 0.006(4)
C47D 0.020(4) 0.027(4) 0.041(4) -0.004(4) 0.008(4) 0.003(4)
C48D 0.019(4) 0.024(4) 0.040(4) -0.006(4) 0.008(4) 0.000(4)
C49D 0.019(4) 0.023(4) 0.040(4) -0.006(4) 0.011(4) -0.003(4)
C50D 0.018(4) 0.023(4) 0.040(4) -0.006(4) 0.017(4) -0.005(4)
C51D 0.023(4) 0.026(4) 0.038(4) -0.003(4) 0.018(4) -0.006(4)
C52D 0.022(4) 0.025(4) 0.036(4) -0.001(4) 0.014(4) -0.005(4)
C53D 0.023(4) 0.022(4) 0.032(4) 0.000(4) 0.014(4) -0.006(4)
C54D 0.025(4) 0.024(4) 0.031(4) 0.000(4) 0.016(4) -0.007(4)
C55D 0.026(4) 0.024(4) 0.032(4) -0.002(4) 0.014(4) -0.005(4)
C56D 0.026(4) 0.022(4) 0.031(4) -0.001(4) 0.012(4) -0.004(4)
C57D 0.025(4) 0.022(4) 0.032(4) -0.002(4) 0.011(4) -0.003(4)
C58D 0.027(4) 0.023(4) 0.034(4) -0.004(4) 0.011(4) -0.005(4)
C59D 0.023(4) 0.021(4) 0.034(4) -0.005(4) 0.012(4) -0.006(4)
C60D 0.024(4) 0.019(4) 0.035(4) -0.008(4) 0.013(4) -0.005(4)
C61D 0.025(4) 0.021(4) 0.038(4) -0.011(4) 0.015(4) -0.003(4)
C62D 0.024(4) 0.020(4) 0.039(4) -0.011(4) 0.017(4) -0.001(4)
C63D 0.025(4) 0.018(4) 0.038(4) -0.010(4) 0.017(4) 0.000(4)
C64D 0.023(4) 0.019(4) 0.039(4) -0.006(4) 0.014(4) 0.006(4)
C65D 0.023(4) 0.019(4) 0.040(4) -0.005(4) 0.015(4) 0.008(4)
C66D 0.022(4) 0.022(4) 0.040(4) -0.003(4) 0.010(4) 0.008(4)
C67D 0.022(4) 0.024(4) 0.043(4) -0.004(4) 0.012(4) 0.007(4)
C68D 0.020(4) 0.026(4) 0.044(4) -0.004(4) 0.011(4) 0.003(4)
C69D 0.021(4) 0.027(4) 0.043(4) -0.005(4) 0.017(4) -0.001(4)
C70D 0.024(4) 0.027(4) 0.041(4) -0.006(4) 0.019(4) -0.001(4)
C71D 0.024(4) 0.026(4) 0.038(4) -0.004(4) 0.020(4) -0.004(4)
C72D 0.026(4) 0.026(4) 0.033(4) -0.002(4) 0.021(4) -0.006(4)
C73D 0.027(4) 0.027(4) 0.036(4) -0.006(4) 0.020(4) -0.006(4)
C74D 0.027(4) 0.025(4) 0.033(4) -0.006(4) 0.016(4) -0.004(4)
C75D 0.028(4) 0.025(4) 0.035(4) -0.008(4) 0.013(4) -0.003(4)
C76D 0.026(4) 0.023(4) 0.037(4) -0.012(4) 0.016(4) -0.005(4)
C77D 0.026(4) 0.024(4) 0.039(4) -0.012(4) 0.017(4) -0.004(4)
C78D 0.024(4) 0.021(4) 0.040(4) -0.011(4) 0.017(4) 0.000(4)
C79D 0.025(4) 0.020(4) 0.042(4) -0.008(4) 0.016(4) 0.004(4)
C80D 0.025(4) 0.024(4) 0.043(4) -0.008(4) 0.015(4) 0.004(4)
C81D 0.025(4) 0.026(4) 0.041(4) -0.008(4) 0.018(4) 0.000(4)
C82D 0.026(4) 0.025(4) 0.038(4) -0.010(4) 0.018(4) -0.004(4)

loop_
_atom_type_symbol
_atom_type_description
_atom_type_scat_dispersion_real
_atom_type_scat_dispersion_imag
_atom_type_scat_source
C C 0.0033 0.0016 'International Tables Vol C Tables 4.2.6.8 and 6.1.1.4'
H H 0.0000 0.0000 'International Tables Vol C Tables 4.2.6.8 and 6.1.1.4'
S S 0.1246 0.1234 'International Tables Vol C Tables 4.2.6.8 and 6.1.1.4'
Pr Pr -0.2180 2.8214 'International Tables Vol C Tables 4.2.6.8 and 6.1.1.4'

loop_
_geom_angle_atom_site_label_1
_geom_angle_atom_site_label_2
_geom_angle_atom_site_label_3
_geom_angle
_geom_angle_site_symmetry_1
_geom_angle_site_symmetry_3
C15D C1A C12B 97.8(19) . .
C15D C1A C4D 104(2) . .
C12B C1A C4D 7(2) . .
C15D C1A C6A 12.0(15) . .
C12B C1A C6A 106(2) . .
C4D C1A C6A 113(2) . .
C15D C1A C9A 104.1(17) . .
C12B C1A C9A 6.5(17) . .
C4D C1A C9A 2(4) . .
C6A C1A C9A 112.1(18) . .
C15D C1A C83 132.5(14) . .
C12B C1A C83 129.6(16) . .
C4D C1A C83 123.0(17) . .
C6A C1A C83 123.4(13) . .
C9A C1A C83 123.3(12) . .
C15D C1A C3B 26.1(12) . .
C12B C1A C3B 116(2) . .
C4D C1A C3B 122(2) . .
C6A C1A C3B 14.1(13) . .
C9A C1A C3B 121.4(19) . .
C83 C1A C3B 111.5(12) . .
C15D C1A Pr1 77.4(13) . .
C12B C1A Pr1 74(3) . .
C4D C1A Pr1 76(2) . .
C6A C1A Pr1 72.5(14) . .
C9A C1A Pr1 73.6(19) . .
C83 C1A Pr1 111.7(6) . .
C3B C1A Pr1 68.3(16) . .
C6B C2A C1D 97(2) . .
C6B C2A C83 137.0(17) . .
C1D C2A C83 125.8(17) . .
C6B C2A C12D 23.1(18) . .
C1D C2A C12D 116(2) . .
C83 C2A C12D 115.7(15) . .
C6B C2A C12A 100(2) . .
C1D C2A C12A 6(2) . .
C83 C2A C12A 122.0(12) . .
C12D C2A C12A 117(2) . .
C6B C2A C3A 17.3(16) . .
C1D C2A C3A 110(2) . .
C83 C2A C3A 121.7(11) . .
C12D C2A C3A 6.0(17) . .
C12A C2A C3A 112.3(17) . .
C6B C2A C9B 106(2) . .
C1D C2A C9B 11.0(16) . .
C83 C2A C9B 115.8(12) . .
C12D C2A C9B 123(2) . .
C12A C2A C9B 6.2(16) . .
C3A C2A C9B 117.8(18) . .
C6B C2A Pr1 74(2) . .
C1D C2A Pr1 72.4(18) . .
C83 C2A Pr1 110.9(6) . .
C12D C2A Pr1 69.8(19) . .
C12A C2A Pr1 69.3(18) . .
C3A C2A Pr1 69.2(16) . .
C9B C2A Pr1 70.2(17) . .
C4A C3A C15A 107.8(4) . .
C4A C3A C2A 130.0(16) . .
C15A C3A C2A 117.6(14) . .
C4A C3A Pr1 81.9(19) . .
C15A C3A Pr1 94(2) . .
C2A C3A Pr1 75.8(16) . .
C3A C4A C17A 107.8(4) . .
C3A C4A C5A 125.3(19) . .
C17A C4A C5A 119.1(16) . .
C3A C4A Pr1 66.3(19) . .
C17A C4A Pr1 103.5(14) . .
C5A C4A Pr1 76.4(15) . .
C20A C5A C6A 120(2) . .
C20A C5A C4A 117.3(17) . .
C6A C5A C4A 116(2) . .
C20A C5A Pr1 105.7(18) . .
C6A C5A Pr1 66.5(17) . .
C4A C5A Pr1 72.4(14) . .
C5A C6A C7A 116(2) . .
C5A C6A C1A 136(2) . .
C7A C6A C1A 102.0(16) . .
C5A C6A Pr1 83.1(17) . .
C7A C6A Pr1 89.6(18) . .
C1A C6A Pr1 74.3(13) . .
C22A C7A C6A 125.0(17) . .
C22A C7A C8A 119.0(14) . .
C6A C7A C8A 109.3(18) . .
C22A C7A Pr1 107.2(16) . .
C6A C7A Pr1 60.8(16) . .
C8A C7A Pr1 75.2(17) . .
C25A C8A C7A 120.8(16) . .
C25A C8A C9A 122.0(15) . .
C7A C8A C9A 111(2) . .
C25A C8A Pr1 105(2) . .
C7A C8A Pr1 76.1(17) . .
C9A C8A Pr1 62(2) . .
C10A C9A C8A 118.7(15) . .
C10A C9A C1A 131(3) . .
C8A C9A C1A 100.8(19) . .
C10A C9A Pr1 80(3) . .
C8A C9A Pr1 88(2) . .
C1A C9A Pr1 73.2(18) . .
C11A C10A C9A 120(3) . .
C11A C10A C27A 114(3) . .
C9A C10A C27A 119.5(19) . .
C11A C10A Pr1 74(3) . .
C9A C10A Pr1 69(3) . .
C27A C10A Pr1 105(3) . .
C10A C11A C30A 123(2) . .
C10A C11A C12A 126(3) . .
C30A C11A C12A 102.6(17) . .
C10A C11A Pr1 76(3) . .
C30A C11A Pr1 102(2) . .
C12A C11A Pr1 67(3) . .
C13A C12A C11A 112(2) . .
C13A C12A C2A 115.0(18) . .
C11A C12A C2A 128(2) . .
C13A C12A Pr1 92(3) . .
C11A C12A Pr1 81(3) . .
C2A C12A Pr1 76.0(17) . .
C14A C13A C31A 122.0(18) . .
C14A C13A C12A 127(2) . .
C31A C13A C12A 105.3(18) . .
C14A C13A Pr1 90(2) . .
C31A C13A Pr1 99(2) . .
C12A C13A Pr1 59(2) . .
C13A C14A C15A 115(2) . .
C13A C14A C34A 118(2) . .
C15A C14A C34A 117.9(16) . .
C14A C15A C16A 119.1(12) . .
C14A C15A C3A 124.2(18) . .
C16A C15A C3A 108.0(4) . .
C14A C15A Pr1 88.5(17) . .
C16A C15A Pr1 96.0(13) . .
C3A C15A Pr1 57.3(18) . .
C36A C16A C17A 124.6(12) . .
C36A C16A C15A 123.5(12) . .
C17A C16A C15A 107.9(4) . .
C18A C17A C16A 119.9(12) . .
C18A C17A C4A 121.3(15) . .
C16A C17A C4A 108.0(4) . .
C19A C18A C17A 119.8(18) . .
C19A C18A C38A 118.9(18) . .
C17A C18A C38A 115.7(14) . .
C18A C19A C41A 121.4(16) . .
C18A C19A C20A 119.6(19) . .
C41A C19A C20A 108.8(15) . .
C5A C20A C21A 123.4(17) . .
C5A C20A C19A 122.8(18) . .
C21A C20A C19A 107.5(19) . .
C22A C21A C42A 124.1(17) . .
C22A C21A C20A 118.0(18) . .
C42A C21A C20A 107.3(16) . .
C21A C22A C7A 117.5(17) . .
C21A C22A C23A 113.8(18) . .
C7A C22A C23A 121.8(15) . .
C44A C23A C22A 120.5(19) . .
C44A C23A C24A 111.1(13) . .
C22A C23A C24A 118.0(17) . .
C25A C24A C23A 121.0(19) . .
C25A C24A C46A 120.4(17) . .
C23A C24A C46A 109.5(12) . .
C24A C25A C26A 117(2) . .
C24A C25A C8A 119.0(17) . .
C26A C25A C8A 117.9(18) . .
C25A C26A C27A 120(2) . .
C25A C26A C48A 120.2(17) . .
C27A C26A C48A 109.6(12) . .
C28A C27A C10A 122(2) . .
C28A C27A C26A 111.3(13) . .
C10A C27A C26A 120(2) . .
C27A C28A C29A 124(2) . .
C27A C28A C49A 106.6(15) . .
C29A C28A C49A 118(2) . .
C28A C29A C30A 116.3(18) . .
C28A C29A C52A 115(2) . .
C30A C29A C52A 121.6(14) . .
C29A C30A C31A 119.3(14) . .
C29A C30A C11A 120.3(15) . .
C31A C30A C11A 111.9(17) . .
C32A C31A C30A 125.1(14) . .
C32A C31A C13A 119.8(14) . .
C30A C31A C13A 107.3(18) . .
C33A C32A C31A 117.1(16) . .
C33A C32A C53A 110(2) . .
C31A C32A C53A 121.3(14) . .
C32A C33A C34A 125(2) . .
C32A C33A C56A 119(2) . .
C34A C33A C56A 104.2(16) . .
C33A C34A C14A 118(2) . .
C33A C34A C35A 111.9(13) . .
C14A C34A C35A 121.0(18) . .
C36A C35A C34A 118.9(19) . .
C36A C35A C57A 120.8(18) . .
C34A C35A C57A 109.6(12) . .
C16A C36A C37A 117.6(15) . .
C16A C36A C35A 119.1(17) . .
C37A C36A C35A 117(2) . .
C36A C37A C38A 118.7(19) . .
C36A C37A C59A 121(2) . .
C38A C37A C59A 110.0(12) . .
C39A C38A C18A 116.3(16) . .
C39A C38A C37A 112.6(13) . .
C18A C38A C37A 122.8(18) . .
C40A C39A C38A 125.6(19) . .
C40A C39A C60A 117.6(14) . .
C38A C39A C60A 102.5(15) . .
C39A C40A C41A 115.5(14) . .
C39A C40A C63A 119.5(13) . .
C41A C40A C63A 120.9(13) . .
C40A C41A C42A 122.7(13) . .
C40A C41A C19A 120.4(14) . .
C42A C41A C19A 106.9(13) . .
C43A C42A C41A 120.3(12) . .
C43A C42A C21A 119.5(13) . .
C41A C42A C21A 109.4(14) . .
C44A C43A C42A 114.5(15) . .
C44A C43A C64A 116.5(19) . .
C42A C43A C64A 120.7(13) . .
C23A C44A C43A 126.8(19) . .
C23A C44A C45A 107.1(16) . .
C43A C44A C45A 117(2) . .
C66A C45A C44A 129(2) . .
C66A C45A C46A 109.0(17) . .
C44A C45A C46A 108.7(14) . .
C24A C46A C47A 128.3(18) . .
C24A C46A C45A 103.1(12) . .
C47A C46A C45A 119.2(14) . .
C68A C47A C46A 125.7(17) . .
C68A C47A C48A 118.9(15) . .
C46A C47A C48A 105.0(19) . .
C26A C48A C47A 128.3(18) . .
C26A C48A C49A 103.1(12) . .
C47A C48A C49A 119.2(14) . .
C50A C49A C28A 126(2) . .
C50A C49A C48A 116.9(17) . .
C28A C49A C48A 109.5(14) . .
C49A C50A C51A 121.0(19) . .
C49A C50A C69A 120.0(16) . .
C51A C50A C69A 108.0(4) . .
C50A C51A C71A 107.5(4) . .
C50A C51A C52A 118.0(18) . .
C71A C51A C52A 127.5(19) . .
C51A C52A C29A 121.2(19) . .
C51A C52A C53A 110.9(18) . .
C29A C52A C53A 118.7(13) . .
C54A C53A C32A 123(2) . .
C54A C53A C52A 119.5(18) . .
C32A C53A C52A 113.1(13) . .
C55A C54A C53A 122(2) . .
C55A C54A C72A 107.1(4) . .
C53A C54A C72A 124.0(19) . .
C56A C55A C54A 112(2) . .
C56A C55A C74A 131(2) . .
C54A C55A C74A 108.0(4) . .
C55A C56A C33A 133(2) . .
C55A C56A C57A 106.5(18) . .
C33A C56A C57A 111.2(14) . .
C35A C57A C58A 126(2) . .
C35A C57A C56A 103.0(12) . .
C58A C57A C56A 119.1(14) . .
C75A C58A C57A 127.3(15) . .
C75A C58A C59A 119.7(14) . .
C57A C58A C59A 108(2) . .
C37A C59A C58A 125(2) . .
C37A C59A C60A 102.2(12) . .
C58A C59A C60A 119.2(14) . .
C61A C60A C39A 124.2(15) . .
C61A C60A C59A 114.9(16) . .
C39A C60A C59A 112.6(14) . .
C60A C61A C76A 122.1(16) . .
C60A C61A C62A 119.6(15) . .
C76A C61A C62A 114.3(12) . .
C78A C62A C63A 111.8(19) . .
C78A C62A C61A 107.8(7) . .
C63A C62A C61A 123.4(15) . .
C62A C63A C64A 122.2(16) . .
C62A C63A C40A 113.3(13) . .
C64A C63A C40A 116.0(12) . .
C65A C64A C63A 120.4(16) . .
C65A C64A C43A 116.5(18) . .
C63A C64A C43A 118.8(12) . .
C79A C65A C66A 108.1(4) . .
C79A C65A C64A 116(2) . .
C66A C65A C64A 124(2) . .
C45A C66A C65A 115(2) . .
C45A C66A C67A 128.7(19) . .
C65A C66A C67A 107.8(4) . .
C68A C67A C66A 127.8(19) . .
C68A C67A C80A 115(2) . .
C66A C67A C80A 108.0(4) . .
C69A C68A C67A 132(3) . .
C69A C68A C47A 115.7(18) . .
C67A C68A C47A 108.4(17) . .
C68A C69A C70A 115(2) . .
C68A C69A C50A 128.5(18) . .
C70A C69A C50A 107.7(4) . .
C71A C70A C69A 107.9(4) . .
C71A C70A C81A 122.2(16) . .
C69A C70A C81A 121.4(14) . .
C72A C71A C70A 120.2(13) . .
C72A C71A C51A 120.3(16) . .
C70A C71A C51A 108.2(4) . .
C71A C72A C73A 118.7(15) . .
C71A C72A C54A 117.7(17) . .
C73A C72A C54A 107.9(5) . .
C74A C73A C72A 107.4(4) . .
C74A C73A C82A 124.4(17) . .
C72A C73A C82A 123.2(17) . .
C75A C74A C73A 113(2) . .
C75A C74A C55A 126.4(17) . .
C73A C74A C55A 108.0(4) . .
C74A C75A C58A 108.4(15) . .
C74A C75A C76A 130(2) . .
C58A C75A C76A 115.9(16) . .
C75A C76A C77A 119.7(19) . .
C75A C76A C61A 126.9(16) . .
C77A C76A C61A 100.3(15) . .
C76A C77A C82A 117.8(16) . .
C76A C77A C78A 114.5(15) . .
C82A C77A C78A 119.9(17) . .
C79A C78A C62A 129(2) . .
C79A C78A C77A 120.0(15) . .
C62A C78A C77A 102.7(11) . .
C78A C79A C65A 121(2) . .
C78A C79A C80A 121.8(17) . .
C65A C79A C80A 108.0(4) . .
C79A C80A C67A 107.8(4) . .
C79A C80A C81A 121.3(18) . .
C67A C80A C81A 121.1(16) . .
C82A C81A C70A 118.4(14) . .
C82A C81A C80A 118.6(16) . .
C70A C81A C80A 114.8(15) . .
C81A C82A C77A 118.4(14) . .
C81A C82A C73A 117.0(15) . .
C77A C82A C73A 114.7(16) . .
C4B C3B C15B 107.7(12) . .
C4B C3B C1A 133(2) . .
C15B C3B C1A 114.0(17) . .
C4B C3B Pr2 65.8(15) . .
C15B C3B Pr2 60.0(15) . .
C1A C3B Pr2 119(2) . .
C3B C4B C17B 107.8(12) . .
C3B C4B C5B 125(2) . .
C17B C4B C5B 119(2) . .
C3B C4B Pr2 83.3(17) . .
C17B C4B Pr2 54.1(15) . .
C5B C4B Pr2 102(2) . .
C20B C5B C6B 120(3) . .
C20B C5B C4B 116(2) . .
C6B C5B C4B 116(3) . .
C2A C6B C5B 129(3) . .
C2A C6B C7B 111(2) . .
C5B C6B C7B 115(3) . .
C22B C7B C6B 124(2) . .
C22B C7B C8B 119(2) . .
C6B C7B C8B 109(2) . .
C25B C8B C7B 120(2) . .
C25B C8B C9B 123(2) . .
C7B C8B C9B 110(2) . .
C10B C9B C8B 119(3) . .
C10B C9B C2A 130(3) . .
C8B C9B C2A 100(2) . .
C9B C10B C11B 122(4) . .
C9B C10B C27B 118(2) . .
C11B C10B C27B 114(3) . .
C10B C11B C30B 122(3) . .
C10B C11B C12B 126(4) . .
C30B C11B C12B 102(2) . .
C1A C12B C13B 116(2) . .
C1A C12B C11B 126(3) . .
C13B C12B C11B 112(3) . .
C14B C13B C31B 122(2) . .
C14B C13B C12B 127(3) . .
C31B C13B C12B 105(2) . .
C13B C14B C15B 116(2) . .
C13B C14B C34B 117(2) . .
C15B C14B C34B 118.7(19) . .
C13B C14B Pr2 104(3) . .
C15B C14B Pr2 54.4(15) . .
C34B C14B Pr2 84(2) . .
C14B C15B C16B 118.5(16) . .
C14B C15B C3B 125(2) . .
C16B C15B C3B 108.4(12) . .
C14B C15B Pr2 97.6(19) . .
C16B C15B Pr2 52.1(17) . .
C3B C15B Pr2 88.7(18) . .
C36B C16B C17B 124.5(16) . .
C36B C16B C15B 123.6(17) . .
C17B C16B C15B 107.3(13) . .
C36B C16B Pr2 83(2) . .
C17B C16B Pr2 75.2(19) . .
C15B C16B Pr2 91(2) . .
C18B C17B C16B 119.6(17) . .
C18B C17B C4B 122(2) . .
C16B C17B C4B 108.5(13) . .
C18B C17B Pr2 83(2) . .
C16B C17B Pr2 62.6(19) . .
C4B C17B Pr2 92(2) . .
C19B C18B C17B 119(2) . .
C19B C18B C38B 121(2) . .
C17B C18B C38B 115.7(17) . .
C19B C18B Pr2 107(3) . .
C17B C18B Pr2 60.8(18) . .
C38B C18B Pr2 82(2) . .
C18B C19B C41B 121(2) . .
C18B C19B C20B 119(2) . .
C41B C19B C20B 108.0(19) . .
C18B C19B Pr2 48(2) . .
C41B C19B Pr2 107(2) . .
C20B C19B Pr2 87(2) . .
C5B C20B C21B 124(2) . .
C5B C20B C19B 124(2) . .
C21B C20B C19B 108(2) . .
C22B C21B C20B 116(2) . .
C22B C21B C42B 125(2) . .
C20B C21B C42B 106.8(19) . .
C21B C22B C7B 119(2) . .
C21B C22B C23B 113(2) . .
C7B C22B C23B 121(2) . .
C44B C23B C24B 111.5(19) . .
C44B C23B C22B 121(2) . .
C24B C23B C22B 118(2) . .
C25B C24B C23B 122(2) . .
C25B C24B C46B 122(2) . .
C23B C24B C46B 109.2(18) . .
C24B C25B C8B 119(2) . .
C24B C25B C26B 117(2) . .
C8B C25B C26B 116(2) . .
C25B C26B C27B 121(2) . .
C25B C26B C48B 118(2) . .
C27B C26B C48B 109.3(18) . .
C28B C27B C10B 122(2) . .
C28B C27B C26B 111.2(18) . .
C10B C27B C26B 121(2) . .
C27B C28B C29B 125(3) . .
C27B C28B C49B 106(2) . .
C29B C28B C49B 117(2) . .
C28B C29B C30B 115(2) . .
C28B C29B C52B 115(2) . .
C30B C29B C52B 123(2) . .
C29B C30B C31B 119(2) . .
C29B C30B C11B 121(2) . .
C31B C30B C11B 112(2) . .
C32B C31B C30B 124(2) . .
C32B C31B C13B 120(2) . .
C30B C31B C13B 107(2) . .
C33B C32B C31B 117(2) . .
C33B C32B C53B 112(2) . .
C31B C32B C53B 123(2) . .
C32B C33B C34B 124(2) . .
C32B C33B C56B 119(2) . .
C34B C33B C56B 105(2) . .
C33B C34B C35B 111.2(19) . .
C33B C34B C14B 119(2) . .
C35B C34B C14B 120(2) . .
C36B C35B C34B 119(2) . .
C36B C35B C57B 123(2) . .
C34B C35B C57B 109.3(18) . .
C36B C35B Pr2 49.3(17) . .
C34B C35B Pr2 88(2) . .
C57B C35B Pr2 107(2) . .
C16B C36B C37B 118.4(18) . .
C16B C36B C35B 119(2) . .
C37B C36B C35B 116(2) . .
C16B C36B Pr2 60(2) . .
C37B C36B Pr2 85.1(19) . .
C35B C36B Pr2 101(2) . .
C36B C37B C59B 121(2) . .
C36B C37B C38B 117.8(19) . .
C59B C37B C38B 114.9(18) . .
C36B C37B Pr2 60.6(17) . .
C59B C37B Pr2 111(2) . .
C38B C37B Pr2 76.6(16) . .
C39B C38B C18B 115(2) . .
C39B C38B C37B 111.9(18) . .
C18B C38B C37B 123(2) . .
C39B C38B Pr2 110(3) . .
C18B C38B Pr2 64.8(18) . .
C37B C38B Pr2 70.4(16) . .
C40B C39B C38B 126(2) . .
C40B C39B C60B 127(2) . .
C38B C39B C60B 98.6(18) . .
C39B C40B C41B 117(2) . .
C39B C40B C63B 113.9(19) . .
C41B C40B C63B 119.4(19) . .
C40B C41B C42B 123(2) . .
C40B C41B C19B 119(2) . .
C42B C41B C19B 107.4(17) . .
C43B C42B C41B 122(2) . .
C43B C42B C21B 119(2) . .
C41B C42B C21B 109.3(18) . .
C44B C43B C42B 115(2) . .
C44B C43B C64B 117(2) . .
C42B C43B C64B 119.1(19) . .
C23B C44B C43B 127(2) . .
C23B C44B C45B 107(2) . .
C43B C44B C45B 116(2) . .
C66B C45B C44B 130(3) . .
C66B C45B C46B 110(2) . .
C44B C45B C46B 108.3(18) . .
C24B C46B C47B 127(2) . .
C24B C46B C45B 103.6(17) . .
C47B C46B C45B 119(2) . .
C68B C47B C48B 122(2) . .
C68B C47B C46B 125(2) . .
C48B C47B C46B 105(2) . .
C26B C48B C47B 130(2) . .
C26B C48B C49B 103.3(17) . .
C47B C48B C49B 117(2) . .
C50B C49B C28B 129(2) . .
C50B C49B C48B 117(2) . .
C28B C49B C48B 109.5(17) . .
C49B C50B C51B 120(2) . .
C49B C50B C69B 122(2) . .
C51B C50B C69B 110.2(16) . .
C50B C51B C71B 103.1(14) . .
C50B C51B C52B 117(2) . .
C71B C51B C52B 133(2) . .
C51B C52B C29B 122(2) . .
C51B C52B C53B 108(2) . .
C29B C52B C53B 117.5(19) . .
C54B C53B C32B 122(2) . .
C54B C53B C52B 115(2) . .
C32B C53B C52B 113.3(18) . .
C55B C54B C53B 121(2) . .
C55B C54B C72B 100.1(14) . .
C53B C54B C72B 131(2) . .
C56B C55B C74B 129(2) . .
C56B C55B C54B 114(2) . .
C74B C55B C54B 110.6(15) . .
C55B C56B C33B 131(3) . .
C55B C56B C57B 107(2) . .
C33B C56B C57B 109.9(19) . .
C35B C57B C58B 125(2) . .
C35B C57B C56B 104.1(18) . .
C58B C57B C56B 120(2) . .
C75B C58B C57B 128(2) . .
C75B C58B C59B 117(2) . .
C57B C58B C59B 107(2) . .
C37B C59B C60B 95.8(16) . .
C37B C59B C58B 127(2) . .
C60B C59B C58B 127(2) . .
C61B C60B C59B 111(2) . .
C61B C60B C39B 122(2) . .
C59B C60B C39B 118.5(19) . .
C60B C61B C76B 118(2) . .
C60B C61B C62B 113(2) . .
C76B C61B C62B 119.4(19) . .
C78B C62B C63B 110(2) . .
C78B C62B C61B 103.3(16) . .
C63B C62B C61B 135(3) . .
C62B C63B C64B 125(2) . .
C62B C63B C40B 108.4(19) . .
C64B C63B C40B 116.3(18) . .
C65B C64B C63B 117(2) . .
C65B C64B C43B 117(2) . .
C63B C64B C43B 120.3(18) . .
C79B C65B C66B 110.2(16) . .
C79B C65B C64B 117(2) . .
C66B C65B C64B 123(3) . .
C45B C66B C65B 116(2) . .
C45B C66B C67B 129(2) . .
C65B C66B C67B 106.9(16) . .
C68B C67B C66B 126(2) . .
C68B C67B C80B 115(2) . .
C66B C67B C80B 108.0(15) . .
C69B C68B C67B 132(3) . .
C69B C68B C47B 114(2) . .
C67B C68B C47B 110(2) . .
C68B C69B C70B 117(2) . .
C68B C69B C50B 128(3) . .
C70B C69B C50B 109.4(15) . .
C69B C70B C71B 103.8(15) . .
C69B C70B C81B 119(2) . .
C71B C70B C81B 130(2) . .
C72B C71B C70B 116(2) . .
C72B C71B C51B 117(2) . .
C70B C71B C51B 112.8(17) . .
C71B C72B C73B 115(2) . .
C71B C72B C54B 115(2) . .
C73B C72B C54B 116.4(17) . .
C74B C73B C72B 100.6(15) . .
C74B C73B C82B 123(2) . .
C72B C73B C82B 131(2) . .
C75B C74B C73B 110(2) . .
C75B C74B C55B 130(2) . .
C73B C74B C55B 110.9(16) . .
C74B C75B C58B 106(2) . .
C74B C75B C76B 136(3) . .
C58B C75B C76B 110(2) . .
C75B C76B C77B 117(2) . .
C75B C76B C61B 136(2) . .
C77B C76B C61B 96.3(17) . .
C76B C77B C82B 115(2) . .
C76B C77B C78B 115.6(18) . .
C82B C77B C78B 120(2) . .
C79B C78B C62B 128(2) . .
C79B C78B C77B 120(2) . .
C62B C78B C77B 105.1(17) . .
C78B C79B C65B 122(2) . .
C78B C79B C80B 121(2) . .
C65B C79B C80B 107.3(15) . .
C79B C80B C67B 107.5(15) . .
C79B C80B C81B 122(2) . .
C67B C80B C81B 119(2) . .
C82B C81B C70B 115(2) . .
C82B C81B C80B 119(2) . .
C70B C81B C80B 117(2) . .
C81B C82B C77B 118(2) . .
C81B C82B C73B 112.5(19) . .
C77B C82B C73B 118(2) . .
C12A Pr1 C3A 61.0(7) . .
C12A Pr1 C6A 99.0(8) . .
C3A Pr1 C6A 70.7(7) . .
C12A Pr1 C1A 69.2(6) . .
C3A Pr1 C1A 69.1(5) . .
C6A Pr1 C1A 33.2(6) . .
C12A Pr1 C9A 71.4(7) . .
C3A Pr1 C9A 99.1(6) . .
C6A Pr1 C9A 56.8(8) . .
C1A Pr1 C9A 33.3(5) . .
C12A Pr1 C2A 34.8(5) . .
C3A Pr1 C2A 35.0(4) . .
C6A Pr1 C2A 68.8(7) . .
C1A Pr1 C2A 47.8(3) . .
C9A Pr1 C2A 69.1(6) . .
C12A Pr1 C11A 32.2(5) . .
C3A Pr1 C11A 92.4(7) . .
C6A Pr1 C11A 104.5(7) . .
C1A Pr1 C11A 71.5(5) . .
C9A Pr1 C11A 54.8(6) . .
C2A Pr1 C11A 60.7(6) . .
C12A Pr1 C4A 92.2(7) . .
C3A Pr1 C4A 31.9(4) . .
C6A Pr1 C4A 55.2(6) . .
C1A Pr1 C4A 72.3(4) . .
C9A Pr1 C4A 105.3(6) . .
C2A Pr1 C4A 61.2(5) . .
C11A Pr1 C4A 121.8(7) . .
C12A Pr1 C10A 58.0(6) . .
C3A Pr1 C10A 109.5(6) . .
C6A Pr1 C10A 87.0(8) . .
C1A Pr1 C10A 59.2(6) . .
C9A Pr1 C10A 30.5(6) . .
C2A Pr1 C10A 74.6(6) . .
C11A Pr1 C10A 29.9(4) . .
C4A Pr1 C10A 129.0(7) . .
C12A Pr1 C5A 110.5(8) . .
C3A Pr1 C5A 58.6(7) . .
C6A Pr1 C5A 30.5(6) . .
C1A Pr1 C5A 59.7(5) . .
C9A Pr1 C5A 87.2(7) . .
C2A Pr1 C5A 75.7(6) . .
C11A Pr1 C5A 129.2(7) . .
C4A Pr1 C5A 31.1(6) . .
C10A Pr1 C5A 117.2(8) . .
C12A Pr1 C8A 101.2(7) . .
C3A Pr1 C8A 115.8(7) . .
C6A Pr1 C8A 50.7(7) . .
C1A Pr1 C8A 48.1(6) . .
C9A Pr1 C8A 29.9(5) . .
C2A Pr1 C8A 94.2(6) . .
C11A Pr1 C8A 80.7(6) . .
C4A Pr1 C8A 105.8(5) . .
C10A Pr1 C8A 51.5(5) . .
C5A Pr1 C8A 77.5(6) . .
C12A Pr1 C7A 116.2(7) . .
C3A Pr1 C7A 100.2(6) . .
C6A Pr1 C7A 29.6(7) . .
C1A Pr1 C7A 48.0(4) . .
C9A Pr1 C7A 50.9(7) . .
C2A Pr1 C7A 94.0(4) . .
C11A Pr1 C7A 105.7(6) . .
C4A Pr1 C7A 80.5(5) . .
C10A Pr1 C7A 78.5(7) . .
C5A Pr1 C7A 50.2(6) . .
C8A Pr1 C7A 28.7(3) . .
C16B Pr2 C17B 42.2(8) . .
C16B Pr2 C36B 37.5(10) . .
C17B Pr2 C36B 70.7(11) . .
C16B Pr2 C18B 69.0(11) . .
C17B Pr2 C18B 35.8(8) . .
C36B Pr2 C18B 78.9(10) . .
C16B Pr2 C15B 36.7(7) . .
C17B Pr2 C15B 61.8(9) . .
C36B Pr2 C15B 64.3(10) . .
C18B Pr2 C15B 97.0(11) . .
C16B Pr2 C37B 63.4(10) . .
C17B Pr2 C37B 75.9(11) . .
C36B Pr2 C37B 34.3(7) . .
C18B Pr2 C37B 62.7(9) . .
C15B Pr2 C37B 96.9(11) . .
C16B Pr2 C4B 61.2(10) . .
C17B Pr2 C4B 34.3(7) . .
C36B Pr2 C4B 97.8(12) . .
C18B Pr2 C4B 60.2(9) . .
C15B Pr2 C4B 55.8(8) . .
C37B Pr2 C4B 110.2(12) . .
C16B Pr2 C38B 73.2(11) . .
C17B Pr2 C38B 60.5(9) . .
C36B Pr2 C38B 61.1(9) . .
C18B Pr2 C38B 33.3(7) . .
C15B Pr2 C38B 109.6(12) . .
C37B Pr2 C38B 33.0(6) . .
C4B Pr2 C38B 91.7(10) . .
C16B Pr2 C3B 56.3(10) . .
C17B Pr2 C3B 54.9(10) . .
C36B Pr2 C3B 91.8(12) . .
C18B Pr2 C3B 88.2(11) . .
C15B Pr2 C3B 31.3(6) . .
C37B Pr2 C3B 119.1(13) . .
C4B Pr2 C3B 30.9(5) . .
C38B Pr2 C3B 115.2(12) . .
C16B Pr2 C35B 56.5(9) . .
C17B Pr2 C35B 96.8(11) . .
C36B Pr2 C35B 29.5(7) . .
C18B Pr2 C35B 108.1(11) . .
C15B Pr2 C35B 64.9(8) . .
C37B Pr2 C35B 53.1(8) . .
C4B Pr2 C35B 115.5(11) . .
C38B Pr2 C35B 85.5(9) . .
C3B Pr2 C35B 96.2(10) . .
C16B Pr2 C14B 55.5(9) . .
C17B Pr2 C14B 89.2(10) . .
C36B Pr2 C14B 65.8(9) . .
C18B Pr2 C14B 123.1(12) . .
C15B Pr2 C14B 28.0(6) . .
C37B Pr2 C14B 99.5(10) . .
C4B Pr2 C14B 81.4(9) . .
C38B Pr2 C14B 124.8(11) . .
C3B Pr2 C14B 52.0(7) . .
C35B Pr2 C14B 51.2(7) . .
C16B Pr2 C19B 91.3(11) . .
C17B Pr2 C19B 51.1(9) . .
C36B Pr2 C19B 104.3(10) . .
C18B Pr2 C19B 25.6(7) . .
C15B Pr2 C19B 110.7(10) . .
C37B Pr2 C19B 83.4(9) . .
C4B Pr2 C19B 59.5(8) . .
C38B Pr2 C19B 50.5(7) . .
C3B Pr2 C19B 90.3(9) . .
C35B Pr2 C19B 133.1(10) . .
C14B Pr2 C19B 138.6(10) . .
C40C Pr4 C63C 49.1(11) . .
C40C Pr4 C41C 40.2(9) . .
C63C Pr4 C41C 77.3(13) . .
C40C Pr4 C64C 77.5(14) . .
C63C Pr4 C64C 39.8(10) . .
C41C Pr4 C64C 82.4(12) . .
C40C Pr4 C39C 36.6(10) . .
C63C Pr4 C39C 72.1(13) . .
C41C Pr4 C39C 63.7(10) . .
C64C Pr4 C39C 109.6(14) . .
C40C Pr4 C62C 66.8(11) . .
C63C Pr4 C62C 33.9(8) . .
C41C Pr4 C62C 104.8(13) . .
C64C Pr4 C62C 63.8(10) . .
C39C Pr4 C62C 68.2(10) . .
C40C Pr4 C42C 67.7(11) . .
C63C Pr4 C42C 81.6(12) . .
C41C Pr4 C42C 34.5(8) . .
C64C Pr4 C42C 63.7(9) . .
C39C Pr4 C42C 97.7(12) . .
C62C Pr4 C42C 115.5(12) . .
C40C Pr4 C43C 81.3(13) . .
C63C Pr4 C43C 68.1(11) . .
C41C Pr4 C43C 62.0(10) . .
C64C Pr4 C43C 36.1(7) . .
C39C Pr4 C43C 117.5(13) . .
C62C Pr4 C43C 98.5(11) . .
C42C Pr4 C43C 31.7(6) . .
C40C Pr4 C60C 62.5(11) . .
C63C Pr4 C60C 73.2(11) . .
C41C Pr4 C60C 96.3(12) . .
C64C Pr4 C60C 111.9(12) . .
C39C Pr4 C60C 33.0(7) . .
C62C Pr4 C60C 50.7(8) . .
C42C Pr4 C60C 129.3(13) . .
C43C Pr4 C60C 138.7(13) . .
C40C Pr4 C19C 60.8(12) . .
C63C Pr4 C19C 106.3(14) . .
C41C Pr4 C19C 30.8(8) . .
C64C Pr4 C19C 111.3(13) . .
C39C Pr4 C19C 64.4(10) . .
C62C Pr4 C19C 126.6(13) . .
C42C Pr4 C19C 51.3(8) . .
C43C Pr4 C19C 83.0(10) . .
C60C Pr4 C19C 94.7(10) . .
C40C Pr4 C61C 73.1(12) . .
C63C Pr4 C61C 61.3(10) . .
C41C Pr4 C61C 112.6(13) . .
C64C Pr4 C61C 94.1(11) . .
C39C Pr4 C61C 54.6(8) . .
C62C Pr4 C61C 30.4(5) . .
C42C Pr4 C61C 138.1(13) . .
C43C Pr4 C61C 128.5(12) . .
C60C Pr4 C61C 25.2(5) . .
C19C Pr4 C61C 118.8(11) . .
C40C Pr4 C38C 58.4(11) . .
C63C Pr4 C38C 100.6(13) . .
C41C Pr4 C38C 66.4(10) . .
C64C Pr4 C38C 135.8(14) . .
C39C Pr4 C38C 28.7(8) . .
C62C Pr4 C38C 93.7(10) . .
C42C Pr4 C38C 98.8(10) . .
C43C Pr4 C38C 128.4(12) . .
C60C Pr4 C38C 46.6(7) . .
C19C Pr4 C38C 50.8(7) . .
C61C Pr4 C38C 71.8(8) . .
C81D Pr8 C80D 41.2(13) . .
C81D Pr8 C70D 32.5(10) . .
C80D Pr8 C70D 60.9(12) . .
C81D Pr8 C82D 32.9(11) . .
C80D Pr8 C82D 62.5(13) . .
C70D Pr8 C82D 57.8(11) . .
C81D Pr8 C67D 63.3(13) . .
C80D Pr8 C67D 30.7(11) . .
C70D Pr8 C67D 66.3(11) . .
C82D Pr8 C67D 91.4(14) . .
C81D Pr8 C79D 62.3(13) . .
C80D Pr8 C79D 32.9(11) . .
C70D Pr8 C79D 90.5(12) . .
C82D Pr8 C79D 64.5(12) . .
C67D Pr8 C79D 53.2(11) . .
C81D Pr8 C68D 71.1(11) . .
C80D Pr8 C68D 56.5(11) . .
C70D Pr8 C68D 55.3(9) . .
C82D Pr8 C68D 103.9(13) . .
C67D Pr8 C68D 31.2(6) . .
C79D Pr8 C68D 84.2(12) . .
C81D Pr8 C69D 59.0(11) . .
C80D Pr8 C69D 67.8(12) . .
C70D Pr8 C69D 31.1(6) . .
C82D Pr8 C69D 88.4(12) . .
C67D Pr8 C69D 55.0(10) . .
C79D Pr8 C69D 100.6(13) . .
C68D Pr8 C69D 30.1(5) . .
C81D Pr8 C77D 55.3(11) . .
C80D Pr8 C77D 66.2(12) . .
C70D Pr8 C77D 85.0(12) . .
C82D Pr8 C77D 28.4(9) . .
C67D Pr8 C77D 96.4(13) . .
C79D Pr8 C77D 50.7(11) . .
C68D Pr8 C77D 120.5(13) . .
C69D Pr8 C77D 114.2(13) . .
C81D Pr8 C65D 84.8(13) . .
C80D Pr8 C65D 46.7(11) . .
C70D Pr8 C65D 107.3(12) . .
C82D Pr8 C65D 90.4(13) . .
C67D Pr8 C65D 49.7(10) . .
C79D Pr8 C65D 26.0(9) . .
C68D Pr8 C65D 78.8(10) . .
C69D Pr8 C65D 104.6(11) . .
C77D Pr8 C65D 73.1(11) . .
C81D Pr8 C78D 68.1(13) . .
C80D Pr8 C78D 54.4(12) . .
C70D Pr8 C78D 100.5(12) . .
C82D Pr8 C78D 54.5(11) . .
C67D Pr8 C78D 78.6(11) . .
C79D Pr8 C78D 25.6(10) . .
C68D Pr8 C78D 109.3(12) . .
C69D Pr8 C78D 120.4(13) . .
C77D Pr8 C78D 30.9(9) . .
C65D Pr8 C78D 43.0(10) . .
C81D Pr8 C66D 86.6(13) . .
C80D Pr8 C66D 45.7(11) . .
C70D Pr8 C66D 96.4(11) . .
C82D Pr8 C66D 105.3(13) . .
C67D Pr8 C66D 30.3(9) . .
C79D Pr8 C66D 45.3(10) . .
C68D Pr8 C66D 54.3(8) . .
C69D Pr8 C66D 82.9(10) . .
C77D Pr8 C66D 96.0(12) . .
C65D Pr8 C66D 26.6(8) . .
C78D Pr8 C66D 68.0(11) . .
C2A C83 C1A 89.6(7) . .
C2A C83 C85 115.6(8) . .
C1A C83 C85 114.0(7) . .
C2A C83 C84 113.7(8) . .
C1A C83 C84 114.6(8) . .
C85 C83 C84 108.6(7) . .
C90 C84 C86 110.2(9) . .
C90 C84 C83 108.2(8) . .
C86 C84 C83 109.5(9) . .
C90 C84 H84 109.6 . .
C86 C84 H84 109.6 . .
C83 C84 H84 109.6 . .
C87 C85 C88 109.8(12) . .
C87 C85 C83 110.7(11) . .
C88 C85 C83 109.1(8) . .
C87 C85 H85 109.1 . .
C88 C85 H85 109.1 . .
C83 C85 H85 109.1 . .
C84 C86 C89 109.6(9) . .
C84 C86 H86A 109.8 . .
C89 C86 H86A 109.8 . .
C84 C86 H86B 109.8 . .
C89 C86 H86B 109.8 . .
H86A C86 H86B 108.2 . .
C85 C87 C89 109.8(11) . .
C85 C87 H87A 109.7 . .
C89 C87 H87A 109.7 . .
C85 C87 H87B 109.7 . .
C89 C87 H87B 109.7 . .
H87A C87 H87B 108.2 . .
C85 C88 C91 110.1(10) . .
C85 C88 H88A 109.6 . .
C91 C88 H88A 109.6 . .
C85 C88 H88B 109.6 . .
C91 C88 H88B 109.6 . .
H88A C88 H88B 108.2 . .
C92 C89 C86 109.7(12) . .
C92 C89 C87 109.8(13) . .
C86 C89 C87 109.1(11) . .
C92 C89 H89 109.4 . .
C86 C89 H89 109.4 . .
C87 C89 H89 109.4 . .
C84 C90 C91 109.7(8) . .
C84 C90 H90A 109.7 . .
C91 C90 H90A 109.7 . .
C84 C90 H90B 109.7 . .
C91 C90 H90B 109.7 . .
H90A C90 H90B 108.2 . .
C88 C91 C92 109.3(10) . .
C88 C91 C90 108.0(8) . .
C92 C91 C90 110.4(11) . .
C88 C91 H91 109.7 . .
C92 C91 H91 109.7 . .
C90 C91 H91 109.7 . .
C89 C92 C91 108.9(11) . .
C89 C92 H92A 109.9 . .
C91 C92 H92A 109.9 . .
C89 C92 H92B 109.9 . .
C91 C92 H92B 109.9 . .
H92A C92 H92B 108.3 . .
S1 C93 S2 178.1(8) . .
S3 C94 S4 179.8(12) . .
S6 C95 S6 179.998(5) . 3_776
S6 C95 S5 46.3(11) . .
S6 C95 S5 133.7(11) 3_776 .
S6 C95 S5 133.7(11) . 3_776
S6 C95 S5 46.3(11) 3_776 3_776
S5 C95 S5 180.0(5) . 3_776
C9C C1C C6C 112(4) . .
C9C C1C C83C 122(6) . .
C6C C1C C83C 125(6) . .
C83C C2C C3C 123(6) . .
C83C C2C C12C 117(6) . .
C3C C2C C12C 117(4) . .
C4C C3C C15C 107.5(16) . .
C4C C3C C2C 133(3) . .
C15C C3C C2C 115(3) . .
C17C C4C C3C 107.8(15) . .
C17C C4C C5C 121(2) . .
C3C C4C C5C 124(3) . .
C20C C5C C6C 121(3) . .
C20C C5C C4C 116(2) . .
C6C C5C C4C 114(3) . .
C5C C6C C7C 116(3) . .
C5C C6C C1C 138(4) . .
C7C C6C C1C 101(3) . .
C22C C7C C8C 120(2) . .
C22C C7C C6C 124(2) . .
C8C C7C C6C 109(2) . .
C25C C8C C7C 121(2) . .
C25C C8C C9C 122(2) . .
C7C C8C C9C 111(2) . .
C10C C9C C8C 120(2) . .
C10C C9C C1C 130(4) . .
C8C C9C C1C 101(3) . .
C11C C10C C9C 122(3) . .
C11C C10C C27C 114(3) . .
C9C C10C C27C 118(2) . .
C10C C11C C30C 123(3) . .
C10C C11C C12C 125(3) . .
C30C C11C C12C 103(2) . .
C11C C12C C13C 111(3) . .
C11C C12C C2C 129(4) . .
C13C C12C C2C 114(3) . .
C14C C13C C31C 123(2) . .
C14C C13C C12C 126(3) . .
C31C C13C C12C 106(2) . .
C13C C14C C15C 116(3) . .
C13C C14C C34C 117(3) . .
C15C C14C C34C 119(2) . .
C14C C15C C16C 119(2) . .
C14C C15C C3C 125(3) . .
C16C C15C C3C 108.6(15) . .
C36C C16C C15C 123(2) . .
C36C C16C C17C 125(2) . .
C15C C16C C17C 107.1(15) . .
C18C C17C C4C 121(2) . .
C18C C17C C16C 120(2) . .
C4C C17C C16C 108.6(16) . .
C19C C18C C17C 119(2) . .
C19C C18C C38C 120(2) . .
C17C C18C C38C 114(2) . .
C19C C18C Pr4 64.0(17) . .
C17C C18C Pr4 116(3) . .
C38C C18C Pr4 69.0(16) . .
C18C C19C C41C 121.1(19) . .
C18C C19C C20C 121(3) . .
C41C C19C C20C 108.5(19) . .
C18C C19C Pr4 89.5(19) . .
C41C C19C Pr4 49.8(15) . .
C20C C19C Pr4 101(2) . .
C5C C20C C21C 123(2) . .
C5C C20C C19C 122(2) . .
C21C C20C C19C 108(2) . .
C22C C21C C42C 127(3) . .
C22C C21C C20C 117(2) . .
C42C C21C C20C 107(2) . .
C21C C22C C7C 120(2) . .
C21C C22C C23C 113(2) . .
C7C C22C C23C 121(2) . .
C44C C23C C24C 112(2) . .
C44C C23C C22C 119(2) . .
C24C C23C C22C 118(2) . .
C25C C24C C23C 122(2) . .
C25C C24C C46C 121(2) . .
C23C C24C C46C 109.8(19) . .
C24C C25C C8C 119(2) . .
C24C C25C C26C 117(2) . .
C8C C25C C26C 116(2) . .
C25C C26C C27C 122(3) . .
C25C C26C C48C 119(2) . .
C27C C26C C48C 108.7(19) . .
C28C C27C C10C 122(3) . .
C28C C27C C26C 112(2) . .
C10C C27C C26C 120(3) . .
C27C C28C C29C 124(3) . .
C27C C28C C49C 106(2) . .
C29C C28C C49C 116(3) . .
C28C C29C C30C 115(2) . .
C28C C29C C52C 115(2) . .
C30C C29C C52C 122(2) . .
C29C C30C C31C 120(2) . .
C29C C30C C11C 121(2) . .
C31C C30C C11C 112(2) . .
C32C C31C C30C 124(2) . .
C32C C31C C13C 120(2) . .
C30C C31C C13C 107(2) . .
C33C C32C C31C 116(2) . .
C33C C32C C53C 112(2) . .
C31C C32C C53C 122(2) . .
C32C C33C C34C 125(3) . .
C32C C33C C56C 120(3) . .
C34C C33C C56C 104(2) . .
C33C C34C C35C 112(2) . .
C33C C34C C14C 119(3) . .
C35C C34C C14C 119(2) . .
C36C C35C C34C 120(2) . .
C36C C35C C57C 123(2) . .
C34C C35C C57C 109.1(19) . .
C16C C36C C37C 117(2) . .
C16C C36C C35C 119(2) . .
C37C C36C C35C 115(3) . .
C36C C37C C59C 121(2) . .
C36C C37C C38C 118(2) . .
C59C C37C C38C 115.9(19) . .
C39C C38C C18C 116.1(19) . .
C39C C38C C37C 109.7(17) . .
C18C C38C C37C 124(2) . .
C39C C38C Pr4 52.1(16) . .
C18C C38C Pr4 83.4(17) . .
C37C C38C Pr4 102(2) . .
C40C C39C C38C 125(2) . .
C40C C39C C60C 118.9(19) . .
C38C C39C C60C 100.6(18) . .
C40C C39C Pr4 49.2(18) . .
C38C C39C Pr4 99(2) . .
C60C C39C Pr4 89.3(18) . .
C39C C40C C41C 116.3(19) . .
C39C C40C C63C 118.7(17) . .
C41C C40C C63C 120.8(17) . .
C39C C40C Pr4 94(2) . .
C41C C40C Pr4 85(2) . .
C63C C40C Pr4 71(2) . .
C40C C41C C42C 122.2(18) . .
C40C C41C C19C 120.0(18) . .
C42C C41C C19C 106.8(17) . .
C40C C41C Pr4 54.8(18) . .
C42C C41C Pr4 87.5(18) . .
C19C C41C Pr4 99(2) . .
C43C C42C C41C 120.8(16) . .
C43C C42C C21C 117(2) . .
C41C C42C C21C 109.6(19) . .
C43C C42C Pr4 75.9(16) . .
C41C C42C Pr4 58.0(15) . .
C21C C42C Pr4 106(2) . .
C44C C43C C42C 115(2) . .
C44C C43C C64C 115(2) . .
C42C C43C C64C 120.9(16) . .
C44C C43C Pr4 112(3) . .
C42C C43C Pr4 72.4(16) . .
C64C C43C Pr4 61.3(15) . .
C23C C44C C43C 128(3) . .
C23C C44C C45C 106(2) . .
C43C C44C C45C 117(2) . .
C66C C45C C44C 132(3) . .
C66C C45C C46C 108(2) . .
C44C C45C C46C 109(2) . .
C24C C46C C47C 127(2) . .
C24C C46C C45C 102.5(18) . .
C47C C46C C45C 119(2) . .
C68C C47C C48C 121(2) . .
C68C C47C C46C 127(2) . .
C48C C47C C46C 105(2) . .
C26C C48C C47C 129(2) . .
C26C C48C C49C 103.7(18) . .
C47C C48C C49C 117(2) . .
C50C C49C C28C 129(3) . .
C50C C49C C48C 117(2) . .
C28C C49C C48C 109.5(18) . .
C49C C50C C51C 119(3) . .
C49C C50C C69C 122(2) . .
C51C C50C C69C 110.0(16) . .
C50C C51C C71C 104.5(15) . .
C50C C51C C52C 118(2) . .
C71C C51C C52C 131(2) . .
C51C C52C C29C 122(2) . .
C51C C52C C53C 109(2) . .
C29C C52C C53C 118(2) . .
C54C C53C C32C 122(2) . .
C54C C53C C52C 118(2) . .
C32C C53C C52C 113.8(19) . .
C55C C54C C53C 122(3) . .
C55C C54C C72C 100.9(15) . .
C53C C54C C72C 128(3) . .
C56C C55C C74C 130(3) . .
C56C C55C C54C 113(2) . .
C74C C55C C54C 110.0(16) . .
C55C C56C C33C 131(3) . .
C55C C56C C57C 107(2) . .
C33C C56C C57C 110.5(19) . .
C35C C57C C58C 126(3) . .
C35C C57C C56C 103.9(19) . .
C58C C57C C56C 119(2) . .
C75C C58C C57C 128(2) . .
C75C C58C C59C 117(2) . .
C57C C58C C59C 106(2) . .
C37C C59C C60C 96.3(17) . .
C37C C59C C58C 128(3) . .
C60C C59C C58C 125(2) . .
C61C C60C C59C 112(2) . .
C61C C60C C39C 124.0(18) . .
C59C C60C C39C 117.4(18) . .
C61C C60C Pr4 80.8(18) . .
C59C C60C Pr4 112(2) . .
C39C C60C Pr4 57.7(15) . .
C60C C61C C76C 120(2) . .
C60C C61C C62C 118.0(18) . .
C76C C61C C62C 118.5(17) . .
C60C C61C Pr4 74.0(18) . .
C76C C61C Pr4 116(2) . .
C62C C61C Pr4 63.7(15) . .
C78C C62C C63C 111(2) . .
C78C C62C C61C 104.0(17) . .
C63C C62C C61C 126(2) . .
C78C C62C Pr4 100(2) . .
C63C C62C Pr4 49.2(17) . .
C61C C62C Pr4 86.0(18) . .
C62C C63C C64C 124(2) . .
C62C C63C C40C 111.2(16) . .
C64C C63C C40C 116.3(16) . .
C62C C63C Pr4 97(2) . .
C64C C63C Pr4 83(2) . .
C40C C63C Pr4 59.7(18) . .
C65C C64C C63C 119(2) . .
C65C C64C C43C 117(2) . .
C63C C64C C43C 118.5(15) . .
C65C C64C Pr4 110(2) . .
C63C C64C Pr4 57.2(17) . .
C43C C64C Pr4 82.6(17) . .
C79C C65C C66C 109.1(16) . .
C79C C65C C64C 115(2) . .
C66C C65C C64C 125(3) . .
C79C C65C Pr4 88(2) . .
C66C C65C Pr4 110(3) . .
C64C C65C Pr4 44.1(17) . .
C45C C66C C65C 113(3) . .
C45C C66C C67C 129(3) . .
C65C C66C C67C 106.9(16) . .
C68C C67C C80C 114(2) . .
C68C C67C C66C 128(3) . .
C80C C67C C66C 108.5(16) . .
C69C C68C C67C 133(3) . .
C69C C68C C47C 116(2) . .
C67C C68C C47C 107(2) . .
C68C C69C C70C 117(3) . .
C68C C69C C50C 126(3) . .
C70C C69C C50C 108.2(16) . .
C69C C70C C71C 105.4(16) . .
C69C C70C C81C 118(2) . .
C71C C70C C81C 128(2) . .
C72C C71C C70C 118(2) . .
C72C C71C C51C 119(2) . .
C70C C71C C51C 111.6(17) . .
C71C C72C C73C 116(2) . .
C71C C72C C54C 115(2) . .
C73C C72C C54C 115.2(19) . .
C74C C73C C72C 101.5(15) . .
C74C C73C C82C 126(2) . .
C72C C73C C82C 129(2) . .
C75C C74C C73C 110(3) . .
C75C C74C C55C 128(3) . .
C73C C74C C55C 110.6(18) . .
C58C C75C C74C 108(2) . .
C58C C75C C76C 112(2) . .
C74C C75C C76C 133(3) . .
C75C C76C C77C 120(2) . .
C75C C76C C61C 133(3) . .
C77C C76C C61C 97.1(18) . .
C76C C77C C82C 116(2) . .
C76C C77C C78C 115(2) . .
C82C C77C C78C 120(2) . .
C79C C78C C62C 127(3) . .
C79C C78C C77C 121(2) . .
C62C C78C C77C 104.4(17) . .
C78C C79C C65C 123(3) . .
C78C C79C C80C 121(2) . .
C65C C79C C80C 108.2(16) . .
C79C C80C C67C 107.1(16) . .
C79C C80C C81C 122(2) . .
C67C C80C C81C 121(2) . .
C82C C81C C70C 115(2) . .
C82C C81C C80C 118(2) . .
C70C C81C C80C 117(2) . .
C81C C82C C77C 118(2) . .
C81C C82C C73C 114(2) . .
C77C C82C C73C 115(2) . .
C85C C83C C2C 117(6) . .
C85C C83C C1C 122(7) . .
C2C C83C C1C 91(4) . .
C85C C83C C84C 108(5) . .
C2C C83C C84C 108(6) . .
C1C C83C C84C 110(6) . .
C86C C84C C83C 113(5) . .
C86C C84C C90C 111(6) . .
C83C C84C C90C 107(6) . .
C86C C84C H84C 108.4 . .
C83C C84C H84C 108.4 . .
C90C C84C H84C 108.4 . .
C83C C85C C87C 109(5) . .
C83C C85C C88C 119(6) . .
C87C C85C C88C 105(8) . .
C83C C85C H85C 107.9 . .
C87C C85C H85C 107.9 . .
C88C C85C H85C 107.9 . .
C84C C86C C89C 104(5) . .
C84C C86C H86C 111.0 . .
C89C C86C H86C 111.0 . .
C84C C86C H86Z 111.0 . .
C89C C86C H86Z 111.0 . .
H86C C86C H86Z 109.0 . .
C85C C87C C89C 112(5) . .
C85C C87C H87C 109.3 . .
C89C C87C H87C 109.3 . .
C85C C87C H87Z 109.3 . .
C89C C87C H87Z 109.3 . .
H87C C87C H87Z 107.9 . .
C85C C88C C91C 100(8) . .
C85C C88C H88C 111.8 . .
C91C C88C H88C 111.8 . .
C85C C88C H88Z 111.8 . .
C91C C88C H88Z 111.8 . .
H88C C88C H88Z 109.5 . .
C87C C89C C86C 109(5) . .
C87C C89C C92C 109(7) . .
C86C C89C C92C 111(6) . .
C87C C89C H89C 109.0 . .
C86C C89C H89C 109.0 . .
C92C C89C H89C 109.0 . .
C91C C90C C84C 102(6) . .
C91C C90C H90C 111.4 . .
C84C C90C H90C 111.4 . .
C91C C90C H90Z 111.4 . .
C84C C90C H90Z 111.4 . .
H90C C90C H90Z 109.3 . .
C92C C91C C90C 114(8) . .
C92C C91C C88C 105(8) . .
C90C C91C C88C 120(7) . .
C92C C91C H91C 105.2 . .
C90C C91C H91C 105.2 . .
C88C C91C H91C 105.2 . .
C91C C92C C89C 109(9) . .
C91C C92C H92C 109.8 . .
C89C C92C H92C 109.8 . .
C91C C92C H92Z 109.8 . .
C89C C92C H92Z 109.8 . .
H92C C92C H92Z 108.3 . .
C2A C1D C9D 122(3) . .
C2A C1D C6D 128(3) . .
C9D C1D C6D 105(3) . .
C17D C4D C1A 110(3) . .
C17D C4D C5D 114(3) . .
C1A C4D C5D 126(4) . .
C20D C5D C6D 116(3) . .
C20D C5D C4D 117(3) . .
C6D C5D C4D 119(3) . .
C7D C6D C1D 107(3) . .
C7D C6D C5D 117(3) . .
C1D C6D C5D 125(3) . .
C8D C7D C6D 107(3) . .
C8D C7D C22D 120(3) . .
C6D C7D C22D 127(3) . .
C9D C8D C7D 109(3) . .
C9D C8D C25D 123(3) . .
C7D C8D C25D 119(3) . .
C8D C9D C1D 112(3) . .
C8D C9D C10D 121(3) . .
C1D C9D C10D 120(4) . .
C27D C10D C11D 116(3) . .
C27D C10D C9D 119(3) . .
C11D C10D C9D 117(3) . .
C12D C11D C10D 122(3) . .
C12D C11D C30D 112(3) . .
C10D C11D C30D 119(2) . .
C11D C12D C13D 109(2) . .
C11D C12D C2A 118(3) . .
C13D C12D C2A 129(3) . .
C14D C13D C31D 117(3) . .
C14D C13D C12D 126(3) . .
C31D C13D C12D 102(2) . .
C15D C14D C13D 124(3) . .
C15D C14D C34D 116(3) . .
C13D C14D C34D 115(3) . .
C14D C15D C1A 121(3) . .
C14D C15D C16D 120(3) . .
C1A C15D C16D 109(2) . .
C17D C16D C15D 107(3) . .
C17D C16D C36D 123(3) . .
C15D C16D C36D 125(2) . .
C4D C17D C16D 109(3) . .
C4D C17D C18D 131(3) . .
C16D C17D C18D 116(3) . .
C38D C18D C17D 121(3) . .
C38D C18D C19D 118(3) . .
C17D C18D C19D 114(3) . .
C41D C19D C18D 122(3) . .
C41D C19D C20D 108(2) . .
C18D C19D C20D 118(3) . .
C5D C20D C19D 125(3) . .
C5D C20D C21D 124(3) . .
C19D C20D C21D 104(2) . .
C22D C21D C42D 123(3) . .
C22D C21D C20D 121(3) . .
C42D C21D C20D 107(3) . .
C23D C22D C21D 119(3) . .
C23D C22D C7D 119(3) . .
C21D C22D C7D 115(3) . .
C24D C23D C22D 121(3) . .
C24D C23D C44D 115(3) . .
C22D C23D C44D 118(3) . .
C23D C24D C25D 128(3) . .
C23D C24D C46D 107(3) . .
C25D C24D C46D 114(3) . .
C26D C25D C24D 131(3) . .
C26D C25D C8D 114(3) . .
C24D C25D C8D 111(3) . .
C25D C26D C48D 118(3) . .
C25D C26D C27D 121(3) . .
C48D C26D C27D 111(3) . .
C10D C27D C28D 123(3) . .
C10D C27D C26D 120(3) . .
C28D C27D C26D 106(2) . .
C29D C28D C27D 120(3) . .
C29D C28D C49D 122(3) . .
C27D C28D C49D 105(3) . .
C30D C29D C52D 122(3) . .
C30D C29D C28D 117(3) . .
C52D C29D C28D 116(3) . .
C29D C30D C31D 126(3) . .
C29D C30D C11D 124(3) . .
C31D C30D C11D 101(2) . .
C30D C31D C13D 116(3) . .
C30D C31D C32D 114(2) . .
C13D C31D C32D 128(3) . .
C33D C32D C53D 124(3) . .
C33D C32D C31D 108(3) . .
C53D C32D C31D 121(3) . .
C34D C33D C56D 111(3) . .
C34D C33D C32D 126(3) . .
C56D C33D C32D 114(3) . .
C33D C34D C35D 110(3) . .
C33D C34D C14D 124(3) . .
C35D C34D C14D 119(3) . .
C36D C35D C57D 117(3) . .
C36D C35D C34D 127(3) . .
C57D C35D C34D 107(3) . .
C35D C36D C37D 125(3) . .
C35D C36D C16D 111(2) . .
C37D C36D C16D 114(3) . .
C38D C37D C36D 123(3) . .
C38D C37D C59D 112(3) . .
C36D C37D C59D 116(2) . .
C18D C38D C37D 122(3) . .
C18D C38D C39D 122(3) . .
C37D C38D C39D 107(3) . .
C40D C39D C38D 118(3) . .
C40D C39D C60D 119(3) . .
C38D C39D C60D 106(2) . .
C39D C40D C41D 122(3) . .
C39D C40D C63D 121(3) . .
C41D C40D C63D 115(3) . .
C42D C41D C40D 122(3) . .
C42D C41D C19D 112(2) . .
C40D C41D C19D 115(3) . .
C41D C42D C21D 110(3) . .
C41D C42D C43D 123(3) . .
C21D C42D C43D 118(3) . .
C44D C43D C64D 123(3) . .
C44D C43D C42D 113(3) . .
C64D C43D C42D 119(3) . .
C43D C44D C23D 126(3) . .
C43D C44D C45D 117(3) . .
C23D C44D C45D 102(2) . .
C66D C45D C46D 123(2) . .
C66D C45D C44D 120(3) . .
C46D C45D C44D 109(3) . .
C45D C46D C24D 106(3) . .
C45D C46D C47D 123(3) . .
C24D C46D C47D 116(3) . .
C68D C47D C48D 113(3) . .
C68D C47D C46D 116(2) . .
C48D C47D C46D 126(3) . .
C49D C48D C26D 105(3) . .
C49D C48D C47D 127(3) . .
C26D C48D C47D 114(3) . .
C50D C49D C48D 119(2) . .
C50D C49D C28D 120(3) . .
C48D C49D C28D 112(3) . .
C49D C50D C51D 124(3) . .
C49D C50D C69D 119(2) . .
C51D C50D C69D 107.8(4) . .
C50D C51D C71D 108.0(4) . .
C50D C51D C52D 116(2) . .
C71D C51D C52D 125(2) . .
C29D C52D C53D 116(3) . .
C29D C52D C51D 121(3) . .
C53D C52D C51D 116(2) . .
C32D C53D C52D 121(3) . .
C32D C53D C54D 117(2) . .
C52D C53D C54D 114(2) . .
C72D C54D C55D 107.7(5) . .
C72D C54D C53D 126(2) . .
C55D C54D C53D 118(2) . .
C56D C55D C54D 119(2) . .
C56D C55D C74D 121(2) . .
C54D C55D C74D 107.8(4) . .
C55D C56D C33D 128(3) . .
C55D C56D C57D 116(3) . .
C33D C56D C57D 106(3) . .
C58D C57D C35D 121(3) . .
C58D C57D C56D 124(3) . .
C35D C57D C56D 106(2) . .
C75D C58D C57D 121(3) . .
C75D C58D C59D 114(3) . .
C57D C58D C59D 122(3) . .
C60D C59D C58D 129(3) . .
C60D C59D C37D 103(3) . .
C58D C59D C37D 117(3) . .
C59D C60D C39D 112(3) . .
C59D C60D C61D 113(3) . .
C39D C60D C61D 126(3) . .
C76D C61D C62D 116(3) . .
C76D C61D C60D 118(3) . .
C62D C61D C60D 114(3) . .
C78D C62D C61D 110(3) . .
C78D C62D C63D 119(3) . .
C61D C62D C63D 123(3) . .
C64D C63D C40D 122(3) . .
C64D C63D C62D 108(3) . .
C40D C63D C62D 115(3) . .
C63D C64D C43D 118(3) . .
C63D C64D C65D 118(3) . .
C43D C64D C65D 121(3) . .
C79D C65D C66D 111(3) . .
C79D C65D C64D 128(3) . .
C66D C65D C64D 111(3) . .
C79D C65D Pr8 64(2) . .
C66D C65D Pr8 77.8(19) . .
C64D C65D Pr8 97.4(18) . .
C65D C66D C45D 127(2) . .
C65D C66D C67D 110(3) . .
C45D C66D C67D 113(2) . .
C65D C66D Pr8 75.5(19) . .
C45D C66D Pr8 100.4(17) . .
C67D C66D Pr8 60.3(19) . .
C80D C67D C68D 122(3) . .
C80D C67D C66D 99(3) . .
C68D C67D C66D 125(3) . .
C80D C67D Pr8 64(2) . .
C68D C67D Pr8 79(2) . .
C66D C67D Pr8 89(2) . .
C69D C68D C67D 121(2) . .
C69D C68D C47D 116(2) . .
C67D C68D C47D 119(2) . .
C69D C68D Pr8 78(2) . .
C67D C68D Pr8 69(2) . .
C47D C68D Pr8 103(2) . .
C68D C69D C70D 115(2) . .
C68D C69D C50D 126(2) . .
C70D C69D C50D 108.0(4) . .
C68D C69D Pr8 72(2) . .
C70D C69D Pr8 64(2) . .
C50D C69D Pr8 101(2) . .
C81D C70D C69D 127(3) . .
C81D C70D C71D 113(2) . .
C69D C70D C71D 108.0(4) . .
C81D C70D Pr8 62(2) . .
C69D C70D Pr8 85(2) . .
C71D C70D Pr8 94(2) . .
C72D C71D C70D 125(2) . .
C72D C71D C51D 117.3(19) . .
C70D C71D C51D 108.0(4) . .
C72D C71D Pr8 88.5(16) . .
C70D C71D Pr8 57.3(17) . .
C51D C71D Pr8 95.3(18) . .
C71D C72D C54D 120.2(19) . .
C71D C72D C73D 118.6(19) . .
C54D C72D C73D 107.5(5) . .
C74D C73D C72D 107.5(5) . .
C74D C73D C82D 133(2) . .
C72D C73D C82D 117(2) . .
C74D C73D Pr8 110.7(19) . .
C72D C73D Pr8 87.4(17) . .
C82D C73D Pr8 58.6(18) . .
C73D C74D C55D 107.9(4) . .
C73D C74D C75D 125(2) . .
C55D C74D C75D 116.2(19) . .
C58D C75D C76D 128(3) . .
C58D C75D C74D 121(3) . .
C76D C75D C74D 97(2) . .
C61D C76D C75D 115(3) . .
C61D C76D C77D 100(3) . .
C75D C76D C77D 136(3) . .
C82D C77D C78D 120(3) . .
C82D C77D C76D 122(3) . .
C78D C77D C76D 108(2) . .
C82D C77D Pr8 62.2(19) . .
C78D C77D Pr8 76.4(19) . .
C76D C77D Pr8 104(2) . .
C79D C78D C62D 130(3) . .
C79D C78D C77D 115(3) . .
C62D C78D C77D 105(3) . .
C79D C78D Pr8 64(2) . .
C62D C78D Pr8 103(2) . .
C77D C78D Pr8 72.8(18) . .
C78D C79D C65D 115(3) . .
C78D C79D C80D 131(3) . .
C65D C79D C80D 105(3) . .
C78D C79D Pr8 91(2) . .
C65D C79D Pr8 90(2) . .
C80D C79D Pr8 61.1(18) . .
C67D C80D C79D 116(3) . .
C67D C80D C81D 120(3) . .
C79D C80D C81D 113(3) . .
C67D C80D Pr8 86(3) . .
C79D C80D Pr8 86(2) . .
C81D C80D Pr8 66.1(19) . .
C70D C81D C82D 127(3) . .
C70D C81D C80D 112(2) . .
C82D C81D C80D 116(3) . .
C70D C81D Pr8 86(2) . .
C82D C81D Pr8 87(2) . .
C80D C81D Pr8 72.7(19) . .
C77D C82D C81D 124(3) . .
C77D C82D C73D 106(3) . .
C81D C82D C73D 119(3) . .
C77D C82D Pr8 89(2) . .
C81D C82D Pr8 60.0(18) . .
C73D C82D Pr8 92(2) . .

loop_
_geom_bond_atom_site_label_1
_geom_bond_atom_site_label_2
_geom_bond_distance
_geom_bond_site_symmetry_2
C1A C15D 1.42(3) .
C1A C12B 1.43(4) .
C1A C4D 1.46(4) .
C1A C6A 1.47(2) .
C1A C9A 1.48(2) .
C1A C83 1.496(13) .
C1A C3B 1.57(3) .
C1A Pr1 2.587(9) .
C2A C6B 1.32(4) .
C2A C1D 1.35(3) .
C2A C83 1.493(12) .
C2A C12D 1.50(4) .
C2A C12A 1.53(2) .
C2A C3A 1.541(19) .
C2A C9B 1.71(4) .
C2A Pr1 2.607(9) .
C3A C4A 1.451(12) .
C3A C15A 1.453(12) .
C3A Pr1 2.51(4) .
C4A C17A 1.452(12) .
C4A C5A 1.48(3) .
C4A Pr1 2.72(3) .
C5A C20A 1.38(3) .
C5A C6A 1.42(3) .
C5A Pr1 2.77(3) .
C6A C7A 1.45(3) .
C6A Pr1 2.56(3) .
C7A C22A 1.404(18) .
C7A C8A 1.455(16) .
C7A Pr1 2.94(3) .
C8A C25A 1.44(4) .
C8A C9A 1.457(17) .
C8A Pr1 2.92(4) .
C9A C10A 1.407(18) .
C9A Pr1 2.59(5) .
C10A C11A 1.404(18) .
C10A C27A 1.45(2) .
C10A Pr1 2.74(5) .
C11A C30A 1.45(2) .
C11A C12A 1.460(17) .
C11A Pr1 2.70(5) .
C12A C13A 1.457(18) .
C12A Pr1 2.51(5) .
C13A C14A 1.399(18) .
C13A C31A 1.45(2) .
C13A Pr1 2.94(5) .
C14A C15A 1.404(18) .
C14A C34A 1.450(19) .
C15A C16A 1.452(11) .
C15A Pr1 2.98(3) .
C16A C36A 1.36(3) .
C16A C17A 1.449(11) .
C17A C18A 1.401(18) .
C18A C19A 1.395(18) .
C18A C38A 1.45(2) .
C19A C41A 1.449(19) .
C19A C20A 1.458(17) .
C20A C21A 1.457(17) .
C21A C22A 1.400(18) .
C21A C42A 1.451(19) .
C22A C23A 1.451(19) .
C23A C44A 1.35(3) .
C23A C24A 1.453(19) .
C24A C25A 1.430(17) .
C24A C46A 1.460(19) .
C25A C26A 1.434(17) .
C26A C27A 1.455(19) .
C26A C48A 1.461(19) .
C27A C28A 1.36(3) .
C28A C29A 1.394(18) .
C28A C49A 1.491(19) .
C29A C30A 1.40(2) .
C29A C52A 1.546(19) .
C30A C31A 1.45(2) .
C31A C32A 1.41(2) .
C32A C33A 1.396(18) .
C32A C53A 1.545(19) .
C33A C34A 1.41(3) .
C33A C56A 1.490(19) .
C34A C35A 1.453(19) .
C35A C36A 1.431(17) .
C35A C57A 1.459(19) .
C36A C37A 1.429(17) .
C37A C38A 1.457(19) .
C37A C59A 1.46(2) .
C38A C39A 1.42(3) .
C39A C40A 1.398(18) .
C39A C60A 1.501(19) .
C40A C41A 1.404(19) .
C40A C63A 1.551(19) .
C41A C42A 1.45(2) .
C42A C43A 1.41(2) .
C43A C44A 1.398(18) .
C43A C64A 1.546(19) .
C44A C45A 1.490(19) .
C45A C66A 1.256(17) .
C45A C46A 1.501(19) .
C46A C47A 1.500(19) .
C47A C68A 1.35(4) .
C47A C48A 1.500(18) .
C48A C49A 1.500(19) .
C49A C50A 1.258(17) .
C50A C51A 1.430(8) .
C50A C69A 1.433(8) .
C51A C71A 1.430(8) .
C51A C52A 1.436(8) .
C52A C53A 1.58(4) .
C53A C54A 1.433(8) .
C54A C55A 1.431(8) .
C54A C72A 1.433(8) .
C55A C56A 1.254(17) .
C55A C74A 1.431(8) .
C56A C57A 1.502(19) .
C57A C58A 1.501(18) .
C58A C75A 1.32(3) .
C58A C59A 1.502(18) .
C59A C60A 1.508(19) .
C60A C61A 1.247(17) .
C61A C76A 1.433(8) .
C61A C62A 1.434(8) .
C62A C78A 1.422(8) .
C62A C63A 1.429(8) .
C63A C64A 1.49(3) .
C64A C65A 1.428(8) .
C65A C79A 1.427(8) .
C65A C66A 1.428(8) .
C66A C67A 1.429(8) .
C67A C68A 1.325(14) .
C67A C80A 1.432(8) .
C68A C69A 1.325(14) .
C69A C70A 1.431(8) .
C70A C71A 1.425(7) .
C70A C81A 1.467(15) .
C71A C72A 1.417(8) .
C72A C73A 1.429(8) .
C73A C74A 1.428(8) .
C73A C82A 1.473(15) .
C74A C75A 1.321(14) .
C75A C76A 1.327(14) .
C76A C77A 1.428(8) .
C77A C82A 1.473(15) .
C77A C78A 1.50(3) .
C78A C79A 1.36(2) .
C79A C80A 1.429(8) .
C80A C81A 1.475(15) .
C81A C82A 1.45(3) .
C3B C4B 1.448(19) .
C3B C15B 1.458(19) .
C3B Pr2 2.81(4) .
C4B C17B 1.454(19) .
C4B C5B 1.48(3) .
C4B Pr2 2.58(4) .
C5B C20B 1.38(3) .
C5B C6B 1.42(3) .
C6B C7B 1.45(3) .
C7B C22B 1.41(2) .
C7B C8B 1.453(17) .
C8B C25B 1.44(4) .
C8B C9B 1.455(17) .
C9B C10B 1.41(2) .
C10B C11B 1.41(2) .
C10B C27B 1.45(2) .
C11B C30B 1.45(2) .
C11B C12B 1.46(2) .
C12B C13B 1.46(2) .
C13B C14B 1.40(2) .
C13B C31B 1.45(3) .
C14B C15B 1.40(2) .
C14B C34B 1.45(2) .
C14B Pr2 2.96(3) .
C15B C16B 1.453(16) .
C15B Pr2 2.43(3) .
C16B C36B 1.35(3) .
C16B C17B 1.452(16) .
C16B Pr2 1.92(4) .
C17B C18B 1.40(2) .
C17B Pr2 2.09(4) .
C18B C19B 1.39(2) .
C18B C38B 1.44(2) .
C18B Pr2 2.38(4) .
C19B C41B 1.45(2) .
C19B C20B 1.46(2) .
C19B Pr2 3.08(4) .
C20B C21B 1.45(2) .
C21B C22B 1.40(2) .
C21B C42B 1.45(2) .
C22B C23B 1.45(2) .
C23B C44B 1.35(3) .
C23B C24B 1.45(2) .
C24B C25B 1.42(2) .
C24B C46B 1.46(2) .
C25B C26B 1.44(2) .
C26B C27B 1.46(2) .
C26B C48B 1.46(2) .
C27B C28B 1.37(3) .
C28B C29B 1.40(2) .
C28B C49B 1.49(2) .
C29B C30B 1.41(2) .
C29B C52B 1.55(2) .
C30B C31B 1.44(3) .
C31B C32B 1.41(2) .
C32B C33B 1.40(2) .
C32B C53B 1.54(2) .
C33B C34B 1.41(3) .
C33B C56B 1.49(2) .
C34B C35B 1.45(2) .
C35B C36B 1.43(2) .
C35B C57B 1.46(2) .
C35B Pr2 2.85(3) .
C36B C37B 1.43(2) .
C36B Pr2 2.20(4) .
C37B C59B 1.44(2) .
C37B C38B 1.46(2) .
C37B Pr2 2.52(4) .
C38B C39B 1.41(3) .
C38B Pr2 2.60(4) .
C39B C40B 1.40(2) .
C39B C60B 1.51(2) .
C40B C41B 1.41(2) .
C40B C63B 1.56(2) .
C41B C42B 1.45(3) .
C42B C43B 1.40(2) .
C43B C44B 1.40(2) .
C43B C64B 1.54(2) .
C44B C45B 1.49(2) .
C45B C66B 1.25(2) .
C45B C46B 1.50(2) .
C46B C47B 1.50(2) .
C47B C68B 1.36(4) .
C47B C48B 1.50(2) .
C48B C49B 1.50(2) .
C49B C50B 1.26(2) .
C50B C51B 1.420(18) .
C50B C69B 1.436(18) .
C51B C71B 1.444(17) .
C51B C52B 1.456(18) .
C52B C53B 1.60(4) .
C53B C54B 1.446(18) .
C54B C55B 1.431(18) .
C54B C72B 1.445(18) .
C55B C56B 1.26(2) .
C55B C74B 1.431(17) .
C56B C57B 1.50(2) .
C57B C58B 1.50(2) .
C58B C75B 1.31(3) .
C58B C59B 1.51(2) .
C59B C60B 1.50(2) .
C60B C61B 1.23(2) .
C61B C76B 1.441(18) .
C61B C62B 1.444(17) .
C62B C78B 1.411(18) .
C62B C63B 1.436(17) .
C63B C64B 1.48(3) .
C64B C65B 1.441(18) .
C65B C79B 1.419(18) .
C65B C66B 1.421(18) .
C66B C67B 1.437(17) .
C67B C68B 1.33(2) .
C67B C80B 1.451(18) .
C68B C69B 1.32(2) .
C69B C70B 1.424(18) .
C70B C71B 1.439(18) .
C70B C81B 1.47(2) .
C71B C72B 1.410(18) .
C72B C73B 1.428(18) .
C73B C74B 1.422(18) .
C73B C82B 1.49(2) .
C74B C75B 1.31(2) .
C75B C76B 1.34(2) .
C76B C77B 1.428(18) .
C77B C82B 1.47(2) .
C77B C78B 1.50(3) .
C78B C79B 1.35(3) .
C79B C80B 1.438(18) .
C80B C81B 1.48(2) .
C81B C82B 1.46(4) .
Pr4 C40C 1.78(4) .
Pr4 C63C 1.95(4) .
Pr4 C41C 2.17(4) .
Pr4 C64C 2.30(4) .
Pr4 C39C 2.34(4) .
Pr4 C62C 2.56(4) .
Pr4 C42C 2.56(4) .
Pr4 C43C 2.60(4) .
Pr4 C60C 2.77(4) .
Pr4 C19C 2.80(4) .
Pr4 C61C 2.85(4) .
Pr4 C38C 2.93(4) .
Pr8 C81D 2.23(4) .
Pr8 C80D 2.33(5) .
Pr8 C70D 2.53(5) .
Pr8 C82D 2.57(4) .
Pr8 C67D 2.59(5) .
Pr8 C79D 2.65(5) .
Pr8 C68D 2.72(5) .
Pr8 C69D 2.80(5) .
Pr8 C77D 2.91(4) .
Pr8 C65D 2.95(4) .
Pr8 C78D 2.96(5) .
Pr8 C66D 2.98(4) .
C83 C85 1.547(13) .
C83 C84 1.547(13) .
C84 C90 1.530(16) .
C84 C86 1.537(17) .
C84 H84 1.0000 .
C85 C87 1.49(2) .
C85 C88 1.524(16) .
C85 H85 1.0000 .
C86 C89 1.539(18) .
C86 H86A 0.9900 .
C86 H86B 0.9900 .
C87 C89 1.55(3) .
C87 H87A 0.9900 .
C87 H87B 0.9900 .
C88 C91 1.532(15) .
C88 H88A 0.9900 .
C88 H88B 0.9900 .
C89 C92 1.521(16) .
C89 H89 1.0000 .
C90 C91 1.545(15) .
C90 H90A 0.9900 .
C90 H90B 0.9900 .
C91 C92 1.54(2) .
C91 H91 1.0000 .
C92 H92A 0.9900 .
C92 H92B 0.9900 .
S1 C93 1.533(11) .
S2 C93 1.561(11) .
S3 C94 1.518(12) .
C94 S4 1.537(13) .
S5 C95 1.669(8) .
S6 C95 1.469(13) .
C95 S6 1.469(14) 3_776
C95 S5 1.669(8) 3_776
C1C C9C 1.47(7) .
C1C C6C 1.49(6) .
C1C C83C 1.497(16) .
C2C C83C 1.493(15) .
C2C C3C 1.50(6) .
C2C C12C 1.51(7) .
C3C C4C 1.45(2) .
C3C C15C 1.46(2) .
C4C C17C 1.45(2) .
C4C C5C 1.48(3) .
C5C C20C 1.38(4) .
C5C C6C 1.42(3) .
C6C C7C 1.45(3) .
C7C C22C 1.41(2) .
C7C C8C 1.452(17) .
C8C C25C 1.44(4) .
C8C C9C 1.453(17) .
C9C C10C 1.41(2) .
C10C C11C 1.41(2) .
C10C C27C 1.45(3) .
C11C C30C 1.45(2) .
C11C C12C 1.46(2) .
C12C C13C 1.46(2) .
C13C C14C 1.39(2) .
C13C C31C 1.45(3) .
C14C C15C 1.40(2) .
C14C C34C 1.45(2) .
C15C C16C 1.453(17) .
C16C C36C 1.36(3) .
C16C C17C 1.452(17) .
C17C C18C 1.40(2) .
C18C C19C 1.39(2) .
C18C C38C 1.45(2) .
C19C C41C 1.45(2) .
C19C C20C 1.46(2) .
C20C C21C 1.45(2) .
C21C C22C 1.40(2) .
C21C C42C 1.45(2) .
C22C C23C 1.45(2) .
C23C C44C 1.35(3) .
C23C C24C 1.45(2) .
C24C C25C 1.42(2) .
C24C C46C 1.46(2) .
C25C C26C 1.44(2) .
C26C C27C 1.45(2) .
C26C C48C 1.46(2) .
C27C C28C 1.37(3) .
C28C C29C 1.40(2) .
C28C C49C 1.49(2) .
C29C C30C 1.41(2) .
C29C C52C 1.55(2) .
C30C C31C 1.44(3) .
C31C C32C 1.41(2) .
C32C C33C 1.40(2) .
C32C C53C 1.54(2) .
C33C C34C 1.41(3) .
C33C C56C 1.49(2) .
C34C C35C 1.44(2) .
C35C C36C 1.43(2) .
C35C C57C 1.46(2) .
C36C C37C 1.43(2) .
C37C C59C 1.45(2) .
C37C C38C 1.46(2) .
C38C C39C 1.42(3) .
C39C C40C 1.40(2) .
C39C C60C 1.51(2) .
C40C C41C 1.41(2) .
C40C C63C 1.56(2) .
C41C C42C 1.45(3) .
C42C C43C 1.41(2) .
C43C C44C 1.40(2) .
C43C C64C 1.55(2) .
C44C C45C 1.49(2) .
C45C C66C 1.26(2) .
C45C C46C 1.50(2) .
C46C C47C 1.50(2) .
C47C C68C 1.36(4) .
C47C C48C 1.50(2) .
C48C C49C 1.50(2) .
C49C C50C 1.25(2) .
C50C C51C 1.422(18) .
C50C C69C 1.439(18) .
C51C C71C 1.436(18) .
C51C C52C 1.452(18) .
C52C C53C 1.59(4) .
C53C C54C 1.442(18) .
C54C C55C 1.435(18) .
C54C C72C 1.447(18) .
C55C C56C 1.26(2) .
C55C C74C 1.429(18) .
C56C C57C 1.50(2) .
C57C C58C 1.49(2) .
C58C C75C 1.31(3) .
C58C C59C 1.52(2) .
C59C C60C 1.50(2) .
C60C C61C 1.23(2) .
C61C C76C 1.435(18) .
C61C C62C 1.442(17) .
C62C C78C 1.411(18) .
C62C C63C 1.438(17) .
C63C C64C 1.49(3) .
C64C C65C 1.438(17) .
C65C C79C 1.421(18) .
C65C C66C 1.424(18) .
C66C C67C 1.441(18) .
C67C C68C 1.33(2) .
C67C C80C 1.437(18) .
C68C C69C 1.33(2) .
C69C C70C 1.429(18) .
C70C C71C 1.432(18) .
C70C C81C 1.47(2) .
C71C C72C 1.409(18) .
C72C C73C 1.423(18) .
C73C C74C 1.423(18) .
C73C C82C 1.48(2) .
C74C C75C 1.31(2) .
C75C C76C 1.33(2) .
C76C C77C 1.427(18) .
C77C C82C 1.47(2) .
C77C C78C 1.51(3) .
C78C C79C 1.35(3) .
C79C C80C 1.434(18) .
C80C C81C 1.48(2) .
C81C C82C 1.46(4) .
C83C C85C 1.46(10) .
C83C C84C 1.64(11) .
C84C C86C 1.51(9) .
C84C C90C 1.65(12) .
C84C H84C 1.0000 .
C85C C87C 1.49(2) .
C85C C88C 1.60(15) .
C85C H85C 1.0000 .
C86C C89C 1.54(8) .
C86C H86C 0.9900 .
C86C H86Z 0.9900 .
C87C C89C 1.49(2) .
C87C H87C 0.9900 .
C87C H87Z 0.9900 .
C88C C91C 1.65(16) .
C88C H88C 0.9900 .
C88C H88Z 0.9900 .
C89C C92C 1.58(15) .
C89C H89C 1.0000 .
C90C C91C 1.54(11) .
C90C H90C 0.9900 .
C90C H90Z 0.9900 .
C91C C92C 1.34(14) .
C91C H91C 1.0000 .
C92C H92C 0.9900 .
C92C H92Z 0.9900 .
C1D C9D 1.42(4) .
C1D C6D 1.45(4) .
C4D C17D 1.37(4) .
C4D C5D 1.52(4) .
C5D C20D 1.39(4) .
C5D C6D 1.51(4) .
C6D C7D 1.44(4) .
C7D C8D 1.42(4) .
C7D C22D 1.48(4) .
C8D C9D 1.32(4) .
C8D C25D 1.55(4) .
C9D C10D 1.45(4) .
C10D C27D 1.42(4) .
C10D C11D 1.43(4) .
C11D C12D 1.40(4) .
C11D C30D 1.45(4) .
C12D C13D 1.47(4) .
C13D C14D 1.43(4) .
C13D C31D 1.44(4) .
C14D C15D 1.39(4) .
C14D C34D 1.47(5) .
C15D C16D 1.46(4) .
C16D C17D 1.41(4) .
C16D C36D 1.46(4) .
C17D C18D 1.44(4) .
C18D C38D 1.32(4) .
C18D C19D 1.45(4) .
C19D C41D 1.44(4) .
C19D C20D 1.48(4) .
C20D C21D 1.55(5) .
C21D C22D 1.35(4) .
C21D C42D 1.44(4) .
C22D C23D 1.34(4) .
C23D C24D 1.33(4) .
C23D C44D 1.43(4) .
C24D C25D 1.42(4) .
C24D C46D 1.44(4) .
C25D C26D 1.40(4) .
C26D C48D 1.42(4) .
C26D C27D 1.49(4) .
C27D C28D 1.43(4) .
C28D C29D 1.42(4) .
C28D C49D 1.49(4) .
C29D C30D 1.40(4) .
C29D C52D 1.42(4) .
C30D C31D 1.42(4) .
C31D C32D 1.50(4) .
C32D C33D 1.43(4) .
C32D C53D 1.45(4) .
C33D C34D 1.35(4) .
C33D C56D 1.40(4) .
C34D C35D 1.45(4) .
C35D C36D 1.38(4) .
C35D C57D 1.43(4) .
C36D C37D 1.39(4) .
C37D C38D 1.37(4) .
C37D C59D 1.53(4) .
C38D C39D 1.44(4) .
C39D C40D 1.41(4) .
C39D C60D 1.49(4) .
C40D C41D 1.42(4) .
C40D C63D 1.53(5) .
C41D C42D 1.38(4) .
C42D C43D 1.47(4) .
C43D C44D 1.35(4) .
C43D C64D 1.44(4) .
C44D C45D 1.46(4) .
C45D C66D 1.41(4) .
C45D C46D 1.44(4) .
C46D C47D 1.49(4) .
C47D C68D 1.434(18) .
C47D C48D 1.48(4) .
C48D C49D 1.39(4) .
C49D C50D 1.27(4) .
C50D C51D 1.453(17) .
C50D C69D 1.456(17) .
C51D C71D 1.454(17) .
C51D C52D 1.51(4) .
C52D C53D 1.50(4) .
C53D C54D 1.51(4) .
C54D C72D 1.430(16) .
C54D C55D 1.432(16) .
C55D C56D 1.36(4) .
C55D C74D 1.434(16) .
C56D C57D 1.51(4) .
C57D C58D 1.38(4) .
C58D C75D 1.24(4) .
C58D C59D 1.40(4) .
C59D C60D 1.38(4) .
C60D C61D 1.54(4) .
C61D C76D 1.41(4) .
C61D C62D 1.42(4) .
C62D C78D 1.37(4) .
C62D C63D 1.67(4) .
C63D C64D 1.43(4) .
C64D C65D 1.54(4) .
C65D C79D 1.29(4) .
C65D C66D 1.37(4) .
C66D C67D 1.51(4) .
C67D C80D 1.32(4) .
C67D C68D 1.434(18) .
C68D C69D 1.433(18) .
C69D C70D 1.452(17) .
C70D C81D 1.36(4) .
C70D C71D 1.452(17) .
C71D C72D 1.40(3) .
C72D C73D 1.437(16) .
C73D C74D 1.428(16) .
C73D C82D 1.46(4) .
C74D C75D 1.60(4) .
C75D C76D 1.48(4) .
C76D C77D 1.56(4) .
C77D C82D 1.38(4) .
C77D C78D 1.56(4) .
C78D C79D 1.28(4) .
C79D C80D 1.45(4) .
C80D C81D 1.61(4) .
C81D C82D 1.40(4) .

loop_
_geom_torsion_atom_site_label_1
_geom_torsion_atom_site_label_2
_geom_torsion_atom_site_label_3
_geom_torsion_atom_site_label_4
_geom_torsion
C6B C2A C3A C4A -168(12)
C1D C2A C3A C4A -127(3)
C83 C2A C3A C4A 36(4)
C12D C2A C3A C4A 28(29)
C12A C2A C3A C4A -122(3)
C9B C2A C3A C4A -119(3)
Pr1 C2A C3A C4A -66(3)
C6B C2A C3A C15A -16(8)
C1D C2A C3A C15A 25(4)
C83 C2A C3A C15A -171(2)
C12D C2A C3A C15A -179(100)
C12A C2A C3A C15A 31(4)
C9B C2A C3A C15A 34(4)
Pr1 C2A C3A C15A 87(3)
C6B C2A C3A Pr1 -102(10)
C1D C2A C3A Pr1 -61.1(18)
C83 C2A C3A Pr1 102.4(12)
C12D C2A C3A Pr1 94(31)
C12A C2A C3A Pr1 -55.6(18)
C9B C2A C3A Pr1 -52.5(19)
C15A C3A C4A C17A 6(3)
C2A C3A C4A C17A 161(3)
Pr1 C3A C4A C17A 97.2(18)
C15A C3A C4A C5A -142(3)
C2A C3A C4A C5A 12(5)
Pr1 C3A C4A C5A -51(2)
C15A C3A C4A Pr1 -91(3)
C2A C3A C4A Pr1 64(3)
C3A C4A C5A C20A 146(3)
C17A C4A C5A C20A 1(4)
Pr1 C4A C5A C20A 99(2)
C3A C4A C5A C6A -4(4)
C17A C4A C5A C6A -150(2)
Pr1 C4A C5A C6A -52(2)
C3A C4A C5A Pr1 47(2)
C17A C4A C5A Pr1 -98(2)
C20A C5A C6A C7A -9(4)
C4A C5A C6A C7A 141(3)
Pr1 C5A C6A C7A 86(2)
C20A C5A C6A C1A -154(3)
C4A C5A C6A C1A -4(5)
Pr1 C5A C6A C1A -59(3)
C20A C5A C6A Pr1 -95(2)
C4A C5A C6A Pr1 55(2)
C15D C1A C6A C5A 175(15)
C12B C1A C6A C5A 128(4)
C4D C1A C6A C5A 127(4)
C9A C1A C6A C5A 125(4)
C83 C1A C6A C5A -43(4)
C3B C1A C6A C5A -8(8)
Pr1 C1A C6A C5A 62(4)
C15D C1A C6A C7A 27(11)
C12B C1A C6A C7A -20(3)
C4D C1A C6A C7A -21(3)
C9A C1A C6A C7A -23(3)
C83 C1A C6A C7A 168.9(15)
C3B C1A C6A C7A -157(12)
Pr1 C1A C6A C7A -86(2)
C15D C1A C6A Pr1 113(12)
C12B C1A C6A Pr1 66(3)
C4D C1A C6A Pr1 65(2)
C9A C1A C6A Pr1 63(2)
C83 C1A C6A Pr1 -104.9(12)
C3B C1A C6A Pr1 -70(10)
C5A C6A C7A C22A 9(4)
C1A C6A C7A C22A 165(2)
Pr1 C6A C7A C22A 91(2)
C5A C6A C7A C8A -142(3)
C1A C6A C7A C8A 14(3)
Pr1 C6A C7A C8A -60(2)
C5A C6A C7A Pr1 -82(2)
C1A C6A C7A Pr1 73.9(16)
C22A C7A C8A C25A -2(4)
C6A C7A C8A C25A 151(3)
Pr1 C7A C8A C25A 99(3)
C22A C7A C8A C9A -154(3)
C6A C7A C8A C9A -2(4)
Pr1 C7A C8A C9A -53(2)
C22A C7A C8A Pr1 -102(2)
C6A C7A C8A Pr1 51.1(19)
C25A C8A C9A C10A -13(6)
C7A C8A C9A C10A 139(4)
Pr1 C8A C9A C10A 78(4)
C25A C8A C9A C1A -163(3)
C7A C8A C9A C1A -12(3)
Pr1 C8A C9A C1A -72(2)
C25A C8A C9A Pr1 -91(3)
C7A C8A C9A Pr1 61(2)
C15D C1A C9A C10A -132(4)
C12B C1A C9A C10A -149(33)
C4D C1A C9A C10A 126(70)
C6A C1A C9A C10A -123(4)
C83 C1A C9A C10A 45(5)
C3B C1A C9A C10A -111(4)
Pr1 C1A C9A C10A -60(4)
C15D C1A C9A C8A 12(3)
C12B C1A C9A C8A -5(29)
C4D C1A C9A C8A -89(68)
C6A C1A C9A C8A 22(3)
C83 C1A C9A C8A -170.2(18)
C3B C1A C9A C8A 33(4)
Pr1 C1A C9A C8A 84(2)
C15D C1A C9A Pr1 -72.1(14)
C12B C1A C9A Pr1 -89(30)
C4D C1A C9A Pr1 -174(69)
C6A C1A C9A Pr1 -62.7(15)
C83 C1A C9A Pr1 105.5(14)
C3B C1A C9A Pr1 -50.8(19)
C8A C9A C10A C11A -137(4)
C1A C9A C10A C11A 2(7)
Pr1 C9A C10A C11A -55(4)
C8A C9A C10A C27A 13(6)
C1A C9A C10A C27A 153(4)
Pr1 C9A C10A C27A 95(4)
C8A C9A C10A Pr1 -82(4)
C1A C9A C10A Pr1 57(4)
C9A C10A C11A C30A 148(3)
C27A C10A C11A C30A -4(7)
Pr1 C10A C11A C30A 95(4)
C9A C10A C11A C12A 6(7)
C27A C10A C11A C12A -146(3)
Pr1 C10A C11A C12A -47(4)
C9A C10A C11A Pr1 53(4)
C27A C10A C11A Pr1 -99(4)
C10A C11A C12A C13A 139(5)
C30A C11A C12A C13A -9(5)
Pr1 C11A C12A C13A 88(3)
C10A C11A C12A C2A -14(7)
C30A C11A C12A C2A -162(3)
Pr1 C11A C12A C2A -64(4)
C10A C11A C12A Pr1 51(5)
C30A C11A C12A Pr1 -97(3)
C6B C2A C12A C13A -17(4)
C1D C2A C12A C13A 38(30)
C83 C2A C12A C13A 173(3)
C12D C2A C12A C13A -33(4)
C3A C2A C12A C13A -30(4)
C9B C2A C12A C13A 177(31)
Pr1 C2A C12A C13A -85(3)
C6B C2A C12A C11A 135(5)
C1D C2A C12A C11A -170(35)
C83 C2A C12A C11A -36(5)
C12D C2A C12A C11A 119(4)
C3A C2A C12A C11A 122(4)
C9B C2A C12A C11A -31(26)
Pr1 C2A C12A C11A 67(4)
C6B C2A C12A Pr1 68(2)
C1D C2A C12A Pr1 124(32)
C83 C2A C12A Pr1 -102.3(13)
C12D C2A C12A Pr1 52(2)
C3A C2A C12A Pr1 55.6(17)
C9B C2A C12A Pr1 -98(29)
C11A C12A C13A C14A -144(4)
C2A C12A C13A C14A 13(6)
Pr1 C12A C13A C14A -63(4)
C11A C12A C13A C31A 10(5)
C2A C12A C13A C31A 167(3)
Pr1 C12A C13A C31A 91(3)
C11A C12A C13A Pr1 -81(3)
C2A C12A C13A Pr1 75(3)
C31A C13A C14A C15A -144(3)
C12A C13A C14A C15A 6(5)
Pr1 C13A C14A C15A -43(2)
C31A C13A C14A C34A 2(5)
C12A C13A C14A C34A 153(3)
Pr1 C13A C14A C34A 103(2)
C13A C14A C15A C16A 139(3)
C34A C14A C15A C16A -8(4)
C13A C14A C15A C3A -5(4)
C34A C14A C15A C3A -152(3)
C13A C14A C15A Pr1 43(3)
C34A C14A C15A Pr1 -104(2)
C4A C3A C15A C14A 144(3)
C2A C3A C15A C14A -14(4)
Pr1 C3A C15A C14A 62(2)
C4A C3A C15A C16A -3(3)
C2A C3A C15A C16A -161(3)
Pr1 C3A C15A C16A -85.5(19)
C4A C3A C15A Pr1 83(2)
C2A C3A C15A Pr1 -76(3)
C14A C15A C16A C36A 8(4)
C3A C15A C16A C36A 157(3)
Pr1 C15A C16A C36A 99(3)
C14A C15A C16A C17A -150(2)
C3A C15A C16A C17A -1(3)
Pr1 C15A C16A C17A -59(2)
C36A C16A C17A C18A -8(4)
C15A C16A C17A C18A 150(2)
C36A C16A C17A C4A -153(3)
C15A C16A C17A C4A 5(3)
C3A C4A C17A C18A -151(2)
C5A C4A C17A C18A 0(3)
Pr1 C4A C17A C18A -82.0(18)
C3A C4A C17A C16A -7(3)
C5A C4A C17A C16A 144(2)
Pr1 C4A C17A C16A 62.1(19)
C16A C17A C18A C19A -143(2)
C4A C17A C18A C19A -3(3)
C16A C17A C18A C38A 10(3)
C4A C17A C18A C38A 150(2)
C17A C18A C19A C41A 147(2)
C38A C18A C19A C41A -6(4)
C17A C18A C19A C20A 5(4)
C38A C18A C19A C20A -147(2)
C6A C5A C20A C21A 2(4)
C4A C5A C20A C21A -147(2)
Pr1 C5A C20A C21A -69(3)
C6A C5A C20A C19A 151(3)
C4A C5A C20A C19A 2(4)
Pr1 C5A C20A C19A 79(3)
C18A C19A C20A C5A -5(4)
C41A C19A C20A C5A -151(2)
C18A C19A C20A C21A 148(2)
C41A C19A C20A C21A 2(3)
C5A C20A C21A C22A 5(4)
C19A C20A C21A C22A -148(2)
C5A C20A C21A C42A 151(2)
C19A C20A C21A C42A -1(3)
C42A C21A C22A C7A -145(2)
C20A C21A C22A C7A -5(3)
C42A C21A C22A C23A 6(3)
C20A C21A C22A C23A 146(2)
C6A C7A C22A C21A -2(4)
C8A C7A C22A C21A 146(3)
Pr1 C7A C22A C21A 64(2)
C6A C7A C22A C23A -151(3)
C8A C7A C22A C23A -3(4)
Pr1 C7A C22A C23A -85(2)
C21A C22A C23A C44A -4(3)
C7A C22A C23A C44A 146(2)
C21A C22A C23A C24A -146(2)
C7A C22A C23A C24A 4(3)
C44A C23A C24A C25A -145(3)
C22A C23A C24A C25A 0(3)
C44A C23A C24A C46A 2(3)
C22A C23A C24A C46A 147(2)
C23A C24A C25A C26A 147(3)
C46A C24A C25A C26A 4(4)
C23A C24A C25A C8A -5(4)
C46A C24A C25A C8A -148(3)
C7A C8A C25A C24A 6(5)
C9A C8A C25A C24A 155(3)
Pr1 C8A C25A C24A 89(3)
C7A C8A C25A C26A -146(3)
C9A C8A C25A C26A 4(5)
Pr1 C8A C25A C26A -63(3)
C24A C25A C26A C27A -147(3)
C8A C25A C26A C27A 6(4)
C24A C25A C26A C48A -5(4)
C8A C25A C26A C48A 147(3)
C11A C10A C27A C28A -2(6)
C9A C10A C27A C28A -154(4)
Pr1 C10A C27A C28A -80(3)
C11A C10A C27A C26A 148(4)
C9A C10A C27A C26A -4(6)
Pr1 C10A C27A C26A 70(3)
C25A C26A C27A C28A 147(3)
C48A C26A C27A C28A 2(4)
C25A C26A C27A C10A -6(5)
C48A C26A C27A C10A -151(3)
C10A C27A C28A C29A 9(5)
C26A C27A C28A C29A -144(3)
C10A C27A C28A C49A 151(3)
C26A C27A C28A C49A -1(4)
C27A C28A C29A C30A -9(4)
C49A C28A C29A C30A -148(3)
C27A C28A C29A C52A 142(3)
C49A C28A C29A C52A 3(4)
C28A C29A C30A C31A 149(3)
C52A C29A C30A C31A 0(4)
C28A C29A C30A C11A 3(4)
C52A C29A C30A C11A -145(3)
C10A C11A C30A C29A 3(6)
C12A C11A C30A C29A 153(3)
Pr1 C11A C30A C29A 84(3)
C10A C11A C30A C31A -145(4)
C12A C11A C30A C31A 5(4)
Pr1 C11A C30A C31A -64(2)
C29A C30A C31A C32A 2(4)
C11A C30A C31A C32A 150(3)
C29A C30A C31A C13A -147(3)
C11A C30A C31A C13A 1(3)
C14A C13A C31A C32A -2(5)
C12A C13A C31A C32A -158(3)
Pr1 C13A C31A C32A -98(2)
C14A C13A C31A C30A 149(4)
C12A C13A C31A C30A -7(4)
Pr1 C13A C31A C30A 53(2)
C30A C31A C32A C33A -148(3)
C13A C31A C32A C33A -3(4)
C30A C31A C32A C53A -9(4)
C13A C31A C32A C53A 137(3)
C31A C32A C33A C34A 7(4)
C53A C32A C33A C34A -137(2)
C31A C32A C33A C56A 145(2)
C53A C32A C33A C56A 1(3)
C32A C33A C34A C14A -7(4)
C56A C33A C34A C14A -149(2)
C32A C33A C34A C35A 141(3)
C56A C33A C34A C35A -2(3)
C13A C14A C34A C33A 2(4)
C15A C14A C34A C33A 148(3)
C13A C14A C34A C35A -143(3)
C15A C14A C34A C35A 3(4)
C33A C34A C35A C36A -144(2)
C14A C34A C35A C36A 3(4)
C33A C34A C35A C57A 1(3)
C14A C34A C35A C57A 147(2)
C17A C16A C36A C37A 1(4)
C15A C16A C36A C37A -154(2)
C17A C16A C36A C35A 153(2)
C15A C16A C36A C35A -2(4)
C34A C35A C36A C16A -3(4)
C57A C35A C36A C16A -144(3)
C34A C35A C36A C37A 149(2)
C57A C35A C36A C37A 8(4)
C16A C36A C37A C38A 4(4)
C35A C36A C37A C38A -149(2)
C16A C36A C37A C59A 145(3)
C35A C36A C37A C59A -7(4)
C19A C18A C38A C39A 1(4)
C17A C18A C38A C39A -152(2)
C19A C18A C38A C37A 147(2)
C17A C18A C38A C37A -6(4)
C36A C37A C38A C39A 146(2)
C59A C37A C38A C39A 1(3)
C36A C37A C38A C18A -1(3)
C59A C37A C38A C18A -146(3)
C18A C38A C39A C40A 11(4)
C37A C38A C39A C40A -139(2)
C18A C38A C39A C60A 149(2)
C37A C38A C39A C60A -1(3)
C38A C39A C40A C41A -17(3)
C60A C39A C40A C41A -150(2)
C38A C39A C40A C63A 140(2)
C60A C39A C40A C63A 8(3)
C39A C40A C41A C42A 153(2)
C63A C40A C41A C42A -4(3)
C39A C40A C41A C19A 12(3)
C63A C40A C41A C19A -145(2)
C18A C19A C41A C40A -1(3)
C20A C19A C41A C40A 144(2)
C18A C19A C41A C42A -147(2)
C20A C19A C41A C42A -2(2)
C40A C41A C42A C43A 0(3)
C19A C41A C42A C43A 146(2)
C40A C41A C42A C21A -144(2)
C19A C41A C42A C21A 2(2)
C22A C21A C42A C43A -1(3)
C20A C21A C42A C43A -145(2)
C22A C21A C42A C41A 143(2)
C20A C21A C42A C41A 0(2)
C41A C42A C43A C44A -147(2)
C21A C42A C43A C44A -6(3)
C41A C42A C43A C64A 0(3)
C21A C42A C43A C64A 141(2)
C22A C23A C44A C43A -4(4)
C24A C23A C44A C43A 141(3)
C22A C23A C44A C45A -150(2)
C24A C23A C44A C45A -5(3)
C42A C43A C44A C23A 9(4)
C64A C43A C44A C23A -140(2)
C42A C43A C44A C45A 152(2)
C64A C43A C44A C45A 4(3)
C23A C44A C45A C66A 143(3)
C43A C44A C45A C66A -7(4)
C23A C44A C45A C46A 7(3)
C43A C44A C45A C46A -143(2)
C25A C24A C46A C47A 5(4)
C23A C24A C46A C47A -142(2)
C25A C24A C46A C45A 150(3)
C23A C24A C46A C45A 3(3)
C66A C45A C46A C24A -151(3)
C44A C45A C46A C24A -6(3)
C66A C45A C46A C47A -2(3)
C44A C45A C46A C47A 143(2)
C24A C46A C47A C68A 134(3)
C45A C46A C47A C68A -6(4)
C24A C46A C47A C48A -10(3)
C45A C46A C47A C48A -150(2)
C25A C26A C48A C47A -2(4)
C27A C26A C48A C47A 143(3)
C25A C26A C48A C49A -147(3)
C27A C26A C48A C49A -2(3)
C68A C47A C48A C26A -139(3)
C46A C47A C48A C26A 8(3)
C68A C47A C48A C49A 2(4)
C46A C47A C48A C49A 149(2)
C27A C28A C49A C50A -149(3)
C29A C28A C49A C50A -4(5)
C27A C28A C49A C48A 0(3)
C29A C28A C49A C48A 145(3)
C26A C48A C49A C50A 154(3)
C47A C48A C49A C50A 4(4)
C26A C48A C49A C28A 1(3)
C47A C48A C49A C28A -148(2)
C28A C49A C50A C51A 3(4)
C48A C49A C50A C51A -144(2)
C28A C49A C50A C69A 143(2)
C48A C49A C50A C69A -4(4)
C49A C50A C51A C71A 152(2)
C69A C50A C51A C71A 8(3)
C49A C50A C51A C52A -1(4)
C69A C50A C51A C52A -145(2)
C50A C51A C52A C29A 0(4)
C71A C51A C52A C29A -147(2)
C50A C51A C52A C53A 147(2)
C71A C51A C52A C53A 0(4)
C28A C29A C52A C51A -1(4)
C30A C29A C52A C51A 148(3)
C28A C29A C52A C53A -145(3)
C30A C29A C52A C53A 4(4)
C33A C32A C53A C54A -4(4)
C31A C32A C53A C54A -146(3)
C33A C32A C53A C52A 154(2)
C31A C32A C53A C52A 12(3)
C51A C52A C53A C54A 2(4)
C29A C52A C53A C54A 149(3)
C51A C52A C53A C32A -157(2)
C29A C52A C53A C32A -9(3)
C32A C53A C54A C55A 8(4)
C52A C53A C54A C55A -148(2)
C32A C53A C54A C72A 155(2)
C52A C53A C54A C72A -1(4)
C53A C54A C55A C56A -8(4)
C72A C54A C55A C56A -159(3)
C53A C54A C55A C74A 144(3)
C72A C54A C55A C74A -8(3)
C54A C55A C56A C33A 5(5)
C74A C55A C56A C33A -138(3)
C54A C55A C56A C57A 147(2)
C74A C55A C56A C57A 4(4)
C32A C33A C56A C55A -2(5)
C34A C33A C56A C55A 143(3)
C32A C33A C56A C57A -143(2)
C34A C33A C56A C57A 2(3)
C36A C35A C57A C58A 3(4)
C34A C35A C57A C58A -141(2)
C36A C35A C57A C56A 145(2)
C34A C35A C57A C56A 1(3)
C55A C56A C57A C35A -153(3)
C33A C56A C57A C35A -2(3)
C55A C56A C57A C58A -8(4)
C33A C56A C57A C58A 143(3)
C35A C57A C58A C75A 140(3)
C56A C57A C58A C75A 5(4)
C35A C57A C58A C59A -14(3)
C56A C57A C58A C59A -149(2)
C36A C37A C59A C58A -5(4)
C38A C37A C59A C58A 139(2)
C36A C37A C59A C60A -145(2)
C38A C37A C59A C60A -1(3)
C75A C58A C59A C37A -142(3)
C57A C58A C59A C37A 14(4)
C75A C58A C59A C60A -8(4)
C57A C58A C59A C60A 148(2)
C40A C39A C60A C61A -4(4)
C38A C39A C60A C61A -146(2)
C40A C39A C60A C59A 142(2)
C38A C39A C60A C59A 0(3)
C37A C59A C60A C61A 150(2)
C58A C59A C60A C61A 7(3)
C37A C59A C60A C39A 0(3)
C58A C59A C60A C39A -143(3)
C39A C60A C61A C76A 148(2)
C59A C60A C61A C76A 2(3)
C39A C60A C61A C62A -8(4)
C59A C60A C61A C62A -154(2)
C60A C61A C62A C78A 151(2)
C76A C61A C62A C78A -7(3)
C60A C61A C62A C63A 18(4)
C76A C61A C62A C63A -140(2)
C78A C62A C63A C64A 2(3)
C61A C62A C63A C64A 133(2)
C78A C62A C63A C40A -144.9(18)
C61A C62A C63A C40A -14(3)
C39A C40A C63A C62A 1(3)
C41A C40A C63A C62A 157(2)
C39A C40A C63A C64A -148(2)
C41A C40A C63A C64A 8(3)
C62A C63A C64A C65A 3(4)
C40A C63A C64A C65A 148(2)
C62A C63A C64A C43A -153(2)
C40A C63A C64A C43A -8(3)
C44A C43A C64A C65A -6(3)
C42A C43A C64A C65A -153(3)
C44A C43A C64A C63A 150(2)
C42A C43A C64A C63A 4(3)
C63A C64A C65A C79A -6(4)
C43A C64A C65A C79A 151(2)
C63A C64A C65A C66A -145(2)
C43A C64A C65A C66A 12(4)
C44A C45A C66A C65A 11(4)
C46A C45A C66A C65A 147(2)
C44A C45A C66A C67A -132(3)
C46A C45A C66A C67A 4(4)
C79A C65A C66A C45A -155(3)
C64A C65A C66A C45A -13(4)
C79A C65A C66A C67A -5(3)
C64A C65A C66A C67A 137(3)
C45A C66A C67A C68A 4(5)
C65A C66A C67A C68A -141(3)
C45A C66A C67A C80A 149(3)
C65A C66A C67A C80A 4(3)
C66A C67A C68A C69A 144(3)
C80A C67A C68A C69A 1(5)
C66A C67A C68A C47A -11(4)
C80A C67A C68A C47A -155(2)
C46A C47A C68A C69A -148(3)
C48A C47A C68A C69A -8(4)
C46A C47A C68A C67A 12(4)
C48A C47A C68A C67A 152(3)
C67A C68A C69A C70A -1(5)
C47A C68A C69A C70A 153(3)
C67A C68A C69A C50A -144(3)
C47A C68A C69A C50A 10(5)
C49A C50A C69A C68A -3(4)
C51A C50A C69A C68A 141(3)
C49A C50A C69A C70A -149(3)
C51A C50A C69A C70A -5(3)
C68A C69A C70A C71A -151(3)
C50A C69A C70A C71A 0(3)
C68A C69A C70A C81A -3(3)
C50A C69A C70A C81A 148(2)
C69A C70A C71A C72A 149(2)
C81A C70A C71A C72A 0(3)
C69A C70A C71A C51A 5(3)
C81A C70A C71A C51A -143(2)
C50A C51A C71A C72A -152(2)
C52A C51A C71A C72A -2(4)
C50A C51A C71A C70A -8(3)
C52A C51A C71A C70A 142(3)
C70A C71A C72A C73A -4(3)
C51A C71A C72A C73A 135.5(19)
C70A C71A C72A C54A -136.8(18)
C51A C71A C72A C54A 2(3)
C55A C54A C72A C71A 150(2)
C53A C54A C72A C71A -1(3)
C55A C54A C72A C73A 13(3)
C53A C54A C72A C73A -138(3)
C71A C72A C73A C74A -150(2)
C54A C72A C73A C74A -13(3)
C71A C72A C73A C82A 6(4)
C54A C72A C73A C82A 143(3)
C72A C73A C74A C75A 152(2)
C82A C73A C74A C75A -3(4)
C72A C73A C74A C55A 8(3)
C82A C73A C74A C55A -148(3)
C56A C55A C74A C75A 5(5)
C54A C55A C74A C75A -138(3)
C56A C55A C74A C73A 144(4)
C54A C55A C74A C73A 0(3)
C73A C74A C75A C58A -146(2)
C55A C74A C75A C58A -9(4)
C73A C74A C75A C76A 6(4)
C55A C74A C75A C76A 143(3)
C57A C58A C75A C74A 4(4)
C59A C58A C75A C74A 156(3)
C57A C58A C75A C76A -152(3)
C59A C58A C75A C76A -1(4)
C74A C75A C76A C77A -6(4)
C58A C75A C76A C77A 144(2)
C74A C75A C76A C61A -139(3)
C58A C75A C76A C61A 11(4)
C60A C61A C76A C75A -12(4)
C62A C61A C76A C75A 145(3)
C60A C61A C76A C77A -152(2)
C62A C61A C76A C77A 5(3)
C75A C76A C77A C82A 4(4)
C61A C76A C77A C82A 147(2)
C75A C76A C77A C78A -146(2)
C61A C76A C77A C78A -2(3)
C63A C62A C78A C79A -3(3)
C61A C62A C78A C79A -142(3)
C63A C62A C78A C77A 144(2)
C61A C62A C78A C77A 5(3)
C76A C77A C78A C79A 148(2)
C82A C77A C78A C79A 0(4)
C76A C77A C78A C62A -2(3)
C82A C77A C78A C62A -150(2)
C62A C78A C79A C65A 0(4)
C77A C78A C79A C65A -142(2)
C62A C78A C79A C80A 142(2)
C77A C78A C79A C80A 0(4)
C66A C65A C79A C78A 150(3)
C64A C65A C79A C78A 5(4)
C66A C65A C79A C80A 3(3)
C64A C65A C79A C80A -142(3)
C78A C79A C80A C67A -147(3)
C65A C79A C80A C67A -1(3)
C78A C79A C80A C81A -1(4)
C65A C79A C80A C81A 145(3)
C68A C67A C80A C79A 148(3)
C66A C67A C80A C79A -2(3)
C68A C67A C80A C81A 2(4)
C66A C67A C80A C81A -148(3)
C71A C70A C81A C82A 1(3)
C69A C70A C81A C82A -143(2)
C71A C70A C81A C80A 149(2)
C69A C70A C81A C80A 5(4)
C79A C80A C81A C82A 2(4)
C67A C80A C81A C82A 144(2)
C79A C80A C81A C70A -146(2)
C67A C80A C81A C70A -5(4)
C70A C81A C82A C77A 145(2)
C80A C81A C82A C77A -2(3)
C70A C81A C82A C73A 1(3)
C80A C81A C82A C73A -146(3)
C76A C77A C82A C81A -146(2)
C78A C77A C82A C81A 1(4)
C76A C77A C82A C73A -2(4)
C78A C77A C82A C73A 146(2)
C74A C73A C82A C81A 147(2)
C72A C73A C82A C81A -5(4)
C74A C73A C82A C77A 2(4)
C72A C73A C82A C77A -150(2)
C15D C1A C3B C4B 170(7)
C12B C1A C3B C4B 121(4)
C4D C1A C3B C4B 119(4)
C6A C1A C3B C4B 168(13)
C9A C1A C3B C4B 117(4)
C83 C1A C3B C4B -42(4)
Pr1 C1A C3B C4B 63(4)
C15D C1A C3B C15B 19(3)
C12B C1A C3B C15B -30(4)
C4D C1A C3B C15B -32(4)
C6A C1A C3B C15B 17(8)
C9A C1A C3B C15B -34(4)
C83 C1A C3B C15B 167(2)
Pr1 C1A C3B C15B -88(3)
C15D C1A C3B Pr2 87(4)
C12B C1A C3B Pr2 38(3)
C4D C1A C3B Pr2 35(3)
C6A C1A C3B Pr2 85(10)
C9A C1A C3B Pr2 33(3)
C83 C1A C3B Pr2 -125.5(11)
Pr1 C1A C3B Pr2 -19.7(10)
C15B C3B C4B C17B -5(4)
C1A C3B C4B C17B -157(3)
Pr2 C3B C4B C17B -49(2)
C15B C3B C4B C5B 144(3)
C1A C3B C4B C5B -8(6)
Pr2 C3B C4B C5B 100(3)
C15B C3B C4B Pr2 44(3)
C1A C3B C4B Pr2 -108(4)
C3B C4B C5B C20B -145(3)
C17B C4B C5B C20B 0(5)
Pr2 C4B C5B C20B -55(3)
C3B C4B C5B C6B 4(5)
C17B C4B C5B C6B 149(3)
Pr2 C4B C5B C6B 94(3)
C1D C2A C6B C5B -138(5)
C83 C2A C6B C5B 35(7)
C12D C2A C6B C5B 8(5)
C12A C2A C6B C5B -133(5)
C3A C2A C6B C5B 4(7)
C9B C2A C6B C5B -131(5)
Pr1 C2A C6B C5B -68(5)
C1D C2A C6B C7B 15(4)
C83 C2A C6B C7B -171.8(19)
C12D C2A C6B C7B 161(9)
C12A C2A C6B C7B 20(4)
C3A C2A C6B C7B 157(12)
C9B C2A C6B C7B 22(4)
Pr1 C2A C6B C7B 85(3)
C20B C5B C6B C2A 159(4)
C4B C5B C6B C2A 12(6)
C20B C5B C6B C7B 7(6)
C4B C5B C6B C7B -140(4)
C2A C6B C7B C22B -167(3)
C5B C6B C7B C22B -10(6)
C2A C6B C7B C8B -17(5)
C5B C6B C7B C8B 140(4)
C22B C7B C8B C25B 0(7)
C6B C7B C8B C25B -151(4)
C22B C7B C8B C9B 154(4)
C6B C7B C8B C9B 3(5)
C25B C8B C9B C10B 14(7)
C7B C8B C9B C10B -139(5)
C25B C8B C9B C2A 162(5)
C7B C8B C9B C2A 9(4)
C6B C2A C9B C10B 124(5)
C1D C2A C9B C10B 158(14)
C83 C2A C9B C10B -46(5)
C12D C2A C9B C10B 106(5)
C12A C2A C9B C10B 138(32)
C3A C2A C9B C10B 110(4)
Pr1 C2A C9B C10B 58(5)
C6B C2A C9B C8B -19(4)
C1D C2A C9B C8B 15(11)
C83 C2A C9B C8B 171(3)
C12D C2A C9B C8B -36(4)
C12A C2A C9B C8B -4(27)
C3A C2A C9B C8B -32(4)
Pr1 C2A C9B C8B -84(3)
C8B C9B C10B C11B 139(6)
C2A C9B C10B C11B 2(9)
C8B C9B C10B C27B -13(7)
C2A C9B C10B C27B -150(4)
C9B C10B C11B C30B -148(4)
C27B C10B C11B C30B 5(9)
C9B C10B C11B C12B -8(9)
C27B C10B C11B C12B 146(5)
C15D C1A C12B C13B 10(5)
C4D C1A C12B C13B -169(35)
C6A C1A C12B C13B 19(5)
C9A C1A C12B C13B 173(33)
C83 C1A C12B C13B -171(3)
C3B C1A C12B C13B 29(5)
Pr1 C1A C12B C13B 84(4)
C15D C1A C12B C11B -140(5)
C4D C1A C12B C11B 41(28)
C6A C1A C12B C11B -131(5)
C9A C1A C12B C11B 24(26)
C83 C1A C12B C11B 40(7)
C3B C1A C12B C11B -120(5)
Pr1 C1A C12B C11B -65(5)
C10B C11B C12B C1A 13(9)
C30B C11B C12B C1A 160(5)
C10B C11B C12B C13B -137(6)
C30B C11B C12B C13B 10(6)
C1A C12B C13B C14B -12(7)
C11B C12B C13B C14B 142(5)
C1A C12B C13B C31B -165(4)
C11B C12B C13B C31B -12(6)
C31B C13B C14B C15B 143(4)
C12B C13B C14B C15B -6(6)
C31B C13B C14B C34B -4(6)
C12B C13B C14B C34B -153(4)
C31B C13B C14B Pr2 86(4)
C12B C13B C14B Pr2 -63(5)
C13B C14B C15B C16B -140(4)
C34B C14B C15B C16B 7(5)
Pr2 C14B C15B C16B -51(2)
C13B C14B C15B C3B 5(5)
C34B C14B C15B C3B 151(3)
Pr2 C14B C15B C3B 94(3)
C13B C14B C15B Pr2 -89(3)
C34B C14B C15B Pr2 57(3)
C4B C3B C15B C14B -145(3)
C1A C3B C15B C14B 13(4)
Pr2 C3B C15B C14B -98(3)
C4B C3B C15B C16B 2(4)
C1A C3B C15B C16B 160(3)
Pr2 C3B C15B C16B 49(2)
C4B C3B C15B Pr2 -47(3)
C1A C3B C15B Pr2 111(3)
C14B C15B C16B C36B -5(5)
C3B C15B C16B C36B -155(3)
Pr2 C15B C16B C36B -82(4)
C14B C15B C16B C17B 151(3)
C3B C15B C16B C17B 2(4)
Pr2 C15B C16B C17B 75(2)
C14B C15B C16B Pr2 77(3)
C3B C15B C16B Pr2 -73(3)
C36B C16B C17B C18B 6(5)
C15B C16B C17B C18B -150(3)
Pr2 C16B C17B C18B -64(3)
C36B C16B C17B C4B 152(3)
C15B C16B C17B C4B -5(4)
Pr2 C16B C17B C4B 82(2)
C36B C16B C17B Pr2 70(3)
C15B C16B C17B Pr2 -87(3)
C3B C4B C17B C18B 151(3)
C5B C4B C17B C18B 0(5)
Pr2 C4B C17B C18B 83(3)
C3B C4B C17B C16B 6(4)
C5B C4B C17B C16B -145(3)
Pr2 C4B C17B C16B -62(2)
C3B C4B C17B Pr2 68(3)
C5B C4B C17B Pr2 -83(3)
C16B C17B C18B C19B 147(3)
C4B C17B C18B C19B 6(5)
Pr2 C17B C18B C19B 94(3)
C16B C17B C18B C38B -10(5)
C4B C17B C18B C38B -151(3)
Pr2 C17B C18B C38B -63(3)
C16B C17B C18B Pr2 53(3)
C4B C17B C18B Pr2 -88(3)
C17B C18B C19B C41B -151(3)
C38B C18B C19B C41B 5(5)
Pr2 C18B C19B C41B -85(3)
C17B C18B C19B C20B -11(5)
C38B C18B C19B C20B 144(3)
Pr2 C18B C19B C20B 54(3)
C17B C18B C19B Pr2 -65(3)
C38B C18B C19B Pr2 90(4)
C6B C5B C20B C21B 2(6)
C4B C5B C20B C21B 149(4)
C6B C5B C20B C19B -154(4)
C4B C5B C20B C19B -6(5)
C18B C19B C20B C5B 12(6)
C41B C19B C20B C5B 156(4)
Pr2 C19B C20B C5B 49(4)
C18B C19B C20B C21B -146(3)
C41B C19B C20B C21B -2(4)
Pr2 C19B C20B C21B -110(3)
C5B C20B C21B C22B -9(5)
C19B C20B C21B C22B 149(3)
C5B C20B C21B C42B -155(4)
C19B C20B C21B C42B 3(4)
C20B C21B C22B C7B 7(5)
C42B C21B C22B C7B 146(3)
C20B C21B C22B C23B -144(3)
C42B C21B C22B C23B -5(5)
C6B C7B C22B C21B 2(5)
C8B C7B C22B C21B -145(4)
C6B C7B C22B C23B 150(4)
C8B C7B C22B C23B 3(5)
C21B C22B C23B C44B 2(5)
C7B C22B C23B C44B -148(3)
C21B C22B C23B C24B 145(3)
C7B C22B C23B C24B -5(5)
C44B C23B C24B C25B 149(3)
C22B C23B C24B C25B 3(5)
C44B C23B C24B C46B -1(4)
C22B C23B C24B C46B -147(3)
C23B C24B C25B C8B 0(6)
C46B C24B C25B C8B 147(4)
C23B C24B C25B C26B -147(3)
C46B C24B C25B C26B -1(5)
C7B C8B C25B C24B -2(7)
C9B C8B C25B C24B -152(4)
C7B C8B C25B C26B 146(4)
C9B C8B C25B C26B -4(6)
C24B C25B C26B C27B 144(3)
C8B C25B C26B C27B -5(5)
C24B C25B C26B C48B 4(5)
C8B C25B C26B C48B -145(4)
C9B C10B C27B C28B 155(5)
C11B C10B C27B C28B 0(7)
C9B C10B C27B C26B 4(7)
C11B C10B C27B C26B -150(5)
C25B C26B C27B C28B -148(3)
C48B C26B C27B C28B -5(4)
C25B C26B C27B C10B 5(5)
C48B C26B C27B C10B 148(4)
C10B C27B C28B C29B -6(6)
C26B C27B C28B C29B 147(4)
C10B C27B C28B C49B -147(4)
C26B C27B C28B C49B 6(4)
C27B C28B C29B C30B 6(6)
C49B C28B C29B C30B 143(3)
C27B C28B C29B C52B -145(4)
C49B C28B C29B C52B -8(5)
C28B C29B C30B C31B -148(4)
C52B C29B C30B C31B 1(5)
C28B C29B C30B C11B 0(5)
C52B C29B C30B C11B 148(4)
C10B C11B C30B C29B -5(8)
C12B C11B C30B C29B -153(4)
C10B C11B C30B C31B 144(5)
C12B C11B C30B C31B -4(5)
C29B C30B C31B C32B 0(5)
C11B C30B C31B C32B -150(4)
C29B C30B C31B C13B 147(4)
C11B C30B C31B C13B -3(5)
C14B C13B C31B C32B 3(7)
C12B C13B C31B C32B 158(4)
C14B C13B C31B C30B -146(4)
C12B C13B C31B C30B 9(5)
C30B C31B C32B C33B 147(3)
C13B C31B C32B C33B 3(5)
C30B C31B C32B C53B 2(5)
C13B C31B C32B C53B -142(4)
C31B C32B C33B C34B -9(5)
C53B C32B C33B C34B 140(3)
C31B C32B C33B C56B -147(3)
C53B C32B C33B C56B 2(4)
C32B C33B C34B C35B -139(3)
C56B C33B C34B C35B 3(4)
C32B C33B C34B C14B 8(5)
C56B C33B C34B C14B 151(3)
C13B C14B C34B C33B -1(5)
C15B C14B C34B C33B -147(3)
Pr2 C14B C34B C33B -104(3)
C13B C14B C34B C35B 143(4)
C15B C14B C34B C35B -3(5)
Pr2 C14B C34B C35B 40(3)
C33B C34B C35B C36B 145(3)
C14B C34B C35B C36B -2(5)
C33B C34B C35B C57B -3(4)
C14B C34B C35B C57B -150(3)
C33B C34B C35B Pr2 105(3)
C14B C34B C35B Pr2 -42(3)
C17B C16B C36B C37B -2(5)
C15B C16B C36B C37B 151(3)
Pr2 C16B C36B C37B 65(3)
C17B C16B C36B C35B -152(3)
C15B C16B C36B C35B 0(5)
Pr2 C16B C36B C35B -86(3)
C17B C16B C36B Pr2 -66(3)
C15B C16B C36B Pr2 87(3)
C34B C35B C36B C16B 3(5)
C57B C35B C36B C16B 147(3)
Pr2 C35B C36B C16B 61(3)
C34B C35B C36B C37B -148(3)
C57B C35B C36B C37B -5(4)
Pr2 C35B C36B C37B -90(3)
C34B C35B C36B Pr2 -58(3)
C57B C35B C36B Pr2 85(3)
C16B C36B C37B C59B -149(3)
C35B C36B C37B C59B 2(4)
Pr2 C36B C37B C59B -98(3)
C16B C36B C37B C38B 2(5)
C35B C36B C37B C38B 153(3)
Pr2 C36B C37B C38B 53(3)
C16B C36B C37B Pr2 -52(3)
C35B C36B C37B Pr2 100(3)
C19B C18B C38B C39B -3(5)
C17B C18B C38B C39B 153(3)
Pr2 C18B C38B C39B 102(3)
C19B C18B C38B C37B -146(3)
C17B C18B C38B C37B 11(5)
Pr2 C18B C38B C37B -41(3)
C19B C18B C38B Pr2 -105(4)
C17B C18B C38B Pr2 52(3)
C36B C37B C38B C39B -150(3)
C59B C37B C38B C39B 2(4)
Pr2 C37B C38B C39B -105(3)
C36B C37B C38B C18B -6(5)
C59B C37B C38B C18B 146(3)
Pr2 C37B C38B C18B 39(3)
C36B C37B C38B Pr2 -46(3)
C59B C37B C38B Pr2 107(3)
C18B C38B C39B C40B -3(6)
C37B C38B C39B C40B 144(4)
Pr2 C38B C39B C40B 68(4)
C18B C38B C39B C60B -152(3)
C37B C38B C39B C60B -5(4)
Pr2 C38B C39B C60B -81(3)
C38B C39B C40B C41B 6(6)
C60B C39B C40B C41B 147(4)
C38B C39B C40B C63B -141(4)
C60B C39B C40B C63B 0(6)
C39B C40B C41B C42B -143(3)
C63B C40B C41B C42B 1(5)
C39B C40B C41B C19B -3(5)
C63B C40B C41B C19B 141(3)
C18B C19B C41B C40B -2(5)
C20B C19B C41B C40B -145(3)
Pr2 C19B C41B C40B -53(3)
C18B C19B C41B C42B 144(3)
C20B C19B C41B C42B 1(4)
Pr2 C19B C41B C42B 93(2)
C40B C41B C42B C43B 0(5)
C19B C41B C42B C43B -144(3)
C40B C41B C42B C21B 145(3)
C19B C41B C42B C21B 1(3)
C22B C21B C42B C43B 1(5)
C20B C21B C42B C43B 143(3)
C22B C21B C42B C41B -145(3)
C20B C21B C42B C41B -3(4)
C41B C42B C43B C44B 147(3)
C21B C42B C43B C44B 5(4)
C41B C42B C43B C64B 0(5)
C21B C42B C43B C64B -141(3)
C24B C23B C44B C43B -141(3)
C22B C23B C44B C43B 5(5)
C24B C23B C44B C45B 3(4)
C22B C23B C44B C45B 149(3)
C42B C43B C44B C23B -8(5)
C64B C43B C44B C23B 139(3)
C42B C43B C44B C45B -149(3)
C64B C43B C44B C45B -3(4)
C23B C44B C45B C66B -144(4)
C43B C44B C45B C66B 5(5)
C23B C44B C45B C46B -5(4)
C43B C44B C45B C46B 144(3)
C25B C24B C46B C47B -9(5)
C23B C24B C46B C47B 141(3)
C25B C24B C46B C45B -152(3)
C23B C24B C46B C45B -2(4)
C66B C45B C46B C24B 151(3)
C44B C45B C46B C24B 4(4)
C66B C45B C46B C47B 5(4)
C44B C45B C46B C47B -142(3)
C24B C46B C47B C68B -137(4)
C45B C46B C47B C68B 1(5)
C24B C46B C47B C48B 13(5)
C45B C46B C47B C48B 151(3)
C25B C26B C48B C47B 2(5)
C27B C26B C48B C47B -142(4)
C25B C26B C48B C49B 146(3)
C27B C26B C48B C49B 2(4)
C68B C47B C48B C26B 141(4)
C46B C47B C48B C26B -10(5)
C68B C47B C48B C49B 2(5)
C46B C47B C48B C49B -149(3)
C27B C28B C49B C50B 150(4)
C29B C28B C49B C50B 5(6)
C27B C28B C49B C48B -5(4)
C29B C28B C49B C48B -150(4)
C26B C48B C49B C50B -156(3)
C47B C48B C49B C50B -8(5)
C26B C48B C49B C28B 2(4)
C47B C48B C49B C28B 151(3)
C28B C49B C50B C51B -1(7)
C48B C49B C50B C51B 153(4)
C28B C49B C50B C69B -146(4)
C48B C49B C50B C69B 7(6)
C49B C50B C51B C71B -156(4)
C69B C50B C51B C71B -7(4)
C49B C50B C51B C52B 0(6)
C69B C50B C51B C52B 149(3)
C50B C51B C52B C29B -4(5)
C71B C51B C52B C29B 143(4)
C50B C51B C52B C53B -145(3)
C71B C51B C52B C53B 1(5)
C28B C29B C52B C51B 8(5)
C30B C29B C52B C51B -141(3)
C28B C29B C52B C53B 146(3)
C30B C29B C52B C53B -2(5)
C33B C32B C53B C54B -4(5)
C31B C32B C53B C54B 142(4)
C33B C32B C53B C52B -150(3)
C31B C32B C53B C52B -3(5)
C51B C52B C53B C54B -1(4)
C29B C52B C53B C54B -144(3)
C51B C52B C53B C32B 147(3)
C29B C52B C53B C32B 3(4)
C32B C53B C54B C55B 0(5)
C52B C53B C54B C55B 144(3)
C32B C53B C54B C72B -143(3)
C52B C53B C54B C72B 2(5)
C53B C54B C55B C56B 7(5)
C72B C54B C55B C56B 159(3)
C53B C54B C55B C74B -146(3)
C72B C54B C55B C74B 6(4)
C74B C55B C56B C33B 136(4)
C54B C55B C56B C33B -11(5)
C74B C55B C56B C57B -1(5)
C54B C55B C56B C57B -148(3)
C32B C33B C56B C55B 6(6)
C34B C33B C56B C55B -139(4)
C32B C33B C56B C57B 142(3)
C34B C33B C56B C57B -3(4)
C36B C35B C57B C58B -2(5)
C34B C35B C57B C58B 145(3)
Pr2 C35B C57B C58B 50(3)
C36B C35B C57B C56B -145(3)
C34B C35B C57B C56B 1(4)
Pr2 C35B C57B C56B -93(2)
C55B C56B C57B C35B 148(3)
C33B C56B C57B C35B 1(4)
C55B C56B C57B C58B 2(4)
C33B C56B C57B C58B -145(3)
C35B C57B C58B C75B -137(4)
C56B C57B C58B C75B 1(6)
C35B C57B C58B C59B 10(5)
C56B C57B C58B C59B 148(3)
C36B C37B C59B C60B 153(3)
C38B C37B C59B C60B 2(3)
Pr2 C37B C59B C60B 86(2)
C36B C37B C59B C58B 7(5)
C38B C37B C59B C58B -144(3)
Pr2 C37B C59B C58B -60(4)
C75B C58B C59B C37B 139(4)
C57B C58B C59B C37B -13(5)
C75B C58B C59B C60B 3(5)
C57B C58B C59B C60B -149(3)
C37B C59B C60B C61B -153(3)
C58B C59B C60B C61B -7(5)
C37B C59B C60B C39B -5(4)
C58B C59B C60B C39B 141(4)
C40B C39B C60B C61B 2(6)
C38B C39B C60B C61B 151(3)
C40B C39B C60B C59B -142(4)
C38B C39B C60B C59B 6(4)
C59B C60B C61B C76B 3(4)
C39B C60B C61B C76B -144(3)
C59B C60B C61B C62B 149(3)
C39B C60B C61B C62B 2(5)
C60B C61B C62B C78B -149(3)
C76B C61B C62B C78B -3(5)
C60B C61B C62B C63B -10(6)
C76B C61B C62B C63B 135(4)
C78B C62B C63B C64B 5(5)
C61B C62B C63B C64B -132(4)
C78B C62B C63B C40B 148(3)
C61B C62B C63B C40B 12(6)
C39B C40B C63B C62B -5(4)
C41B C40B C63B C62B -151(3)
C39B C40B C63B C64B 142(3)
C41B C40B C63B C64B -4(4)
C62B C63B C64B C65B -7(5)
C40B C63B C64B C65B -148(3)
C62B C63B C64B C43B 146(3)
C40B C63B C64B C43B 5(5)
C44B C43B C64B C65B 5(5)
C42B C43B C64B C65B 150(4)
C44B C43B C64B C63B -149(3)
C42B C43B C64B C63B -3(5)
C63B C64B C65B C79B 4(5)
C43B C64B C65B C79B -150(3)
C63B C64B C65B C66B 146(4)
C43B C64B C65B C66B -8(6)
C44B C45B C66B C65B -8(6)
C46B C45B C66B C65B -146(3)
C44B C45B C66B C67B 136(4)
C46B C45B C66B C67B -3(5)
C79B C65B C66B C45B 153(4)
C64B C65B C66B C45B 10(6)
C79B C65B C66B C67B 2(5)
C64B C65B C66B C67B -142(4)
C45B C66B C67B C68B -7(6)
C65B C66B C67B C68B 139(4)
C45B C66B C67B C80B -150(4)
C65B C66B C67B C80B -4(4)
C66B C67B C68B C69B -141(5)
C80B C67B C68B C69B 0(6)
C66B C67B C68B C47B 13(5)
C80B C67B C68B C47B 153(3)
C48B C47B C68B C69B 4(6)
C46B C47B C68B C69B 149(4)
C48B C47B C68B C67B -155(3)
C46B C47B C68B C67B -9(5)
C67B C68B C69B C70B -3(7)
C47B C68B C69B C70B -155(4)
C67B C68B C69B C50B 147(4)
C47B C68B C69B C50B -5(7)
C49B C50B C69B C68B -1(7)
C51B C50B C69B C68B -149(4)
C49B C50B C69B C70B 151(4)
C51B C50B C69B C70B 3(5)
C68B C69B C70B C71B 158(4)
C50B C69B C70B C71B 2(4)
C68B C69B C70B C81B 5(6)
C50B C69B C70B C81B -150(3)
C69B C70B C71B C72B -146(3)
C81B C70B C71B C72B 3(5)
C69B C70B C71B C51B -7(4)
C81B C70B C71B C51B 142(4)
C50B C51B C71B C72B 147(3)
C52B C51B C71B C72B -3(5)
C50B C51B C71B C70B 9(4)
C52B C51B C71B C70B -141(4)
C70B C71B C72B C73B 0(4)
C51B C71B C72B C73B -137(3)
C70B C71B C72B C54B 140(3)
C51B C71B C72B C54B 3(4)
C55B C54B C72B C71B -151(3)
C53B C54B C72B C71B -3(5)
C55B C54B C72B C73B -12(4)
C53B C54B C72B C73B 136(4)
C71B C72B C73B C74B 152(3)
C54B C72B C73B C74B 12(4)
C71B C72B C73B C82B -4(6)
C54B C72B C73B C82B -143(4)
C72B C73B C74B C75B -158(3)
C82B C73B C74B C75B 0(5)
C72B C73B C74B C55B -7(4)
C82B C73B C74B C55B 151(3)
C56B C55B C74B C75B -5(6)
C54B C55B C74B C75B 144(4)
C56B C55B C74B C73B -147(4)
C54B C55B C74B C73B 1(4)
C73B C74B C75B C58B 150(3)
C55B C74B C75B C58B 7(5)
C73B C74B C75B C76B 5(6)
C55B C74B C75B C76B -138(4)
C57B C58B C75B C74B -5(5)
C59B C58B C75B C74B -149(3)
C57B C58B C75B C76B 150(4)
C59B C58B C75B C76B 6(5)
C74B C75B C76B C77B -4(6)
C58B C75B C76B C77B -148(3)
C74B C75B C76B C61B 132(5)
C58B C75B C76B C61B -12(6)
C60B C61B C76B C75B 8(6)
C62B C61B C76B C75B -136(4)
C60B C61B C76B C77B 149(3)
C62B C61B C76B C77B 5(4)
C75B C76B C77B C82B -2(4)
C61B C76B C77B C82B -153(3)
C75B C76B C77B C78B 145(3)
C61B C76B C77B C78B -6(4)
C63B C62B C78B C79B 0(5)
C61B C62B C78B C79B 150(4)
C63B C62B C78B C77B -151(3)
C61B C62B C78B C77B -1(4)
C76B C77B C78B C79B -149(3)
C82B C77B C78B C79B -3(5)
C76B C77B C78B C62B 5(4)
C82B C77B C78B C62B 151(3)
C62B C78B C79B C65B -3(6)
C77B C78B C79B C65B 145(4)
C62B C78B C79B C80B -145(3)
C77B C78B C79B C80B 3(5)
C66B C65B C79B C78B -146(3)
C64B C65B C79B C78B 0(6)
C66B C65B C79B C80B 0(5)
C64B C65B C79B C80B 147(4)
C78B C79B C80B C67B 144(3)
C65B C79B C80B C67B -3(4)
C78B C79B C80B C81B 1(5)
C65B C79B C80B C81B -146(3)
C68B C67B C80B C79B -143(3)
C66B C67B C80B C79B 4(4)
C68B C67B C80B C81B 0(5)
C66B C67B C80B C81B 148(3)
C69B C70B C81B C82B 142(3)
C71B C70B C81B C82B -3(5)
C69B C70B C81B C80B -5(5)
C71B C70B C81B C80B -149(4)
C79B C80B C81B C82B -5(5)
C67B C80B C81B C82B -143(3)
C79B C80B C81B C70B 140(3)
C67B C80B C81B C70B 2(5)
C70B C81B C82B C77B -142(3)
C80B C81B C82B C77B 4(4)
C70B C81B C82B C73B 0(4)
C80B C81B C82B C73B 146(3)
C76B C77B C82B C81B 146(3)
C78B C77B C82B C81B 0(4)
C76B C77B C82B C73B 6(4)
C78B C77B C82B C73B -140(3)
C74B C73B C82B C81B -147(3)
C72B C73B C82B C81B 3(6)
C74B C73B C82B C77B -5(5)
C72B C73B C82B C77B 145(4)
C13A C12A Pr1 C3A 83.1(12)
C11A C12A Pr1 C3A -164.9(14)
C2A C12A Pr1 C3A -32.3(8)
C13A C12A Pr1 C6A 145.0(13)
C11A C12A Pr1 C6A -103.0(13)
C2A C12A Pr1 C6A 29.6(11)
C13A C12A Pr1 C1A 160.0(13)
C11A C12A Pr1 C1A -88.0(12)
C2A C12A Pr1 C1A 44.6(8)
C13A C12A Pr1 C9A -164.7(14)
C11A C12A Pr1 C9A -52.7(12)
C2A C12A Pr1 C9A 79.9(10)
C13A C12A Pr1 C2A 115.4(15)
C11A C12A Pr1 C2A -132.6(17)
C13A C12A Pr1 C11A -112(2)
C2A C12A Pr1 C11A 132.6(17)
C13A C12A Pr1 C4A 89.9(12)
C11A C12A Pr1 C4A -158.1(12)
C2A C12A Pr1 C4A -25.5(10)
C13A C12A Pr1 C10A -134.2(16)
C11A C12A Pr1 C10A -22.2(12)
C2A C12A Pr1 C10A 110.4(12)
C13A C12A Pr1 C5A 115.8(13)
C11A C12A Pr1 C5A -132.2(12)
C2A C12A Pr1 C5A 0.4(12)
C13A C12A Pr1 C8A -163.5(12)
C11A C12A Pr1 C8A -51.5(13)
C2A C12A Pr1 C8A 81.1(10)
C13A C12A Pr1 C7A 170.4(11)
C11A C12A Pr1 C7A -77.6(13)
C2A C12A Pr1 C7A 55.0(11)
C4A C3A Pr1 C12A 167.0(9)
C15A C3A Pr1 C12A -85.4(9)
C2A C3A Pr1 C12A 32.1(8)
C4A C3A Pr1 C6A 54.5(7)
C15A C3A Pr1 C6A 162.0(8)
C2A C3A Pr1 C6A -80.4(9)
C4A C3A Pr1 C1A 89.9(6)
C15A C3A Pr1 C1A -162.6(7)
C2A C3A Pr1 C1A -45.0(7)
C4A C3A Pr1 C9A 104.4(7)
C15A C3A Pr1 C9A -148.1(7)
C2A C3A Pr1 C9A -30.5(9)
C4A C3A Pr1 C2A 134.9(10)
C15A C3A Pr1 C2A -117.6(11)
C4A C3A Pr1 C11A 159.1(7)
C15A C3A Pr1 C11A -93.4(7)
C2A C3A Pr1 C11A 24.2(9)
C15A C3A Pr1 C4A 107.5(4)
C2A C3A Pr1 C4A -134.9(10)
C4A C3A Pr1 C10A 134.0(7)
C15A C3A Pr1 C10A -118.5(8)
C2A C3A Pr1 C10A -0.9(11)
C4A C3A Pr1 C5A 23.4(7)
C15A C3A Pr1 C5A 130.9(8)
C2A C3A Pr1 C5A -111.5(10)
C4A C3A Pr1 C8A 78.2(5)
C15A C3A Pr1 C8A -174.2(6)
C2A C3A Pr1 C8A -56.7(9)
C4A C3A Pr1 C7A 52.7(6)
C15A C3A Pr1 C7A 160.2(6)
C2A C3A Pr1 C7A -82.2(8)
C5A C6A Pr1 C12A -115.5(16)
C7A C6A Pr1 C12A 128.8(12)
C1A C6A Pr1 C12A 26.2(11)
C5A C6A Pr1 C3A -60.6(15)
C7A C6A Pr1 C3A -176.3(14)
C1A C6A Pr1 C3A 81.1(11)
C5A C6A Pr1 C1A -142(2)
C7A C6A Pr1 C1A 102.6(15)
C5A C6A Pr1 C9A -176.1(19)
C7A C6A Pr1 C9A 68.1(13)
C1A C6A Pr1 C9A -34.5(9)
C5A C6A Pr1 C2A -97.9(16)
C7A C6A Pr1 C2A 146.3(13)
C1A C6A Pr1 C2A 43.7(9)
C5A C6A Pr1 C11A -147.9(16)
C7A C6A Pr1 C11A 96.3(13)
C1A C6A Pr1 C11A -6.3(12)
C5A C6A Pr1 C4A -29.0(14)
C7A C6A Pr1 C4A -144.8(15)
C1A C6A Pr1 C4A 112.6(13)
C5A C6A Pr1 C10A -172.5(16)
C7A C6A Pr1 C10A 71.8(12)
C1A C6A Pr1 C10A -30.8(11)
C7A C6A Pr1 C5A -116(2)
C1A C6A Pr1 C5A 142(2)
C5A C6A Pr1 C8A 147.4(19)
C7A C6A Pr1 C8A 31.6(10)
C1A C6A Pr1 C8A -71.0(10)
C5A C6A Pr1 C7A 116(2)
C1A C6A Pr1 C7A -102.6(15)
C15D C1A Pr1 C12A -163.6(13)
C12B C1A Pr1 C12A 94.3(15)
C4D C1A Pr1 C12A 87.7(17)
C6A C1A Pr1 C12A -152.2(12)
C9A C1A Pr1 C12A 87.5(11)
C83 C1A Pr1 C12A -32.5(8)
C3B C1A Pr1 C12A -137.9(11)
C15D C1A Pr1 C3A -97.7(13)
C12B C1A Pr1 C3A 160.1(14)
C4D C1A Pr1 C3A 153.5(17)
C6A C1A Pr1 C3A -86.4(12)
C9A C1A Pr1 C3A 153.3(12)
C83 C1A Pr1 C3A 33.3(7)
C3B C1A Pr1 C3A -72.1(11)
C15D C1A Pr1 C6A -11.3(18)
C12B C1A Pr1 C6A -113.5(18)
C4D C1A Pr1 C6A -120(2)
C9A C1A Pr1 C6A -120.3(16)
C83 C1A Pr1 C6A 119.7(13)
C3B C1A Pr1 C6A 14.3(15)
C15D C1A Pr1 C9A 109.0(16)
C12B C1A Pr1 C9A 6.8(18)
C4D C1A Pr1 C9A 0(2)
C6A C1A Pr1 C9A 120.3(16)
C83 C1A Pr1 C9A -120.0(13)
C3B C1A Pr1 C9A 134.6(15)
C15D C1A Pr1 C2A -130.9(13)
C12B C1A Pr1 C2A 126.9(14)
C4D C1A Pr1 C2A 120.4(17)
C6A C1A Pr1 C2A -119.6(12)
C9A C1A Pr1 C2A 120.1(12)
C83 C1A Pr1 C2A 0.2(6)
C3B C1A Pr1 C2A -105.3(10)
C15D C1A Pr1 C11A 162.2(13)
C12B C1A Pr1 C11A 60.0(15)
C4D C1A Pr1 C11A 53.5(18)
C6A C1A Pr1 C11A 173.5(13)
C9A C1A Pr1 C11A 53.2(11)
C83 C1A Pr1 C11A -66.7(8)
C3B C1A Pr1 C11A -172.2(11)
C15D C1A Pr1 C4A -64.1(13)
C12B C1A Pr1 C4A -166.2(14)
C4D C1A Pr1 C4A -172.8(17)
C6A C1A Pr1 C4A -52.7(11)
C9A C1A Pr1 C4A -173.1(12)
C83 C1A Pr1 C4A 67.0(7)
C3B C1A Pr1 C4A -38.4(11)
C15D C1A Pr1 C10A 132.1(14)
C12B C1A Pr1 C10A 29.9(15)
C4D C1A Pr1 C10A 23.3(18)
C6A C1A Pr1 C10A 143.4(13)
C9A C1A Pr1 C10A 23.1(10)
C83 C1A Pr1 C10A -96.9(9)
C3B C1A Pr1 C10A 157.7(11)
C15D C1A Pr1 C5A -32.7(13)
C12B C1A Pr1 C5A -134.9(15)
C4D C1A Pr1 C5A -141.4(17)
C6A C1A Pr1 C5A -21.4(12)
C9A C1A Pr1 C5A -141.7(13)
C83 C1A Pr1 C5A 98.4(9)
C3B C1A Pr1 C5A -7.1(10)
C15D C1A Pr1 C8A 68.1(13)
C12B C1A Pr1 C8A -34.1(14)
C4D C1A Pr1 C8A -40.7(17)
C6A C1A Pr1 C8A 79.4(12)
C9A C1A Pr1 C8A -40.9(10)
C83 C1A Pr1 C8A -160.9(8)
C3B C1A Pr1 C8A 93.7(10)
C15D C1A Pr1 C7A 29.1(13)
C12B C1A Pr1 C7A -73.1(14)
C4D C1A Pr1 C7A -79.7(16)
C6A C1A Pr1 C7A 40.4(11)
C9A C1A Pr1 C7A -79.9(13)
C83 C1A Pr1 C7A 160.2(9)
C3B C1A Pr1 C7A 54.7(10)
C10A C9A Pr1 C12A 58.1(12)
C8A C9A Pr1 C12A 177.7(13)
C1A C9A Pr1 C12A -80.3(11)
C10A C9A Pr1 C3A 113.2(12)
C8A C9A Pr1 C3A -127.2(11)
C1A C9A Pr1 C3A -25.2(11)
C10A C9A Pr1 C6A 172.8(14)
C8A C9A Pr1 C6A -67.6(14)
C1A C9A Pr1 C6A 34.4(10)
C10A C9A Pr1 C1A 138.4(17)
C8A C9A Pr1 C1A -102.0(16)
C10A C9A Pr1 C2A 95.1(12)
C8A C9A Pr1 C2A -145.4(13)
C1A C9A Pr1 C2A -43.3(9)
C10A C9A Pr1 C11A 26.8(12)
C8A C9A Pr1 C11A 146.4(14)
C1A C9A Pr1 C11A -111.6(12)
C10A C9A Pr1 C4A 145.3(12)
C8A C9A Pr1 C4A -95.2(12)
C1A C9A Pr1 C4A 6.9(12)
C8A C9A Pr1 C10A 119.6(15)
C1A C9A Pr1 C10A -138.4(17)
C10A C9A Pr1 C5A 170.8(13)
C8A C9A Pr1 C5A -69.6(12)
C1A C9A Pr1 C5A 32.4(11)
C10A C9A Pr1 C8A -119.6(15)
C1A C9A Pr1 C8A 102.0(16)
C10A C9A Pr1 C7A -151.0(13)
C8A C9A Pr1 C7A -31.4(10)
C1A C9A Pr1 C7A 70.6(10)
C6B C2A Pr1 C12A -107.7(19)
C1D C2A Pr1 C12A -5(2)
C83 C2A Pr1 C12A 117.5(13)
C12D C2A Pr1 C12A -131.7(17)
C3A C2A Pr1 C12A -125.3(14)
C9B C2A Pr1 C12A 6.5(17)
C6B C2A Pr1 C3A 17.6(16)
C1D C2A Pr1 C3A 120.4(17)
C83 C2A Pr1 C3A -117.2(11)
C12D C2A Pr1 C3A -6.4(18)
C12A C2A Pr1 C3A 125.3(14)
C9B C2A Pr1 C3A 131.8(14)
C6B C2A Pr1 C6A 103.9(18)
C1D C2A Pr1 C6A -153.3(16)
C83 C2A Pr1 C6A -30.9(8)
C12D C2A Pr1 C6A 79.8(15)
C12A C2A Pr1 C6A -148.4(12)
C3A C2A Pr1 C6A 86.3(10)
C9B C2A Pr1 C6A -141.9(12)
C6B C2A Pr1 C1A 134.6(15)
C1D C2A Pr1 C1A -122.6(16)
C83 C2A Pr1 C1A -0.2(6)
C12D C2A Pr1 C1A 110.6(14)
C12A C2A Pr1 C1A -117.7(11)
C3A C2A Pr1 C1A 117.0(9)
C9B C2A Pr1 C1A -111.2(11)
C6B C2A Pr1 C9A 165.1(16)
C1D C2A Pr1 C9A -92.1(17)
C83 C2A Pr1 C9A 30.4(8)
C12D C2A Pr1 C9A 141.1(14)
C12A C2A Pr1 C9A -87.2(11)
C3A C2A Pr1 C9A 147.5(10)
C9B C2A Pr1 C9A -80.7(14)
C6B C2A Pr1 C11A -134.4(16)
C1D C2A Pr1 C11A -31.6(17)
C83 C2A Pr1 C11A 90.8(9)
C12D C2A Pr1 C11A -158.5(15)
C12A C2A Pr1 C11A -26.7(9)
C3A C2A Pr1 C11A -152.0(11)
C9B C2A Pr1 C11A -20.2(13)
C6B C2A Pr1 C4A 42.9(15)
C1D C2A Pr1 C4A 145.7(16)
C83 C2A Pr1 C4A -91.9(8)
C12D C2A Pr1 C4A 18.8(15)
C12A C2A Pr1 C4A 150.6(11)
C3A C2A Pr1 C4A 25.3(6)
C9B C2A Pr1 C4A 157.1(12)
C6B C2A Pr1 C10A -163.3(16)
C1D C2A Pr1 C10A -60.5(17)
C83 C2A Pr1 C10A 62.0(9)
C12D C2A Pr1 C10A 172.7(15)
C12A C2A Pr1 C10A -55.6(10)
C3A C2A Pr1 C10A 179.1(10)
C9B C2A Pr1 C10A -49.0(13)
C6B C2A Pr1 C5A 72.7(15)
C1D C2A Pr1 C5A 175.5(16)
C83 C2A Pr1 C5A -62.1(8)
C12D C2A Pr1 C5A 48.6(14)
C12A C2A Pr1 C5A -179.6(12)
C3A C2A Pr1 C5A 55.1(9)
C9B C2A Pr1 C5A -173.1(11)
C6B C2A Pr1 C8A 148.6(15)
C1D C2A Pr1 C8A -108.6(16)
C83 C2A Pr1 C8A 13.9(7)
C12D C2A Pr1 C8A 124.6(14)
C12A C2A Pr1 C8A -103.7(11)
C3A C2A Pr1 C8A 131.0(9)
C9B C2A Pr1 C8A -97.1(11)
C6B C2A Pr1 C7A 119.8(15)
C1D C2A Pr1 C7A -137.4(16)
C83 C2A Pr1 C7A -15.0(7)
C12D C2A Pr1 C7A 95.8(14)
C12A C2A Pr1 C7A -132.5(11)
C3A C2A Pr1 C7A 102.2(9)
C9B C2A Pr1 C7A -126.0(11)
C10A C11A Pr1 C12A -140(2)
C30A C11A Pr1 C12A 98.8(17)
C10A C11A Pr1 C3A -126.8(17)
C30A C11A Pr1 C3A 112.0(12)
C12A C11A Pr1 C3A 13.1(13)
C10A C11A Pr1 C6A -56.2(18)
C30A C11A Pr1 C6A -177.4(12)
C12A C11A Pr1 C6A 83.8(13)
C10A C11A Pr1 C1A -59.8(16)
C30A C11A Pr1 C1A 179.0(13)
C12A C11A Pr1 C1A 80.1(12)
C10A C11A Pr1 C9A -27.3(14)
C30A C11A Pr1 C9A -148.5(15)
C12A C11A Pr1 C9A 112.7(14)
C10A C11A Pr1 C2A -111.2(17)
C30A C11A Pr1 C2A 127.6(13)
C12A C11A Pr1 C2A 28.7(11)
C10A C11A Pr1 C4A -114.0(17)
C30A C11A Pr1 C4A 124.8(11)
C12A C11A Pr1 C4A 26.0(14)
C30A C11A Pr1 C10A -121(2)
C12A C11A Pr1 C10A 140(2)
C10A C11A Pr1 C5A -77(2)
C30A C11A Pr1 C5A 162.3(11)
C12A C11A Pr1 C5A 63.5(15)
C10A C11A Pr1 C8A -11.1(17)
C30A C11A Pr1 C8A -132.3(13)
C12A C11A Pr1 C8A 128.9(14)
C10A C11A Pr1 C7A -25.5(18)
C30A C11A Pr1 C7A -146.7(11)
C12A C11A Pr1 C7A 114.5(12)
C3A C4A Pr1 C12A -11.3(7)
C17A C4A Pr1 C12A -115.1(10)
C5A C4A Pr1 C12A 127.7(13)
C17A C4A Pr1 C3A -103.8(7)
C5A C4A Pr1 C3A 139.1(14)
C3A C4A Pr1 C6A -110.7(9)
C17A C4A Pr1 C6A 145.5(12)
C5A C4A Pr1 C6A 28.4(12)
C3A C4A Pr1 C1A -78.7(6)
C17A C4A Pr1 C1A 177.5(9)
C5A C4A Pr1 C1A 60.4(11)
C3A C4A Pr1 C9A -82.6(8)
C17A C4A Pr1 C9A 173.6(9)
C5A C4A Pr1 C9A 56.5(13)
C3A C4A Pr1 C2A -27.6(6)
C17A C4A Pr1 C2A -131.4(9)
C5A C4A Pr1 C2A 111.4(12)
C3A C4A Pr1 C11A -24.9(8)
C17A C4A Pr1 C11A -128.7(10)
C5A C4A Pr1 C11A 114.2(13)
C3A C4A Pr1 C10A -60.8(8)
C17A C4A Pr1 C10A -164.6(9)
C5A C4A Pr1 C10A 78.3(14)
C3A C4A Pr1 C5A -139.1(14)
C17A C4A Pr1 C5A 117.1(17)
C3A C4A Pr1 C8A -113.6(6)
C17A C4A Pr1 C8A 142.6(8)
C5A C4A Pr1 C8A 25.4(13)
C3A C4A Pr1 C7A -127.5(7)
C17A C4A Pr1 C7A 128.7(10)
C5A C4A Pr1 C7A 11.6(12)
C11A C10A Pr1 C12A 23.8(14)
C9A C10A Pr1 C12A -108.5(14)
C27A C10A Pr1 C12A 135.1(19)
C11A C10A Pr1 C3A 58.0(18)
C9A C10A Pr1 C3A -74.3(12)
C27A C10A Pr1 C3A 169.3(14)
C11A C10A Pr1 C6A 126.3(17)
C9A C10A Pr1 C6A -6.0(12)
C27A C10A Pr1 C6A -122.5(17)
C11A C10A Pr1 C1A 107.3(17)
C9A C10A Pr1 C1A -25.1(11)
C27A C10A Pr1 C1A -141.5(18)
C11A C10A Pr1 C9A 132(2)
C27A C10A Pr1 C9A -116(2)
C11A C10A Pr1 C2A 57.5(15)
C9A C10A Pr1 C2A -74.8(12)
C27A C10A Pr1 C2A 168.7(17)
C9A C10A Pr1 C11A -132(2)
C27A C10A Pr1 C11A 111(3)
C11A C10A Pr1 C4A 87.3(18)
C9A C10A Pr1 C4A -45.0(14)
C27A C10A Pr1 C4A -161.5(13)
C11A C10A Pr1 C5A 122.0(17)
C9A C10A Pr1 C5A -10.3(14)
C27A C10A Pr1 C5A -126.8(16)
C11A C10A Pr1 C8A 166(2)
C9A C10A Pr1 C8A 33.6(10)
C27A C10A Pr1 C8A -82.8(16)
C11A C10A Pr1 C7A 154.9(17)
C9A C10A Pr1 C7A 22.6(10)
C27A C10A Pr1 C7A -93.9(16)
C20A C5A Pr1 C12A -171.8(12)
C6A C5A Pr1 C12A 72.2(17)
C4A C5A Pr1 C12A -57.5(13)
C20A C5A Pr1 C3A -138.2(14)
C6A C5A Pr1 C3A 105.8(16)
C4A C5A Pr1 C3A -23.9(9)
C20A C5A Pr1 C6A 116(2)
C4A C5A Pr1 C6A -130(2)
C20A C5A Pr1 C1A 139.2(14)
C6A C5A Pr1 C1A 23.2(14)
C4A C5A Pr1 C1A -106.5(13)
C20A C5A Pr1 C9A 119.3(13)
C6A C5A Pr1 C9A 3.3(16)
C4A C5A Pr1 C9A -126.4(12)
C20A C5A Pr1 C2A -171.6(13)
C6A C5A Pr1 C2A 72.4(15)
C4A C5A Pr1 C2A -57.3(11)
C20A C5A Pr1 C11A 157.6(12)
C6A C5A Pr1 C11A 41.5(19)
C4A C5A Pr1 C11A -88.1(13)
C20A C5A Pr1 C4A -114.3(17)
C6A C5A Pr1 C4A 130(2)
C20A C5A Pr1 C10A 124.5(12)
C6A C5A Pr1 C10A 8.5(18)
C4A C5A Pr1 C10A -121.2(11)
C20A C5A Pr1 C8A 90.7(13)
C6A C5A Pr1 C8A -25.3(15)
C4A C5A Pr1 C8A -155.0(13)
C20A C5A Pr1 C7A 80.6(14)
C6A C5A Pr1 C7A -35.4(14)
C4A C5A Pr1 C7A -165.1(16)
C25A C8A Pr1 C12A 116.4(11)
C7A C8A Pr1 C12A -125.0(11)
C9A C8A Pr1 C12A -2.2(13)
C25A C8A Pr1 C3A 179.4(9)
C7A C8A Pr1 C3A -61.9(12)
C9A C8A Pr1 C3A 60.9(12)
C25A C8A Pr1 C6A -151.2(14)
C7A C8A Pr1 C6A -32.5(12)
C9A C8A Pr1 C6A 90.3(16)
C25A C8A Pr1 C1A 164.7(11)
C7A C8A Pr1 C1A -76.6(12)
C9A C8A Pr1 C1A 46.2(11)
C25A C8A Pr1 C9A 118.6(14)
C7A C8A Pr1 C9A -122.8(19)
C25A C8A Pr1 C2A 150.7(9)
C7A C8A Pr1 C2A -90.6(11)
C9A C8A Pr1 C2A 32.2(11)
C25A C8A Pr1 C11A 91.3(11)
C7A C8A Pr1 C11A -150.0(13)
C9A C8A Pr1 C11A -27.3(12)
C25A C8A Pr1 C4A -148.1(10)
C7A C8A Pr1 C4A -29.4(12)
C9A C8A Pr1 C4A 93.4(12)
C25A C8A Pr1 C10A 84.3(12)
C7A C8A Pr1 C10A -157.1(16)
C9A C8A Pr1 C10A -34.3(9)
C25A C8A Pr1 C5A -134.9(11)
C7A C8A Pr1 C5A -16.3(12)
C9A C8A Pr1 C5A 106.5(13)
C25A C8A Pr1 C7A -118.6(15)
C9A C8A Pr1 C7A 122.8(19)
C22A C7A Pr1 C12A 179.9(11)
C6A C7A Pr1 C12A -59.1(13)
C8A C7A Pr1 C12A 63.5(13)
C22A C7A Pr1 C3A -117.5(11)
C6A C7A Pr1 C3A 3.5(13)
C8A C7A Pr1 C3A 126.2(12)
C22A C7A Pr1 C6A -121.0(18)
C8A C7A Pr1 C6A 122.7(18)
C22A C7A Pr1 C1A -167.0(13)
C6A C7A Pr1 C1A -45.9(11)
C8A C7A Pr1 C1A 76.7(12)
C22A C7A Pr1 C9A 149.0(12)
C6A C7A Pr1 C9A -90.0(15)
C8A C7A Pr1 C9A 32.6(11)
C22A C7A Pr1 C2A -152.2(11)
C6A C7A Pr1 C2A -31.2(12)
C8A C7A Pr1 C2A 91.5(12)
C22A C7A Pr1 C11A 147.1(11)
C6A C7A Pr1 C11A -91.9(13)
C8A C7A Pr1 C11A 30.8(13)
C22A C7A Pr1 C4A -92.3(11)
C6A C7A Pr1 C4A 28.7(13)
C8A C7A Pr1 C4A 151.4(12)
C22A C7A Pr1 C10A 134.4(13)
C6A C7A Pr1 C10A -104.6(14)
C8A C7A Pr1 C10A 18.1(13)
C22A C7A Pr1 C5A -84.6(13)
C6A C7A Pr1 C5A 36.5(13)
C8A C7A Pr1 C5A 159.1(15)
C22A C7A Pr1 C8A 116.3(15)
C6A C7A Pr1 C8A -122.7(18)
C36B C16B Pr2 C17B -128.7(15)
C15B C16B Pr2 C17B 107.6(12)
C17B C16B Pr2 C36B 128.7(15)
C15B C16B Pr2 C36B -123.7(16)
C36B C16B Pr2 C18B -99.2(12)
C17B C16B Pr2 C18B 29.5(9)
C15B C16B Pr2 C18B 137.1(12)
C36B C16B Pr2 C15B 123.7(16)
C17B C16B Pr2 C15B -107.6(12)
C36B C16B Pr2 C37B -30.2(10)
C17B C16B Pr2 C37B 98.5(11)
C15B C16B Pr2 C37B -153.9(13)
C36B C16B Pr2 C4B -165.9(14)
C17B C16B Pr2 C4B -37.2(7)
C15B C16B Pr2 C4B 70.4(9)
C36B C16B Pr2 C38B -64.3(11)
C17B C16B Pr2 C38B 64.4(9)
C15B C16B Pr2 C38B 172.0(11)
C36B C16B Pr2 C3B 158.3(14)
C17B C16B Pr2 C3B -73.0(9)
C15B C16B Pr2 C3B 34.6(8)
C36B C16B Pr2 C35B 31.6(10)
C17B C16B Pr2 C35B 160.3(12)
C15B C16B Pr2 C35B -92.2(11)
C36B C16B Pr2 C14B 94.3(13)
C17B C16B Pr2 C14B -137.0(12)
C15B C16B Pr2 C14B -29.4(9)
C36B C16B Pr2 C19B -112.1(12)
C17B C16B Pr2 C19B 16.6(9)
C15B C16B Pr2 C19B 124.2(10)
C18B C17B Pr2 C16B 128.2(16)
C4B C17B Pr2 C16B -110.1(14)
C18B C17B Pr2 C36B 97.9(14)
C16B C17B Pr2 C36B -30.3(10)
C4B C17B Pr2 C36B -140.3(13)
C16B C17B Pr2 C18B -128.2(16)
C4B C17B Pr2 C18B 121.7(18)
C18B C17B Pr2 C15B 168.5(15)
C16B C17B Pr2 C15B 40.3(8)
C4B C17B Pr2 C15B -69.8(11)
C18B C17B Pr2 C37B 62.5(13)
C16B C17B Pr2 C37B -65.7(11)
C4B C17B Pr2 C37B -175.8(13)
C18B C17B Pr2 C4B -121.7(18)
C16B C17B Pr2 C4B 110.1(14)
C18B C17B Pr2 C38B 30.8(12)
C16B C17B Pr2 C38B -97.4(12)
C4B C17B Pr2 C38B 152.6(14)
C18B C17B Pr2 C3B -155.5(16)
C16B C17B Pr2 C3B 76.4(10)
C4B C17B Pr2 C3B -33.7(10)
C18B C17B Pr2 C35B 111.7(14)
C16B C17B Pr2 C35B -16.5(10)
C4B C17B Pr2 C35B -126.5(12)
C18B C17B Pr2 C14B 162.4(14)
C16B C17B Pr2 C14B 34.2(10)
C4B C17B Pr2 C14B -75.8(12)
C18B C17B Pr2 C19B -30.3(11)
C16B C17B Pr2 C19B -158.5(12)
C4B C17B Pr2 C19B 91.4(13)
C37B C36B Pr2 C16B -127.0(19)
C35B C36B Pr2 C16B 117.4(19)
C16B C36B Pr2 C17B 33.8(10)
C37B C36B Pr2 C17B -93.3(15)
C35B C36B Pr2 C17B 151.2(17)
C16B C36B Pr2 C18B 69.9(13)
C37B C36B Pr2 C18B -57.1(15)
C35B C36B Pr2 C18B -172.6(17)
C16B C36B Pr2 C15B -33.5(10)
C37B C36B Pr2 C15B -160.5(17)
C35B C36B Pr2 C15B 84.0(15)
C16B C36B Pr2 C37B 127.0(19)
C35B C36B Pr2 C37B -116(2)
C16B C36B Pr2 C4B 12.5(12)
C37B C36B Pr2 C4B -114.6(16)
C35B C36B Pr2 C4B 129.9(16)
C16B C36B Pr2 C38B 100.1(14)
C37B C36B Pr2 C38B -27.0(13)
C35B C36B Pr2 C38B -142.5(18)
C16B C36B Pr2 C3B -17.9(12)
C37B C36B Pr2 C3B -145.0(16)
C35B C36B Pr2 C3B 99.5(16)
C16B C36B Pr2 C35B -117.4(19)
C37B C36B Pr2 C35B 116(2)
C16B C36B Pr2 C14B -64.4(12)
C37B C36B Pr2 C14B 168.6(17)
C35B C36B Pr2 C14B 53.1(14)
C16B C36B Pr2 C19B 72.9(13)
C37B C36B Pr2 C19B -54.2(17)
C35B C36B Pr2 C19B -169.7(14)
C19B C18B Pr2 C16B -148.8(19)
C17B C18B Pr2 C16B -34.4(12)
C38B C18B Pr2 C16B 91.1(16)
C19B C18B Pr2 C17B -114(2)
C38B C18B Pr2 C17B 126(2)
C19B C18B Pr2 C36B 173.3(19)
C17B C18B Pr2 C36B -72.3(15)
C38B C18B Pr2 C36B 53.3(16)
C19B C18B Pr2 C15B -124.6(18)
C17B C18B Pr2 C15B -10.2(13)
C38B C18B Pr2 C15B 115.4(16)
C19B C18B Pr2 C37B 141(2)
C17B C18B Pr2 C37B -104.4(15)
C38B C18B Pr2 C37B 21.2(13)
C19B C18B Pr2 C4B -80.9(17)
C17B C18B Pr2 C4B 33.5(12)
C38B C18B Pr2 C4B 159.1(18)
C19B C18B Pr2 C38B 120(3)
C17B C18B Pr2 C38B -126(2)
C19B C18B Pr2 C3B -94.5(18)
C17B C18B Pr2 C3B 19.9(13)
C38B C18B Pr2 C3B 145.5(16)
C19B C18B Pr2 C35B 169.5(16)
C17B C18B Pr2 C35B -76.1(15)
C38B C18B Pr2 C35B 49.5(17)
C19B C18B Pr2 C14B -135.5(17)
C17B C18B Pr2 C14B -21.1(17)
C38B C18B Pr2 C14B 104.5(18)
C17B C18B Pr2 C19B 114(2)
C38B C18B Pr2 C19B -120(3)
C14B C15B Pr2 C16B -120.5(18)
C3B C15B Pr2 C16B 114.7(19)
C14B C15B Pr2 C17B -167.1(17)
C16B C15B Pr2 C17B -46.6(10)
C3B C15B Pr2 C17B 68.1(16)
C14B C15B Pr2 C36B -86.2(16)
C16B C15B Pr2 C36B 34.2(11)
C3B C15B Pr2 C36B 148.9(19)
C14B C15B Pr2 C18B -160.3(16)
C16B C15B Pr2 C18B -39.8(12)
C3B C15B Pr2 C18B 74.9(18)
C14B C15B Pr2 C37B -97.1(17)
C16B C15B Pr2 C37B 23.3(12)
C3B C15B Pr2 C37B 138.0(18)
C14B C15B Pr2 C4B 153.2(19)
C16B C15B Pr2 C4B -86.4(13)
C3B C15B Pr2 C4B 28.3(15)
C14B C15B Pr2 C38B -128.6(16)
C16B C15B Pr2 C38B -8.1(11)
C3B C15B Pr2 C38B 106.6(18)
C14B C15B Pr2 C3B 125(2)
C16B C15B Pr2 C3B -114.7(19)
C14B C15B Pr2 C35B -53.5(15)
C16B C15B Pr2 C35B 66.9(12)
C3B C15B Pr2 C35B -178.4(18)
C16B C15B Pr2 C14B 120.5(18)
C3B C15B Pr2 C14B -125(2)
C14B C15B Pr2 C19B 177.4(15)
C16B C15B Pr2 C19B -62.2(12)
C3B C15B Pr2 C19B 52.5(19)
C36B C37B Pr2 C16B 33.0(15)
C59B C37B Pr2 C16B 147.9(18)
C38B C37B Pr2 C16B -100.2(16)
C36B C37B Pr2 C17B 76.2(16)
C59B C37B Pr2 C17B -168.8(17)
C38B C37B Pr2 C17B -57.0(14)
C59B C37B Pr2 C36B 115(2)
C38B C37B Pr2 C36B -133(2)
C36B C37B Pr2 C18B 111.9(18)
C59B C37B Pr2 C18B -133.1(18)
C38B C37B Pr2 C18B -21.3(14)
C36B C37B Pr2 C15B 17.6(16)
C59B C37B Pr2 C15B 132.6(16)
C38B C37B Pr2 C15B -115.6(15)
C36B C37B Pr2 C4B 73.7(17)
C59B C37B Pr2 C4B -171.4(15)
C38B C37B Pr2 C4B -59.5(16)
C36B C37B Pr2 C38B 133(2)
C59B C37B Pr2 C38B -112(2)
C36B C37B Pr2 C3B 41.1(18)
C59B C37B Pr2 C3B 156.0(15)
C38B C37B Pr2 C3B -92.1(16)
C36B C37B Pr2 C35B -33.7(14)
C59B C37B Pr2 C35B 81.3(17)
C38B C37B Pr2 C35B -166.9(17)
C36B C37B Pr2 C14B -10.5(16)
C59B C37B Pr2 C14B 104.4(16)
C38B C37B Pr2 C14B -143.7(15)
C36B C37B Pr2 C19B 127.7(17)
C59B C37B Pr2 C19B -117.3(16)
C38B C37B Pr2 C19B -5.5(14)
C3B C4B Pr2 C16B -71.6(18)
C17B C4B Pr2 C16B 46.1(11)
C5B C4B Pr2 C16B 163.7(18)
C3B C4B Pr2 C17B -118(2)
C5B C4B Pr2 C17B 117.6(19)
C3B C4B Pr2 C36B -80.2(19)
C17B C4B Pr2 C36B 37.4(13)
C5B C4B Pr2 C36B 155.1(17)
C3B C4B Pr2 C18B -153(2)
C17B C4B Pr2 C18B -34.9(12)
C5B C4B Pr2 C18B 82.7(17)
C3B C4B Pr2 C15B -28.7(16)
C17B C4B Pr2 C15B 89.0(15)
C5B C4B Pr2 C15B -153(2)
C3B C4B Pr2 C37B -113(2)
C17B C4B Pr2 C37B 4.4(13)
C5B C4B Pr2 C37B 122.0(18)
C3B C4B Pr2 C38B -141.3(19)
C17B C4B Pr2 C38B -23.7(12)
C5B C4B Pr2 C38B 94.0(17)
C17B C4B Pr2 C3B 118(2)
C5B C4B Pr2 C3B -125(3)
C3B C4B Pr2 C35B -56(2)
C17B C4B Pr2 C35B 62.1(14)
C5B C4B Pr2 C35B 179.8(16)
C3B C4B Pr2 C14B -16.3(18)
C17B C4B Pr2 C14B 101.3(13)
C5B C4B Pr2 C14B -141.0(17)
C3B C4B Pr2 C19B 178(2)
C17B C4B Pr2 C19B -64.6(12)
C5B C4B Pr2 C19B 53.1(15)
C39B C38B Pr2 C16B 173.7(16)
C18B C38B Pr2 C16B -77.2(16)
C37B C38B Pr2 C16B 66.8(15)
C39B C38B Pr2 C17B -142.2(17)
C18B C38B Pr2 C17B -33.1(14)
C37B C38B Pr2 C17B 110.9(16)
C39B C38B Pr2 C36B 134.8(17)
C18B C38B Pr2 C36B -116.0(18)
C37B C38B Pr2 C36B 28.0(14)
C39B C38B Pr2 C18B -109(2)
C37B C38B Pr2 C18B 144(2)
C39B C38B Pr2 C15B 178.7(14)
C18B C38B Pr2 C15B -72.1(17)
C37B C38B Pr2 C15B 71.8(16)
C39B C38B Pr2 C37B 106.9(19)
C18B C38B Pr2 C37B -144(2)
C39B C38B Pr2 C4B -127.2(15)
C18B C38B Pr2 C4B -18.0(16)
C37B C38B Pr2 C4B 126.0(15)
C39B C38B Pr2 C3B -147.9(15)
C18B C38B Pr2 C3B -38.7(18)
C37B C38B Pr2 C3B 105.2(16)
C39B C38B Pr2 C35B 117.4(15)
C18B C38B Pr2 C35B -133.5(17)
C37B C38B Pr2 C35B 10.5(13)
C39B C38B Pr2 C14B 152.2(15)
C18B C38B Pr2 C14B -98.7(18)
C37B C38B Pr2 C14B 45.3(17)
C39B C38B Pr2 C19B -80.2(16)
C18B C38B Pr2 C19B 29.0(14)
C37B C38B Pr2 C19B 172.9(18)
C4B C3B Pr2 C16B 89(2)
C15B C3B Pr2 C16B -40.8(14)
C1A C3B Pr2 C16B -143.2(16)
C4B C3B Pr2 C17B 37.6(16)
C15B C3B Pr2 C17B -92.5(19)
C1A C3B Pr2 C17B 165.0(17)
C4B C3B Pr2 C36B 102.4(19)
C15B C3B Pr2 C36B -27.7(17)
C1A C3B Pr2 C36B -130.2(15)
C4B C3B Pr2 C18B 23.5(18)
C15B C3B Pr2 C18B -106.5(18)
C1A C3B Pr2 C18B 151.0(15)
C4B C3B Pr2 C15B 130(3)
C1A C3B Pr2 C15B -102(2)
C4B C3B Pr2 C37B 81(2)
C15B C3B Pr2 C37B -49.5(19)
C1A C3B Pr2 C37B -151.9(15)
C15B C3B Pr2 C4B -130(3)
C1A C3B Pr2 C4B 127(3)
C4B C3B Pr2 C38B 44(2)
C15B C3B Pr2 C38B -86.5(18)
C1A C3B Pr2 C38B 171.1(13)
C4B C3B Pr2 C35B 131.6(18)
C15B C3B Pr2 C35B 1.5(17)
C1A C3B Pr2 C35B -101.0(15)
C4B C3B Pr2 C14B 159(2)
C15B C3B Pr2 C14B 29.2(13)
C1A C3B Pr2 C14B -73.2(14)
C4B C3B Pr2 C19B -1.9(18)
C15B C3B Pr2 C19B -132.0(17)
C1A C3B Pr2 C19B 125.5(15)
C36B C35B Pr2 C16B -40.4(16)
C34B C35B Pr2 C16B 91.4(17)
C57B C35B Pr2 C16B -158.9(18)
C36B C35B Pr2 C17B -27.2(17)
C34B C35B Pr2 C17B 104.6(16)
C57B C35B Pr2 C17B -145.6(16)
C34B C35B Pr2 C36B 132(2)
C57B C35B Pr2 C36B -118(2)
C36B C35B Pr2 C18B 7.6(18)
C34B C35B Pr2 C18B 139.5(17)
C57B C35B Pr2 C18B -110.8(17)
C36B C35B Pr2 C15B -81.7(17)
C34B C35B Pr2 C15B 50.2(15)
C57B C35B Pr2 C15B 159.9(17)
C36B C35B Pr2 C37B 39.5(16)
C34B C35B Pr2 C37B 171.3(18)
C57B C35B Pr2 C37B -78.9(16)
C36B C35B Pr2 C4B -57.4(18)
C34B C35B Pr2 C4B 74.5(17)
C57B C35B Pr2 C4B -175.8(15)
C36B C35B Pr2 C38B 32.3(16)
C34B C35B Pr2 C38B 164.2(16)
C57B C35B Pr2 C38B -86.1(16)
C36B C35B Pr2 C3B -82.5(18)
C34B C35B Pr2 C3B 49.3(17)
C57B C35B Pr2 C3B 159.0(16)
C36B C35B Pr2 C14B -110.7(18)
C34B C35B Pr2 C14B 21.2(14)
C57B C35B Pr2 C14B 130.9(17)
C36B C35B Pr2 C19B 13.8(19)
C34B C35B Pr2 C19B 145.6(16)
C57B C35B Pr2 C19B -104.6(18)
C13B C14B Pr2 C16B 150(2)
C15B C14B Pr2 C16B 38.7(14)
C34B C14B Pr2 C16B -93.4(19)
C13B C14B Pr2 C17B 123.1(18)
C15B C14B Pr2 C17B 11.4(15)
C34B C14B Pr2 C17B -120.6(18)
C13B C14B Pr2 C36B -168(2)
C15B C14B Pr2 C36B 80.5(17)
C34B C14B Pr2 C36B -51.6(17)
C13B C14B Pr2 C18B 135.3(18)
C15B C14B Pr2 C18B 24(2)
C34B C14B Pr2 C18B -108.5(19)
C13B C14B Pr2 C15B 112(2)
C34B C14B Pr2 C15B -132(2)
C13B C14B Pr2 C37B -161.3(18)
C15B C14B Pr2 C37B 87.0(17)
C34B C14B Pr2 C37B -45.1(18)
C13B C14B Pr2 C4B 89.6(18)
C15B C14B Pr2 C4B -22.2(16)
C34B C14B Pr2 C4B -154.2(18)
C13B C14B Pr2 C38B 175.6(17)
C15B C14B Pr2 C38B 63.8(19)
C34B C14B Pr2 C38B -68(2)
C13B C14B Pr2 C3B 79.0(19)
C15B C14B Pr2 C3B -32.7(16)
C34B C14B Pr2 C3B -165(2)
C13B C14B Pr2 C35B -137(2)
C15B C14B Pr2 C35B 110.8(18)
C34B C14B Pr2 C35B -21.3(15)
C13B C14B Pr2 C19B 108(2)
C15B C14B Pr2 C19B -4(2)
C34B C14B Pr2 C19B -135.7(19)
C18B C19B Pr2 C16B 28.9(18)
C41B C19B Pr2 C16B 145.8(16)
C20B C19B Pr2 C16B -106.3(18)
C18B C19B Pr2 C17B 43.1(17)
C41B C19B Pr2 C17B 160.1(18)
C20B C19B Pr2 C17B -92.0(17)
C18B C19B Pr2 C36B -7(2)
C41B C19B Pr2 C36B 110.2(17)
C20B C19B Pr2 C36B -141.9(18)
C41B C19B Pr2 C18B 117(2)
C20B C19B Pr2 C18B -135(3)
C18B C19B Pr2 C15B 60.8(19)
C41B C19B Pr2 C15B 177.7(15)
C20B C19B Pr2 C15B -74.4(18)
C18B C19B Pr2 C37B -34.1(18)
C41B C19B Pr2 C37B 82.8(16)
C20B C19B Pr2 C37B -169.3(17)
C18B C19B Pr2 C4B 84.0(19)
C41B C19B Pr2 C4B -159.1(18)
C20B C19B Pr2 C4B -51.2(16)
C18B C19B Pr2 C38B -38.0(17)
C41B C19B Pr2 C38B 79.0(16)
C20B C19B Pr2 C38B -173.1(19)
C18B C19B Pr2 C3B 85.2(19)
C41B C19B Pr2 C3B -157.9(16)
C20B C19B Pr2 C3B -50.0(17)
C18B C19B Pr2 C35B -14(2)
C41B C19B Pr2 C35B 103.2(18)
C20B C19B Pr2 C35B -148.8(18)
C18B C19B Pr2 C14B 63(2)
C41B C19B Pr2 C14B 179.6(17)
C20B C19B Pr2 C14B -72(2)
C6B C2A C83 C1A -88(3)
C1D C2A C83 C1A 83(2)
C12D C2A C83 C1A -77(2)
C12A C2A C83 C1A 78(2)
C3A C2A C83 C1A -77.6(19)
C9B C2A C83 C1A 78(2)
Pr1 C2A C83 C1A 0.2(7)
C6B C2A C83 C85 155(3)
C1D C2A C83 C85 -33(2)
C12D C2A C83 C85 167(2)
C12A C2A C83 C85 -38(2)
C3A C2A C83 C85 165.8(19)
C9B C2A C83 C85 -39(2)
Pr1 C2A C83 C85 -116.3(7)
C6B C2A C83 C84 29(4)
C1D C2A C83 C84 -160(2)
C12D C2A C83 C84 40(2)
C12A C2A C83 C84 -165(2)
C3A C2A C83 C84 39(2)
C9B C2A C83 C84 -166(2)
Pr1 C2A C83 C84 117.0(7)
C15D C1A C83 C2A 92.5(19)
C12B C1A C83 C2A -86(3)
C4D C1A C83 C2A -87(3)
C6A C1A C83 C2A 82.6(17)
C9A C1A C83 C2A -84(2)
C3B C1A C83 C2A 74.0(18)
Pr1 C1A C83 C2A -0.2(7)
C15D C1A C83 C85 -149.5(18)
C12B C1A C83 C85 32(3)
C4D C1A C83 C85 31(3)
C6A C1A C83 C85 -159.4(16)
C9A C1A C83 C85 34(2)
C3B C1A C83 C85 -168.0(17)
Pr1 C1A C83 C85 117.8(6)
C15D C1A C83 C84 -23(2)
C12B C1A C83 C84 158(3)
C4D C1A C83 C84 157(3)
C6A C1A C83 C84 -33.4(19)
C9A C1A C83 C84 160(2)
C3B C1A C83 C84 -41.9(19)
Pr1 C1A C83 C84 -116.2(7)
C2A C83 C84 C90 -168.6(8)
C1A C83 C84 C90 -67.5(10)
C85 C83 C84 C90 61.2(10)
C2A C83 C84 C86 71.3(11)
C1A C83 C84 C86 172.3(9)
C85 C83 C84 C86 -58.9(11)
C2A C83 C85 C87 -69.1(13)
C1A C83 C85 C87 -170.9(11)
C84 C83 C85 C87 60.1(13)
C2A C83 C85 C88 170.0(8)
C1A C83 C85 C88 68.3(10)
C84 C83 C85 C88 -60.8(10)
C90 C84 C86 C89 -59.0(13)
C83 C84 C86 C89 59.9(12)
C88 C85 C87 C89 59.8(16)
C83 C85 C87 C89 -60.6(16)
C87 C85 C88 C91 -60.3(13)
C83 C85 C88 C91 61.2(11)
C84 C86 C89 C92 60.8(14)
C84 C86 C89 C87 -59.5(15)
C85 C87 C89 C92 -60.2(17)
C85 C87 C89 C86 60.0(17)
C86 C84 C90 C91 57.5(12)
C83 C84 C90 C91 -62.2(11)
C85 C88 C91 C92 59.4(13)
C85 C88 C91 C90 -60.7(12)
C84 C90 C91 C88 61.4(12)
C84 C90 C91 C92 -58.0(11)
C86 C89 C92 C91 -60.8(15)
C87 C89 C92 C91 59.1(15)
C88 C91 C92 C89 -59.0(16)
C90 C91 C92 C89 59.6(14)
C83C C2C C3C C4C 36(9)
C12C C2C C3C C4C -122(6)
C83C C2C C3C C15C -172(5)
C12C C2C C3C C15C 31(6)
C15C C3C C4C C17C 7(5)
C2C C3C C4C C17C 160(5)
C15C C3C C4C C5C -143(4)
C2C C3C C4C C5C 10(8)
C17C C4C C5C C20C 0(6)
C3C C4C C5C C20C 146(4)
C17C C4C C5C C6C -148(4)
C3C C4C C5C C6C -1(6)
C20C C5C C6C C7C -5(7)
C4C C5C C6C C7C 141(4)
C20C C5C C6C C1C -155(6)
C4C C5C C6C C1C -9(9)
C9C C1C C6C C5C 128(7)
C83C C1C C6C C5C -36(11)
C9C C1C C6C C7C -25(6)
C83C C1C C6C C7C 172(5)
C5C C6C C7C C22C 5(7)
C1C C6C C7C C22C 165(4)
C5C C6C C7C C8C -144(5)
C1C C6C C7C C8C 16(5)
C22C C7C C8C C25C 0(6)
C6C C7C C8C C25C 150(4)
C22C C7C C8C C9C -154(4)
C6C C7C C8C C9C -3(5)
C25C C8C C9C C10C -15(7)
C7C C8C C9C C10C 138(5)
C25C C8C C9C C1C -164(4)
C7C C8C C9C C1C -12(5)
C6C C1C C9C C10C -123(6)
C83C C1C C9C C10C 41(8)
C6C C1C C9C C8C 23(5)
C83C C1C C9C C8C -173(5)
C8C C9C C10C C11C -137(5)
C1C C9C C10C C11C 3(8)
C8C C9C C10C C27C 13(7)
C1C C9C C10C C27C 153(5)
C9C C10C C11C C30C 148(4)
C27C C10C C11C C30C -3(7)
C9C C10C C11C C12C 6(7)
C27C C10C C11C C12C -145(4)
C10C C11C C12C C13C 139(5)
C30C C11C C12C C13C -9(5)
C10C C11C C12C C2C -11(8)
C30C C11C C12C C2C -159(5)
C83C C2C C12C C11C -40(8)
C3C C2C C12C C11C 119(6)
C83C C2C C12C C13C 171(5)
C3C C2C C12C C13C -30(7)
C11C C12C C13C C14C -143(5)
C2C C12C C13C C14C 12(7)
C11C C12C C13C C31C 12(6)
C2C C12C C13C C31C 166(4)
C31C C13C C14C C15C -144(4)
C12C C13C C14C C15C 6(7)
C31C C13C C14C C34C 3(6)
C12C C13C C14C C34C 154(4)
C13C C14C C15C C16C 142(4)
C34C C14C C15C C16C -5(6)
C13C C14C C15C C3C -6(6)
C34C C14C C15C C3C -153(4)
C4C C3C C15C C14C 146(5)
C2C C3C C15C C14C -13(7)
C4C C3C C15C C16C -4(5)
C2C C3C C15C C16C -163(4)
C14C C15C C16C C36C 4(7)
C3C C15C C16C C36C 156(4)
C14C C15C C16C C17C -153(4)
C3C C15C C16C C17C 0(5)
C3C C4C C17C C18C -152(4)
C5C C4C C17C C18C 0(6)
C3C C4C C17C C16C -7(5)
C5C C4C C17C C16C 144(4)
C36C C16C C17C C18C -6(7)
C15C C16C C17C C18C 149(4)
C36C C16C C17C C4C -151(5)
C15C C16C C17C C4C 4(5)
C4C C17C C18C C19C -2(5)
C16C C17C C18C C19C -142(4)
C4C C17C C18C C38C 149(3)
C16C C17C C18C C38C 8(5)
C4C C17C C18C Pr4 72(4)
C16C C17C C18C Pr4 -69(4)
C40C Pr4 C18C C19C -73.1(19)
C63C Pr4 C18C C19C -77(2)
C41C Pr4 C18C C19C -28.2(17)
C64C Pr4 C18C C19C -34(3)
C39C Pr4 C18C C19C -113(2)
C62C Pr4 C18C C19C -115(2)
C42C Pr4 C18C C19C -2.3(18)
C43C Pr4 C18C C19C -3(2)
C60C Pr4 C18C C19C -140(2)
C61C Pr4 C18C C19C -139.6(19)
C38C Pr4 C18C C19C -141(3)
C40C Pr4 C18C C17C 175.7(18)
C63C Pr4 C18C C17C 171.7(17)
C41C Pr4 C18C C17C -139.4(19)
C64C Pr4 C18C C17C -145.5(19)
C39C Pr4 C18C C17C 135.8(18)
C62C Pr4 C18C C17C 133.9(17)
C42C Pr4 C18C C17C -113.5(17)
C43C Pr4 C18C C17C -114.1(18)
C60C Pr4 C18C C17C 109.2(17)
C19C Pr4 C18C C17C -111(3)
C61C Pr4 C18C C17C 109.1(17)
C38C Pr4 C18C C17C 108(2)
C40C Pr4 C18C C38C 68.0(18)
C63C Pr4 C18C C38C 64(2)
C41C Pr4 C18C C38C 113(2)
C64C Pr4 C18C C38C 107(2)
C39C Pr4 C18C C38C 28.2(15)
C62C Pr4 C18C C38C 26.2(19)
C42C Pr4 C18C C38C 138.8(18)
C43C Pr4 C18C C38C 138.2(19)
C60C Pr4 C18C C38C 1.5(16)
C19C Pr4 C18C C38C 141(3)
C61C Pr4 C18C C38C 1.5(17)
C17C C18C C19C C41C 147(3)
C38C C18C C19C C41C -2(5)
Pr4 C18C C19C C41C 41(3)
C17C C18C C19C C20C 4(5)
C38C C18C C19C C20C -145(3)
Pr4 C18C C19C C20C -102(3)
C17C C18C C19C Pr4 107(3)
C38C C18C C19C Pr4 -42(3)
C40C Pr4 C19C C18C 93(2)
C63C Pr4 C19C C18C 113(2)
C41C Pr4 C19C C18C 133(2)
C64C Pr4 C19C C18C 154.4(19)
C39C Pr4 C19C C18C 52.2(18)
C62C Pr4 C19C C18C 82(2)
C42C Pr4 C19C C18C 177(2)
C43C Pr4 C19C C18C 177.3(19)
C60C Pr4 C19C C18C 38.7(19)
C61C Pr4 C19C C18C 47(2)
C38C Pr4 C19C C18C 22.0(15)
C40C Pr4 C19C C41C -39.7(14)
C63C Pr4 C19C C41C -20.6(16)
C64C Pr4 C19C C41C 21.3(17)
C39C Pr4 C19C C41C -81.0(16)
C62C Pr4 C19C C41C -51.3(17)
C42C Pr4 C19C C41C 44.0(14)
C43C Pr4 C19C C41C 44.1(15)
C60C Pr4 C19C C41C -94.4(16)
C61C Pr4 C19C C41C -86.4(17)
C38C Pr4 C19C C41C -111.1(18)
C40C Pr4 C19C C20C -145(2)
C63C Pr4 C19C C20C -126(2)
C41C Pr4 C19C C20C -105(2)
C64C Pr4 C19C C20C -84(2)
C39C Pr4 C19C C20C 174(2)
C62C Pr4 C19C C20C -156.6(19)
C42C Pr4 C19C C20C -61.3(17)
C43C Pr4 C19C C20C -61.2(18)
C60C Pr4 C19C C20C 160.2(18)
C61C Pr4 C19C C20C 168.3(17)
C38C Pr4 C19C C20C 144(2)
C6C C5C C20C C21C 0(6)
C4C C5C C20C C21C -145(4)
C6C C5C C20C C19C 149(4)
C4C C5C C20C C19C 3(6)
C18C C19C C20C C5C -6(5)
C41C C19C C20C C5C -152(4)
Pr4 C19C C20C C5C -101(4)
C18C C19C C20C C21C 147(3)
C41C C19C C20C C21C 0(4)
Pr4 C19C C20C C21C 51(3)
C5C C20C C21C C22C 5(6)
C19C C20C C21C C22C -148(4)
C5C C20C C21C C42C 154(4)
C19C C20C C21C C42C 1(4)
C42C C21C C22C C7C -146(4)
C20C C21C C22C C7C -5(6)
C42C C21C C22C C23C 6(6)
C20C C21C C22C C23C 148(4)
C8C C7C C22C C21C 146(4)
C6C C7C C22C C21C 0(6)
C8C C7C C22C C23C -4(6)
C6C C7C C22C C23C -150(4)
C21C C22C C23C C44C -4(5)
C7C C22C C23C C44C 148(4)
C21C C22C C23C C24C -146(4)
C7C C22C C23C C24C 6(6)
C44C C23C C24C C25C -148(4)
C22C C23C C24C C25C -4(6)
C44C C23C C24C C46C 2(5)
C22C C23C C24C C46C 146(4)
C23C C24C C25C C8C 0(6)
C46C C24C C25C C8C -147(4)
C23C C24C C25C C26C 146(4)
C46C C24C C25C C26C -1(6)
C7C C8C C25C C24C 2(6)
C9C C8C C25C C24C 153(4)
C7C C8C C25C C26C -145(4)
C9C C8C C25C C26C 6(6)
C24C C25C C26C C27C -144(4)
C8C C25C C26C C27C 4(5)
C24C C25C C26C C48C -2(5)
C8C C25C C26C C48C 145(4)
C11C C10C C27C C28C -4(7)
C9C C10C C27C C28C -156(5)
C11C C10C C27C C26C 148(4)
C9C C10C C27C C26C -4(7)
C25C C26C C27C C28C 150(4)
C48C C26C C27C C28C 5(5)
C25C C26C C27C C10C -5(6)
C48C C26C C27C C10C -150(4)
C10C C27C C28C C29C 9(7)
C26C C27C C28C C29C -145(4)
C10C C27C C28C C49C 148(4)
C26C C27C C28C C49C -6(5)
C27C C28C C29C C30C -7(6)
C49C C28C C29C C30C -142(4)
C27C C28C C29C C52C 143(4)
C49C C28C C29C C52C 8(5)
C28C C29C C30C C31C 148(4)
C52C C29C C30C C31C 0(6)
C28C C29C C30C C11C 0(6)
C52C C29C C30C C11C -147(4)
C10C C11C C30C C29C 5(7)
C12C C11C C30C C29C 154(4)
C10C C11C C30C C31C -145(4)
C12C C11C C30C C31C 4(5)
C29C C30C C31C C32C 1(6)
C11C C30C C31C C32C 151(4)
C29C C30C C31C C13C -147(4)
C11C C30C C31C C13C 3(5)
C14C C13C C31C C32C -3(6)
C12C C13C C31C C32C -158(4)
C14C C13C C31C C30C 147(4)
C12C C13C C31C C30C -9(5)
C30C C31C C32C C33C -146(4)
C13C C31C C32C C33C -2(5)
C30C C31C C32C C53C -5(6)
C13C C31C C32C C53C 139(4)
C31C C32C C33C C34C 7(6)
C53C C32C C33C C34C -139(4)
C31C C32C C33C C56C 145(3)
C53C C32C C33C C56C 0(5)
C32C C33C C34C C35C 140(4)
C56C C33C C34C C35C -4(4)
C32C C33C C34C C14C -6(6)
C56C C33C C34C C14C -150(4)
C13C C14C C34C C33C 1(6)
C15C C14C C34C C33C 147(4)
C13C C14C C34C C35C -143(4)
C15C C14C C34C C35C 4(6)
C33C C34C C35C C36C -147(4)
C14C C34C C35C C36C -1(6)
C33C C34C C35C C57C 4(5)
C14C C34C C35C C57C 149(4)
C15C C16C C36C C37C -148(4)
C17C C16C C36C C37C 4(7)
C15C C16C C36C C35C -1(7)
C17C C16C C36C C35C 151(4)
C34C C35C C36C C16C -1(6)
C57C C35C C36C C16C -147(4)
C34C C35C C36C C37C 147(4)
C57C C35C C36C C37C 1(6)
C16C C36C C37C C59C 149(4)
C35C C36C C37C C59C 0(6)
C16C C36C C37C C38C -5(6)
C35C C36C C37C C38C -154(4)
C19C C18C C38C C39C -1(5)
C17C C18C C38C C39C -152(3)
Pr4 C18C C38C C39C -42(2)
C19C C18C C38C C37C 141(3)
C17C C18C C38C C37C -10(5)
Pr4 C18C C38C C37C 100(3)
C19C C18C C38C Pr4 41(3)
C17C C18C C38C Pr4 -110(3)
C36C C37C C38C C39C 152(3)
C59C C37C C38C C39C -3(4)
C36C C37C C38C C18C 8(5)
C59C C37C C38C C18C -146(3)
C36C C37C C38C Pr4 99(3)
C59C C37C C38C Pr4 -56(4)
C40C Pr4 C38C C39C 33.0(14)
C63C Pr4 C38C C39C 6.8(16)
C41C Pr4 C38C C39C 77.9(16)
C64C Pr4 C38C C39C 29(2)
C62C Pr4 C38C C39C -26.7(15)
C42C Pr4 C38C C39C 89.9(16)
C43C Pr4 C38C C39C 77.2(19)
C60C Pr4 C38C C39C -47.5(14)
C19C Pr4 C38C C39C 109.3(18)
C61C Pr4 C38C C39C -48.0(14)
C40C Pr4 C38C C18C -97.5(18)
C63C Pr4 C38C C18C -123.7(19)
C41C Pr4 C38C C18C -52.7(16)
C64C Pr4 C38C C18C -102(2)
C39C Pr4 C38C C18C -131(2)
C62C Pr4 C38C C18C -157.2(17)
C42C Pr4 C38C C18C -40.6(18)
C43C Pr4 C38C C18C -53(2)
C60C Pr4 C38C C18C -178(2)
C19C Pr4 C38C C18C -21.2(15)
C61C Pr4 C38C C18C -178.5(18)
C40C Pr4 C38C C37C 138.8(19)
C63C Pr4 C38C C37C 112.7(18)
C41C Pr4 C38C C37C -176.3(19)
C64C Pr4 C38C C37C 135(2)
C39C Pr4 C38C C37C 106(2)
C62C Pr4 C38C C37C 79.1(17)
C42C Pr4 C38C C37C -164.3(17)
C43C Pr4 C38C C37C -177.0(18)
C60C Pr4 C38C C37C 58.3(16)
C19C Pr4 C38C C37C -145(2)
C61C Pr4 C38C C37C 57.8(16)
C18C C38C C39C C40C 11(5)
C37C C38C C39C C40C -136(3)
Pr4 C38C C39C C40C -46(3)
C18C C38C C39C C60C 148(3)
C37C C38C C39C C60C 1(3)
Pr4 C38C C39C C60C 91(2)
C18C C38C C39C Pr4 57(3)
C37C C38C C39C Pr4 -90(3)
C63C Pr4 C39C C40C -44.1(14)
C41C Pr4 C39C C40C 40.4(13)
C64C Pr4 C39C C40C -30.2(16)
C62C Pr4 C39C C40C -80.0(15)
C42C Pr4 C39C C40C 34.5(15)
C43C Pr4 C39C C40C 8.4(15)
C60C Pr4 C39C C40C -130(2)
C19C Pr4 C39C C40C 74.7(15)
C61C Pr4 C39C C40C -111.1(17)
C38C Pr4 C39C C40C 129(2)
C40C Pr4 C39C C38C -129(2)
C63C Pr4 C39C C38C -172.9(16)
C41C Pr4 C39C C38C -88.5(15)
C64C Pr4 C39C C38C -159.1(15)
C62C Pr4 C39C C38C 151.2(15)
C42C Pr4 C39C C38C -94.4(15)
C43C Pr4 C39C C38C -120.5(17)
C60C Pr4 C39C C38C 101(2)
C19C Pr4 C39C C38C -54.1(14)
C61C Pr4 C39C C38C 120.0(16)
C40C Pr4 C39C C60C 130(2)
C63C Pr4 C39C C60C 86.4(16)
C41C Pr4 C39C C60C 170.8(18)
C64C Pr4 C39C C60C 100.3(17)
C62C Pr4 C39C C60C 50.5(14)
C42C Pr4 C39C C60C 165.0(15)
C43C Pr4 C39C C60C 138.8(16)
C19C Pr4 C39C C60C -154.8(17)
C61C Pr4 C39C C60C 19.4(12)
C38C Pr4 C39C C60C -101(2)
C38C C39C C40C C41C -17(5)
C60C C39C C40C C41C -147(3)
Pr4 C39C C40C C41C -86(3)
C38C C39C C40C C63C 140(3)
C60C C39C C40C C63C 10(5)
Pr4 C39C C40C C63C 71(3)
C38C C39C C40C Pr4 70(3)
C60C C39C C40C Pr4 -60(3)
C63C Pr4 C40C C39C 119.0(16)
C41C Pr4 C40C C39C -116.1(18)
C64C Pr4 C40C C39C 150.9(15)
C62C Pr4 C40C C39C 84.3(12)
C42C Pr4 C40C C39C -142.6(16)
C43C Pr4 C40C C39C -172.5(14)
C60C Pr4 C40C C39C 27.9(12)
C19C Pr4 C40C C39C -85.6(14)
C61C Pr4 C40C C39C 52.6(12)
C38C Pr4 C40C C39C -26.1(11)
C63C Pr4 C40C C41C -125.0(16)
C64C Pr4 C40C C41C -93.0(13)
C39C Pr4 C40C C41C 116.1(18)
C62C Pr4 C40C C41C -159.6(14)
C42C Pr4 C40C C41C -26.6(11)
C43C Pr4 C40C C41C -56.4(13)
C60C Pr4 C40C C41C 143.9(14)
C19C Pr4 C40C C41C 30.5(10)
C61C Pr4 C40C C41C 168.7(14)
C38C Pr4 C40C C41C 90.0(13)
C41C Pr4 C40C C63C 125.0(16)
C64C Pr4 C40C C63C 32.0(10)
C39C Pr4 C40C C63C -119.0(16)
C62C Pr4 C40C C63C -34.7(8)
C42C Pr4 C40C C63C 98.4(12)
C43C Pr4 C40C C63C 68.5(11)
C60C Pr4 C40C C63C -91.1(10)
C19C Pr4 C40C C63C 155.4(13)
C61C Pr4 C40C C63C -66.3(9)
C38C Pr4 C40C C63C -145.0(12)
C39C C40C C41C C42C 152(3)
C63C C40C C41C C42C -5(5)
Pr4 C40C C41C C42C 60(3)
C39C C40C C41C C19C 12(4)
C63C C40C C41C C19C -144(3)
Pr4 C40C C41C C19C -80(3)
C39C C40C C41C Pr4 92(3)
C63C C40C C41C Pr4 -65(3)
C18C C19C C41C C40C -4(5)
C20C C19C C41C C40C 143(3)
Pr4 C19C C41C C40C 55(2)
C18C C19C C41C C42C -149(3)
C20C C19C C41C C42C -2(3)
Pr4 C19C C41C C42C -90(2)
C18C C19C C41C Pr4 -58(3)
C20C C19C C41C Pr4 88(3)
C63C Pr4 C41C C40C 39.4(13)
C64C Pr4 C41C C40C 79.6(15)
C39C Pr4 C41C C40C -36.7(13)
C62C Pr4 C41C C40C 19.3(14)
C42C Pr4 C41C C40C 133.0(19)
C43C Pr4 C41C C40C 111.2(17)
C60C Pr4 C41C C40C -31.7(13)
C19C Pr4 C41C C40C -120.3(19)
C61C Pr4 C41C C40C -11.7(14)
C38C Pr4 C41C C40C -68.3(13)
C40C Pr4 C41C C42C -133.0(19)
C63C Pr4 C41C C42C -93.6(15)
C64C Pr4 C41C C42C -53.4(14)
C39C Pr4 C41C C42C -169.7(16)
C62C Pr4 C41C C42C -113.7(15)
C43C Pr4 C41C C42C -21.9(12)
C60C Pr4 C41C C42C -164.7(14)
C19C Pr4 C41C C42C 106.6(19)
C61C Pr4 C41C C42C -144.8(15)
C38C Pr4 C41C C42C 158.7(15)
C40C Pr4 C41C C19C 120.3(19)
C63C Pr4 C41C C19C 159.7(16)
C64C Pr4 C41C C19C -160.1(15)
C39C Pr4 C41C C19C 83.6(15)
C62C Pr4 C41C C19C 139.6(14)
C42C Pr4 C41C C19C -106.6(19)
C43C Pr4 C41C C19C -128.5(16)
C60C Pr4 C41C C19C 88.6(15)
C61C Pr4 C41C C19C 108.6(16)
C38C Pr4 C41C C19C 52.0(13)
C40C C41C C42C C43C 0(4)
C19C C41C C42C C43C 144(3)
Pr4 C41C C42C C43C 45(3)
C40C C41C C42C C21C -141(3)
C19C C41C C42C C21C 3(3)
Pr4 C41C C42C C21C -96(3)
C40C C41C C42C Pr4 -45(3)
C19C C41C C42C Pr4 99(2)
C22C C21C C42C C43C 0(5)
C20C C21C C42C C43C -145(3)
C22C C21C C42C C41C 142(4)
C20C C21C C42C C41C -2(4)
C22C C21C C42C Pr4 81(4)
C20C C21C C42C Pr4 -63(3)
C40C Pr4 C42C C43C -110.5(19)
C63C Pr4 C42C C43C -61.4(18)
C41C Pr4 C42C C43C -141(2)
C64C Pr4 C42C C43C -23.8(16)
C39C Pr4 C42C C43C -131.9(18)
C62C Pr4 C42C C43C -62.5(19)
C60C Pr4 C42C C43C -121(2)
C19C Pr4 C42C C43C 179.8(19)
C61C Pr4 C42C C43C -88(2)
C38C Pr4 C42C C43C -160.9(17)
C40C Pr4 C42C C41C 30.7(13)
C63C Pr4 C42C C41C 79.8(16)
C64C Pr4 C42C C41C 117.4(17)
C39C Pr4 C42C C41C 9.3(15)
C62C Pr4 C42C C41C 78.8(17)
C43C Pr4 C42C C41C 141(2)
C60C Pr4 C42C C41C 19.8(18)
C19C Pr4 C42C C41C -38.9(12)
C61C Pr4 C42C C41C 53(2)
C38C Pr4 C42C C41C -19.7(15)
C40C Pr4 C42C C21C 134.4(18)
C63C Pr4 C42C C21C -176.5(17)
C41C Pr4 C42C C21C 103.7(19)
C64C Pr4 C42C C21C -138.9(18)
C39C Pr4 C42C C21C 113.0(17)
C62C Pr4 C42C C21C -177.5(16)
C43C Pr4 C42C C21C -115(2)
C60C Pr4 C42C C21C 123.5(18)
C19C Pr4 C42C C21C 64.8(16)
C61C Pr4 C42C C21C 156.6(18)
C38C Pr4 C42C C21C 84.0(17)
C41C C42C C43C C44C -145(3)
C21C C42C C43C C44C -6(4)
Pr4 C42C C43C C44C -106(3)
C41C C42C C43C C64C 1(5)
C21C C42C C43C C64C 139(3)
Pr4 C42C C43C C64C 39(3)
C41C C42C C43C Pr4 -38(2)
C21C C42C C43C Pr4 100(3)
C40C Pr4 C43C C44C 171.4(18)
C63C Pr4 C43C C44C -139(2)
C41C Pr4 C43C C44C 134(2)
C64C Pr4 C43C C44C -108(2)
C39C Pr4 C43C C44C 166.4(18)
C62C Pr4 C43C C44C -123.8(18)
C42C Pr4 C43C C44C 110(2)
C60C Pr4 C43C C44C -160.7(19)
C19C Pr4 C43C C44C 110.1(19)
C61C Pr4 C43C C44C -128.4(19)
C38C Pr4 C43C C44C 134.5(19)
C40C Pr4 C43C C42C 61.2(18)
C63C Pr4 C43C C42C 110.6(19)
C41C Pr4 C43C C42C 23.7(14)
C64C Pr4 C43C C42C 142(2)
C39C Pr4 C43C C42C 56(2)
C62C Pr4 C43C C42C 126.0(17)
C60C Pr4 C43C C42C 89(2)
C19C Pr4 C43C C42C -0.1(15)
C61C Pr4 C43C C42C 121.4(19)
C38C Pr4 C43C C42C 24(2)
C40C Pr4 C43C C64C -80.8(18)
C63C Pr4 C43C C64C -31.4(16)
C41C Pr4 C43C C64C -118.3(19)
C39C Pr4 C43C C64C -86(2)
C62C Pr4 C43C C64C -16.0(17)
C42C Pr4 C43C C64C -142(2)
C60C Pr4 C43C C64C -53(2)
C19C Pr4 C43C C64C -142.2(18)
C61C Pr4 C43C C64C -21(2)
C38C Pr4 C43C C64C -118(2)
C24C C23C C44C C43C 141(4)
C22C C23C C44C C43C -3(6)
C24C C23C C44C C45C -5(4)
C22C C23C C44C C45C -149(3)
C42C C43C C44C C23C 8(6)
C64C C43C C44C C23C -139(4)
Pr4 C43C C44C C23C -72(4)
C42C C43C C44C C45C 151(3)
C64C C43C C44C C45C 4(5)
Pr4 C43C C44C C45C 72(3)
C23C C44C C45C C66C 146(4)
C43C C44C C45C C66C -5(6)
C23C C44C C45C C46C 7(4)
C43C C44C C45C C46C -144(3)
C25C C24C C46C C47C 10(6)
C23C C24C C46C C47C -141(4)
C25C C24C C46C C45C 152(4)
C23C C24C C46C C45C 2(4)
C66C C45C C46C C24C -154(4)
C44C C45C C46C C24C -5(4)
C66C C45C C46C C47C -8(5)
C44C C45C C46C C47C 141(4)
C24C C46C C47C C68C 137(5)
C45C C46C C47C C68C 0(7)
C24C C46C C47C C48C -13(5)
C45C C46C C47C C48C -151(3)
C25C C26C C48C C47C -4(6)
C27C C26C C48C C47C 142(4)
C25C C26C C48C C49C -147(4)
C27C C26C C48C C49C -1(4)
C68C C47C C48C C26C -142(4)
C46C C47C C48C C26C 11(6)
C68C C47C C48C C49C -3(6)
C46C C47C C48C C49C 150(4)
C27C C28C C49C C50C -151(5)
C29C C28C C49C C50C -8(7)
C27C C28C C49C C48C 6(5)
C29C C28C C49C C48C 148(4)
C26C C48C C49C C50C 157(4)
C47C C48C C49C C50C 8(6)
C26C C48C C49C C28C -3(4)
C47C C48C C49C C28C -151(4)
C28C C49C C50C C51C 5(7)
C48C C49C C50C C51C -150(4)
C28C C49C C50C C69C 149(4)
C48C C49C C50C C69C -6(6)
C49C C50C C51C C71C 152(4)
C69C C50C C51C C71C 4(5)
C49C C50C C51C C52C -2(6)
C69C C50C C51C C52C -150(4)
C50C C51C C52C C29C 3(5)
C71C C51C C52C C29C -143(4)
C50C C51C C52C C53C 145(3)
C71C C51C C52C C53C -1(5)
C28C C29C C52C C51C -7(5)
C30C C29C C52C C51C 141(4)
C28C C29C C52C C53C -146(3)
C30C C29C C52C C53C 2(5)
C33C C32C C53C C54C 0(5)
C31C C32C C53C C54C -143(4)
C33C C32C C53C C52C 150(3)
C31C C32C C53C C52C 7(5)
C51C C52C C53C C54C 2(5)
C29C C52C C53C C54C 146(3)
C51C C52C C53C C32C -149(3)
C29C C52C C53C C32C -6(4)
C32C C53C C54C C55C 4(6)
C52C C53C C54C C55C -144(4)
C32C C53C C54C C72C 145(4)
C52C C53C C54C C72C -3(6)
C53C C54C C55C C56C -9(5)
C72C C54C C55C C56C -158(4)
C53C C54C C55C C74C 145(4)
C72C C54C C55C C74C -5(4)
C74C C55C C56C C33C -138(4)
C54C C55C C56C C33C 9(6)
C74C C55C C56C C57C 2(6)
C54C C55C C56C C57C 149(3)
C32C C33C C56C C55C -5(6)
C34C C33C C56C C55C 141(4)
C32C C33C C56C C57C -143(4)
C34C C33C C56C C57C 2(4)
C36C C35C C57C C58C 5(6)
C34C C35C C57C C58C -144(4)
C36C C35C C57C C56C 147(4)
C34C C35C C57C C56C -2(4)
C55C C56C C57C C35C -149(4)
C33C C56C C57C C35C 0(4)
C55C C56C C57C C58C -3(5)
C33C C56C C57C C58C 146(4)
C35C C57C C58C C75C 135(4)
C56C C57C C58C C75C -3(6)
C35C C57C C58C C59C -10(5)
C56C C57C C58C C59C -148(3)
C36C C37C C59C C60C -151(4)
C38C C37C C59C C60C 3(4)
C36C C37C C59C C58C -8(6)
C38C C37C C59C C58C 146(4)
C75C C58C C59C C37C -138(4)
C57C C58C C59C C37C 11(5)
C75C C58C C59C C60C -3(5)
C57C C58C C59C C60C 146(4)
C37C C59C C60C C61C 151(3)
C58C C59C C60C C61C 5(5)
C37C C59C C60C C39C -2(4)
C58C C59C C60C C39C -148(3)
C37C C59C C60C Pr4 62(3)
C58C C59C C60C Pr4 -84(3)
C40C C39C C60C C61C -8(5)
C38C C39C C60C C61C -148(3)
Pr4 C39C C60C C61C -49(4)
C40C C39C C60C C59C 141(3)
C38C C39C C60C C59C 1(4)
Pr4 C39C C60C C59C 100(3)
C40C C39C C60C Pr4 41(3)
C38C C39C C60C Pr4 -99(2)
C40C Pr4 C60C C61C 110(2)
C63C Pr4 C60C C61C 57.6(19)
C41C Pr4 C60C C61C 132(2)
C64C Pr4 C60C C61C 48(2)
C39C Pr4 C60C C61C 141(3)
C62C Pr4 C60C C61C 28.3(16)
C42C Pr4 C60C C61C 121(2)
C43C Pr4 C60C C61C 78(3)
C19C Pr4 C60C C61C 163.2(19)
C38C Pr4 C60C C61C -179(2)
C40C Pr4 C60C C59C -140.1(18)
C63C Pr4 C60C C59C 167.7(19)
C41C Pr4 C60C C59C -117.6(18)
C64C Pr4 C60C C59C 158.0(17)
C39C Pr4 C60C C59C -109(2)
C62C Pr4 C60C C59C 138(2)
C42C Pr4 C60C C59C -128.7(19)
C43C Pr4 C60C C59C -171.6(19)
C19C Pr4 C60C C59C -86.7(18)
C61C Pr4 C60C C59C 110(3)
C38C Pr4 C60C C59C -68.9(15)
C40C Pr4 C60C C39C -30.7(16)
C63C Pr4 C60C C39C -82.9(18)
C41C Pr4 C60C C39C -8.2(16)
C64C Pr4 C60C C39C -92.6(18)
C62C Pr4 C60C C39C -112.2(18)
C42C Pr4 C60C C39C -19.4(19)
C43C Pr4 C60C C39C -62(2)
C19C Pr4 C60C C39C 22.7(16)
C61C Pr4 C60C C39C -141(3)
C38C Pr4 C60C C39C 40.5(14)
C59C C60C C61C C76C 1(5)
C39C C60C C61C C76C 151(3)
Pr4 C60C C61C C76C 111(3)
C59C C60C C61C C62C -158(3)
C39C C60C C61C C62C -7(5)
Pr4 C60C C61C C62C -48(3)
C59C C60C C61C Pr4 -110(3)
C39C C60C C61C Pr4 40(3)
C40C Pr4 C61C C60C -61(2)
C63C Pr4 C61C C60C -113(2)
C41C Pr4 C61C C60C -53(2)
C64C Pr4 C61C C60C -136(2)
C39C Pr4 C61C C60C -25.2(18)
C62C Pr4 C61C C60C -133(3)
C42C Pr4 C61C C60C -82(3)
C43C Pr4 C61C C60C -124(2)
C19C Pr4 C61C C60C -19(2)
C38C Pr4 C61C C60C 0.8(18)
C40C Pr4 C61C C76C -176.7(17)
C63C Pr4 C61C C76C 131.1(18)
C41C Pr4 C61C C76C -168.8(16)
C64C Pr4 C61C C76C 107.7(18)
C39C Pr4 C61C C76C -141.2(19)
C62C Pr4 C61C C76C 111(2)
C42C Pr4 C61C C76C 161.9(19)
C43C Pr4 C61C C76C 120(2)
C60C Pr4 C61C C76C -116(3)
C19C Pr4 C61C C76C -135.2(16)
C38C Pr4 C61C C76C -115.2(17)
C40C Pr4 C61C C62C 72.7(16)
C63C Pr4 C61C C62C 20.5(15)
C41C Pr4 C61C C62C 80.6(17)
C64C Pr4 C61C C62C -2.9(15)
C39C Pr4 C61C C62C 108.2(17)
C42C Pr4 C61C C62C 51(2)
C43C Pr4 C61C C62C 9.1(19)
C60C Pr4 C61C C62C 133(3)
C19C Pr4 C61C C62C 114.2(17)
C38C Pr4 C61C C62C 134.2(16)
C60C C61C C62C C78C 151(3)
C76C C61C C62C C78C -8(4)
Pr4 C61C C62C C78C 99(3)
C60C C61C C62C C63C 21(5)
C76C C61C C62C C63C -137(3)
Pr4 C61C C62C C63C -31(3)
C60C C61C C62C Pr4 52(3)
C76C C61C C62C Pr4 -107(3)
C40C Pr4 C62C C78C 160.3(16)
C63C Pr4 C62C C78C 110(2)
C41C Pr4 C62C C78C 146.8(16)
C64C Pr4 C62C C78C 73.2(16)
C39C Pr4 C62C C78C -160.0(16)
C42C Pr4 C62C C78C 111.8(16)
C43C Pr4 C62C C78C 83.7(16)
C60C Pr4 C62C C78C -127.1(17)
C19C Pr4 C62C C78C 171.3(16)
C61C Pr4 C62C C78C -103.5(18)
C38C Pr4 C62C C78C -146.6(15)
C40C Pr4 C62C C63C 50.4(16)
C41C Pr4 C62C C63C 37.0(17)
C64C Pr4 C62C C63C -36.7(16)
C39C Pr4 C62C C63C 90.1(18)
C42C Pr4 C62C C63C 1.9(18)
C43C Pr4 C62C C63C -26.2(17)
C60C Pr4 C62C C63C 123.0(19)
C19C Pr4 C62C C63C 61.4(19)
C61C Pr4 C62C C63C 147(2)
C38C Pr4 C62C C63C 103.5(18)
C40C Pr4 C62C C61C -96.2(16)
C63C Pr4 C62C C61C -147(2)
C41C Pr4 C62C C61C -109.6(17)
C64C Pr4 C62C C61C 176.7(17)
C39C Pr4 C62C C61C -56.5(14)
C42C Pr4 C62C C61C -144.7(16)
C43C Pr4 C62C C61C -172.8(15)
C60C Pr4 C62C C61C -23.6(13)
C19C Pr4 C62C C61C -85.2(18)
C38C Pr4 C62C C61C -43.1(15)
C78C C62C C63C C64C 2(4)
C61C C62C C63C C64C 129(3)
Pr4 C62C C63C C64C 86(3)
C78C C62C C63C C40C -145(3)
C61C C62C C63C C40C -18(4)
Pr4 C62C C63C C40C -60(2)
C78C C62C C63C Pr4 -84(2)
C61C C62C C63C Pr4 43(3)
C39C C40C C63C C62C 1(4)
C41C C40C C63C C62C 157(3)
Pr4 C40C C63C C62C 86(3)
C39C C40C C63C C64C -148(3)
C41C C40C C63C C64C 9(5)
Pr4 C40C C63C C64C -63(3)
C39C C40C C63C Pr4 -84(3)
C41C C40C C63C Pr4 72(3)
C40C Pr4 C63C C62C -110.6(17)
C41C Pr4 C63C C62C -143.4(16)
C64C Pr4 C63C C62C 123(2)
C39C Pr4 C63C C62C -77.3(14)
C42C Pr4 C63C C62C -178.3(16)
C43C Pr4 C63C C62C 151.9(18)
C60C Pr4 C63C C62C -42.7(14)
C19C Pr4 C63C C62C -132.8(15)
C61C Pr4 C63C C62C -18.5(12)
C38C Pr4 C63C C62C -80.8(16)
C40C Pr4 C63C C64C 126.2(17)
C41C Pr4 C63C C64C 93.3(15)
C39C Pr4 C63C C64C 159.4(15)
C62C Pr4 C63C C64C -123(2)
C42C Pr4 C63C C64C 58.5(13)
C43C Pr4 C63C C64C 28.7(12)
C60C Pr4 C63C C64C -165.9(15)
C19C Pr4 C63C C64C 104.0(15)
C61C Pr4 C63C C64C -141.7(16)
C38C Pr4 C63C C64C 156.0(14)
C41C Pr4 C63C C40C -32.9(10)
C64C Pr4 C63C C40C -126.2(17)
C39C Pr4 C63C C40C 33.2(10)
C62C Pr4 C63C C40C 110.6(17)
C42C Pr4 C63C C40C -67.7(11)
C43C Pr4 C63C C40C -97.5(14)
C60C Pr4 C63C C40C 67.9(11)
C19C Pr4 C63C C40C -22.2(11)
C61C Pr4 C63C C40C 92.1(12)
C38C Pr4 C63C C40C 29.8(11)
C62C C63C C64C C65C 3(5)
C40C C63C C64C C65C 147(3)
Pr4 C63C C64C C65C 96(3)
C62C C63C C64C C43C -152(3)
C40C C63C C64C C43C -7(4)
Pr4 C63C C64C C43C -58(3)
C62C C63C C64C Pr4 -94(3)
C40C C63C C64C Pr4 51(2)
C44C C43C C64C C65C -7(4)
C42C C43C C64C C65C -152(3)
Pr4 C43C C64C C65C -109(3)
C44C C43C C64C C63C 148(3)
C42C C43C C64C C63C 3(5)
Pr4 C43C C64C C63C 46(3)
C44C C43C C64C Pr4 102(3)
C42C C43C C64C Pr4 -43(3)
C40C Pr4 C64C C65C -151.2(19)
C63C Pr4 C64C C65C -113(2)
C41C Pr4 C64C C65C 168.2(19)
C39C Pr4 C64C C65C -133.3(19)
C62C Pr4 C64C C65C -81.2(18)
C42C Pr4 C64C C65C 138(2)
C43C Pr4 C64C C65C 117(3)
C60C Pr4 C64C C65C -98(2)
C19C Pr4 C64C C65C 157.4(17)
C61C Pr4 C64C C65C -79.5(19)
C38C Pr4 C64C C65C -148(2)
C40C Pr4 C64C C63C -38.7(14)
C41C Pr4 C64C C63C -79.3(16)
C39C Pr4 C64C C63C -20.8(16)
C62C Pr4 C64C C63C 31.3(13)
C42C Pr4 C64C C63C -109.8(17)
C43C Pr4 C64C C63C -131(2)
C60C Pr4 C64C C63C 14.5(16)
C19C Pr4 C64C C63C -90.1(17)
C61C Pr4 C64C C63C 33.0(14)
C38C Pr4 C64C C63C -35(2)
C40C Pr4 C64C C43C 92.2(18)
C63C Pr4 C64C C43C 131(2)
C41C Pr4 C64C C43C 51.6(16)
C39C Pr4 C64C C43C 110.1(18)
C62C Pr4 C64C C43C 162.3(18)
C42C Pr4 C64C C43C 21.1(14)
C60C Pr4 C64C C43C 145.5(17)
C19C Pr4 C64C C43C 40.8(19)
C61C Pr4 C64C C43C 163.9(16)
C38C Pr4 C64C C43C 96(2)
C63C C64C C65C C79C -5(5)
C43C C64C C65C C79C 150(3)
Pr4 C64C C65C C79C 57(3)
C63C C64C C65C C66C -145(3)
C43C C64C C65C C66C 10(5)
Pr4 C64C C65C C66C -82(3)
C63C C64C C65C Pr4 -63(3)
C43C C64C C65C Pr4 92(3)
C40C Pr4 C65C C79C -101.5(18)
C63C Pr4 C65C C79C -83.2(18)
C41C Pr4 C65C C79C -142.3(17)
C64C Pr4 C65C C79C -130(3)
C39C Pr4 C65C C79C -73(2)
C62C Pr4 C65C C79C -44.4(15)
C42C Pr4 C65C C79C -167.4(17)
C43C Pr4 C65C C79C -171.9(19)
C60C Pr4 C65C C79C -37.2(18)
C19C Pr4 C65C C79C -160.2(19)
C61C Pr4 C65C C79C -28.8(16)
C38C Pr4 C65C C79C -70(3)
C40C Pr4 C65C C66C 149.0(16)
C63C Pr4 C65C C66C 167.3(18)
C41C Pr4 C65C C66C 108.2(17)
C64C Pr4 C65C C66C 120(2)
C39C Pr4 C65C C66C 178.0(16)
C62C Pr4 C65C C66C -153.9(16)
C42C Pr4 C65C C66C 83.1(16)
C43C Pr4 C65C C66C 78.6(17)
C60C Pr4 C65C C66C -146.7(15)
C19C Pr4 C65C C66C 90(2)
C61C Pr4 C65C C66C -138.3(15)
C38C Pr4 C65C C66C -180(2)
C40C Pr4 C65C C64C 28.5(19)
C63C Pr4 C65C C64C 46.8(18)
C41C Pr4 C65C C64C -12(2)
C39C Pr4 C65C C64C 58(2)
C62C Pr4 C65C C64C 86(2)
C42C Pr4 C65C C64C -37.4(18)
C43C Pr4 C65C C64C -41.8(18)
C60C Pr4 C65C C64C 93(2)
C19C Pr4 C65C C64C -30(2)
C61C Pr4 C65C C64C 101(2)
C38C Pr4 C65C C64C 60(3)
C44C C45C C66C C65C 7(6)
C46C C45C C66C C65C 146(3)
C44C C45C C66C C67C -131(4)
C46C C45C C66C C67C 8(6)
C79C C65C C66C C45C -151(4)
C64C C65C C66C C45C -9(5)
Pr4 C65C C66C C45C -56(3)
C79C C65C C66C C67C -4(4)
C64C C65C C66C C67C 138(3)
Pr4 C65C C66C C67C 91(3)
C45C C66C C67C C68C 1(7)
C65C C66C C67C C68C -139(4)
C45C C66C C67C C80C 145(4)
C65C C66C C67C C80C 5(4)
C80C C67C C68C C69C 1(8)
C66C C67C C68C C69C 144(5)
C80C C67C C68C C47C -152(4)
C66C C67C C68C C47C -9(6)
C48C C47C C68C C69C -4(7)
C46C C47C C68C C69C -151(5)
C48C C47C C68C C67C 155(4)
C46C C47C C68C C67C 8(7)
C67C C68C C69C C70C 0(8)
C47C C68C C69C C70C 151(4)
C67C C68C C69C C50C -145(5)
C47C C68C C69C C50C 7(7)
C49C C50C C69C C68C -2(7)
C51C C50C C69C C68C 145(5)
C49C C50C C69C C70C -149(4)
C51C C50C C69C C70C -1(5)
C68C C69C C70C C71C -152(4)
C50C C69C C70C C71C -2(4)
C68C C69C C70C C81C -1(6)
C50C C69C C70C C81C 149(4)
C69C C70C C71C C72C 148(4)
C81C C70C C71C C72C 1(6)
C69C C70C C71C C51C 5(5)
C81C C70C C71C C51C -143(4)
C50C C51C C71C C72C -148(4)
C52C C51C C71C C72C 1(6)
C50C C51C C71C C70C -6(5)
C52C C51C C71C C70C 144(4)
C70C C71C C72C C73C -4(5)
C51C C71C C72C C73C 137(4)
C70C C71C C72C C54C -142(4)
C51C C71C C72C C54C -2(5)
C55C C54C C72C C71C 151(3)
C53C C54C C72C C71C 3(6)
C55C C54C C72C C73C 12(5)
C53C C54C C72C C73C -136(4)
C71C C72C C73C C74C -152(4)
C54C C72C C73C C74C -14(5)
C71C C72C C73C C82C 7(7)
C54C C72C C73C C82C 146(5)
C72C C73C C74C C75C 156(4)
C82C C73C C74C C75C -4(6)
C72C C73C C74C C55C 10(5)
C82C C73C C74C C55C -151(5)
C56C C55C C74C C75C 6(7)
C54C C55C C74C C75C -142(4)
C56C C55C C74C C73C 144(5)
C54C C55C C74C C73C -4(5)
C57C C58C C75C C74C 8(6)
C59C C58C C75C C74C 150(3)
C57C C58C C75C C76C -146(4)
C59C C58C C75C C76C -4(5)
C73C C74C C75C C58C -149(4)
C55C C74C C75C C58C -10(6)
C73C C74C C75C C76C -2(7)
C55C C74C C75C C76C 137(5)
C58C C75C C76C C77C 150(4)
C74C C75C C76C C77C 5(7)
C58C C75C C76C C61C 12(6)
C74C C75C C76C C61C -133(5)
C60C C61C C76C C75C -11(6)
C62C C61C C76C C75C 147(4)
Pr4 C61C C76C C75C 75(4)
C60C C61C C76C C77C -155(3)
C62C C61C C76C C77C 3(4)
Pr4 C61C C76C C77C -70(3)
C75C C76C C77C C82C -1(5)
C61C C76C C77C C82C 150(3)
C75C C76C C77C C78C -148(4)
C61C C76C C77C C78C 2(4)
C63C C62C C78C C79C -3(5)
C61C C62C C78C C79C -141(4)
Pr4 C62C C78C C79C -53(4)
C63C C62C C78C C77C 146(3)
C61C C62C C78C C77C 8(4)
Pr4 C62C C78C C77C 96(3)
C76C C77C C78C C79C 144(4)
C82C C77C C78C C79C -1(6)
C76C C77C C78C C62C -7(4)
C82C C77C C78C C62C -152(3)
C62C C78C C79C C65C 0(6)
C77C C78C C79C C65C -144(4)
C62C C78C C79C C80C 146(4)
C77C C78C C79C C80C 1(6)
C66C C65C C79C C78C 150(4)
C64C C65C C79C C78C 4(5)
Pr4 C65C C79C C78C 40(4)
C66C C65C C79C C80C 1(4)
C64C C65C C79C C80C -145(3)
Pr4 C65C C79C C80C -109(3)
C78C C79C C80C C67C -148(4)
C65C C79C C80C C67C 3(4)
C78C C79C C80C C81C -3(6)
C65C C79C C80C C81C 148(4)
C68C C67C C80C C79C 145(4)
C66C C67C C80C C79C -5(4)
C68C C67C C80C C81C -1(6)
C66C C67C C80C C81C -151(4)
C69C C70C C81C C82C -144(4)
C71C C70C C81C C82C 0(6)
C69C C70C C81C C80C 2(6)
C71C C70C C81C C80C 146(4)
C79C C80C C81C C82C 3(5)
C67C C80C C81C C82C 144(4)
C79C C80C C81C C70C -142(4)
C67C C80C C81C C70C -1(6)
C70C C81C C82C C77C 143(4)
C80C C81C C82C C77C -3(5)
C70C C81C C82C C73C 3(5)
C80C C81C C82C C73C -143(4)
C76C C77C C82C C81C -144(3)
C78C C77C C82C C81C 2(5)
C76C C77C C82C C73C -4(5)
C78C C77C C82C C73C 141(4)
C74C C73C C82C C81C 148(4)
C72C C73C C82C C81C -7(7)
C74C C73C C82C C77C 7(7)
C72C C73C C82C C77C -148(5)
C3C C2C C83C C85C 158(6)
C12C C2C C83C C85C -44(8)
C3C C2C C83C C1C -75(7)
C12C C2C C83C C1C 83(7)
C3C C2C C83C C84C 37(7)
C12C C2C C83C C84C -166(5)
C9C C1C C83C C85C 37(9)
C6C C1C C83C C85C -161(6)
C9C C1C C83C C2C -86(7)
C6C C1C C83C C2C 76(8)
C9C C1C C83C C84C 164(5)
C6C C1C C83C C84C -34(8)
C85C C83C C84C C86C -57(6)
C2C C83C C84C C86C 70(6)
C1C C83C C84C C86C 168(5)
C85C C83C C84C C90C 65(6)
C2C C83C C84C C90C -167(5)
C1C C83C C84C C90C -69(6)
C2C C83C C85C C87C -66(8)
C1C C83C C85C C87C -177(6)
C84C C83C C85C C87C 55(6)
C2C C83C C85C C88C 173(8)
C1C C83C C85C C88C 63(10)
C84C C83C C85C C88C -65(9)
C83C C84C C86C C89C 58(6)
C90C C84C C86C C89C -63(7)
C83C C85C C87C C89C -64(8)
C88C C85C C87C C89C 64(8)
C83C C85C C88C C91C 54(10)
C87C C85C C88C C91C -68(8)
C85C C87C C89C C86C 67(8)
C85C C87C C89C C92C -55(8)
C84C C86C C89C C87C -61(7)
C84C C86C C89C C92C 59(8)
C86C C84C C90C C91C 63(7)
C83C C84C C90C C91C -62(7)
C84C C90C C91C C92C -64(9)
C84C C90C C91C C88C 63(9)
C85C C88C C91C C92C 76(10)
C85C C88C C91C C90C -55(10)
C90C C91C C92C C89C 64(10)
C88C C91C C92C C89C -70(9)
C87C C89C C92C C91C 60(9)
C86C C89C C92C C91C -61(9)
C6B C2A C1D C9D -13(5)
C83 C2A C1D C9D 173(3)
C12D C2A C1D C9D -27(5)
C12A C2A C1D C9D -139(35)
C3A C2A C1D C9D -24(5)
C9B C2A C1D C9D -160(13)
Pr1 C2A C1D C9D -84(4)
C6B C2A C1D C6D 138(4)
C83 C2A C1D C6D -36(5)
C12D C2A C1D C6D 123(4)
C12A C2A C1D C6D 12(29)
C3A C2A C1D C6D 126(4)
C9B C2A C1D C6D -10(10)
Pr1 C2A C1D C6D 67(4)
C15D C1A C4D C17D 9(4)
C12B C1A C4D C17D 10(29)
C6A C1A C4D C17D 18(4)
C9A C1A C4D C17D 88(68)
C83 C1A C4D C17D -172(2)
C3B C1A C4D C17D 30(5)
Pr1 C1A C4D C17D 82(3)
C15D C1A C4D C5D -133(4)
C12B C1A C4D C5D -132(34)
C6A C1A C4D C5D -124(4)
C9A C1A C4D C5D -54(67)
C83 C1A C4D C5D 46(5)
C3B C1A C4D C5D -113(4)
Pr1 C1A C4D C5D -61(4)
C17D C4D C5D C20D 10(6)
C1A C4D C5D C20D 152(4)
C17D C4D C5D C6D -137(4)
C1A C4D C5D C6D 4(6)
C2A C1D C6D C7D -156(4)
C9D C1D C6D C7D -2(5)
C2A C1D C6D C5D -13(7)
C9D C1D C6D C5D 141(4)
C20D C5D C6D C7D -5(6)
C4D C5D C6D C7D 143(4)
C20D C5D C6D C1D -145(4)
C4D C5D C6D C1D 4(6)
C1D C6D C7D C8D -1(4)
C5D C6D C7D C8D -147(4)
C1D C6D C7D C22D 152(4)
C5D C6D C7D C22D 6(6)
C6D C7D C8D C9D 3(5)
C22D C7D C8D C9D -151(4)
C6D C7D C8D C25D 153(3)
C22D C7D C8D C25D -2(5)
C7D C8D C9D C1D -5(5)
C25D C8D C9D C1D -152(4)
C7D C8D C9D C10D 145(4)
C25D C8D C9D C10D -2(7)
C2A C1D C9D C8D 161(4)
C6D C1D C9D C8D 4(5)
C2A C1D C9D C10D 10(6)
C6D C1D C9D C10D -147(4)
C8D C9D C10D C27D 8(7)
C1D C9D C10D C27D 156(4)
C8D C9D C10D C11D -139(4)
C1D C9D C10D C11D 8(6)
C27D C10D C11D C12D -156(3)
C9D C10D C11D C12D -8(5)
C27D C10D C11D C30D -7(5)
C9D C10D C11D C30D 142(4)
C10D C11D C12D C13D 148(3)
C30D C11D C12D C13D -3(5)
C10D C11D C12D C2A -10(5)
C30D C11D C12D C2A -161(3)
C6B C2A C12D C11D -11(6)
C1D C2A C12D C11D 27(5)
C83 C2A C12D C11D -171(3)
C12A C2A C12D C11D 33(5)
C3A C2A C12D C11D 1(29)
C9B C2A C12D C11D 37(5)
Pr1 C2A C12D C11D 85(3)
C6B C2A C12D C13D -164(9)
C1D C2A C12D C13D -126(4)
C83 C2A C12D C13D 36(5)
C12A C2A C12D C13D -120(4)
C3A C2A C12D C13D -152(35)
C9B C2A C12D C13D -116(4)
Pr1 C2A C12D C13D -68(4)
C11D C12D C13D C14D -138(4)
C2A C12D C13D C14D 17(6)
C11D C12D C13D C31D -1(4)
C2A C12D C13D C31D 153(4)
C31D C13D C14D C15D -140(3)
C12D C13D C14D C15D -10(5)
C31D C13D C14D C34D 12(5)
C12D C13D C14D C34D 143(3)
C13D C14D C15D C1A -4(5)
C34D C14D C15D C1A -156(3)
C13D C14D C15D C16D 137(3)
C34D C14D C15D C16D -15(5)
C12B C1A C15D C14D 135(4)
C4D C1A C15D C14D 135(3)
C6A C1A C15D C14D -1(10)
C9A C1A C15D C14D 133(3)
C83 C1A C15D C14D -44(4)
C3B C1A C15D C14D -2(4)
Pr1 C1A C15D C14D 64(3)
C12B C1A C15D C16D -10(3)
C4D C1A C15D C16D -10(3)
C6A C1A C15D C16D -146(14)
C9A C1A C15D C16D -12(3)
C83 C1A C15D C16D 170.5(16)
C3B C1A C15D C16D -147(5)
Pr1 C1A C15D C16D -81(2)
C14D C15D C16D C17D -137(3)
C1A C15D C16D C17D 8(3)
C14D C15D C16D C36D 18(5)
C1A C15D C16D C36D 164(3)
C1A C4D C17D C16D -4(5)
C5D C4D C17D C16D 143(4)
C1A C4D C17D C18D -160(4)
C5D C4D C17D C18D -13(7)
C15D C16D C17D C4D -2(4)
C36D C16D C17D C4D -158(3)
C15D C16D C17D C18D 158(3)
C36D C16D C17D C18D 2(5)
C4D C17D C18D C38D 156(4)
C16D C17D C18D C38D 1(6)
C4D C17D C18D C19D 5(7)
C16D C17D C18D C19D -150(3)
C38D C18D C19D C41D -9(6)
C17D C18D C19D C41D 143(3)
C38D C18D C19D C20D -147(4)
C17D C18D C19D C20D 5(5)
C6D C5D C20D C19D 147(4)
C4D C5D C20D C19D -2(6)
C6D C5D C20D C21D 1(6)
C4D C5D C20D C21D -147(4)
C41D C19D C20D C5D -150(4)
C18D C19D C20D C5D -7(6)
C41D C19D C20D C21D 1(4)
C18D C19D C20D C21D 145(4)
C5D C20D C21D C22D 3(6)
C19D C20D C21D C22D -149(4)
C5D C20D C21D C42D 151(4)
C19D C20D C21D C42D -1(4)
C42D C21D C22D C23D 6(7)
C20D C21D C22D C23D 149(4)
C42D C21D C22D C7D -146(4)
C20D C21D C22D C7D -3(6)
C8D C7D C22D C23D -3(5)
C6D C7D C22D C23D -153(4)
C8D C7D C22D C21D 148(4)
C6D C7D C22D C21D -1(6)
C21D C22D C23D C24D -151(4)
C7D C22D C23D C24D 0(5)
C21D C22D C23D C44D 1(6)
C7D C22D C23D C44D 151(3)
C22D C23D C24D C25D 12(6)
C44D C23D C24D C25D -141(4)
C22D C23D C24D C46D 153(4)
C44D C23D C24D C46D 1(4)
C23D C24D C25D C26D 143(4)
C46D C24D C25D C26D 3(5)
C23D C24D C25D C8D -16(5)
C46D C24D C25D C8D -156(3)
C9D C8D C25D C26D -7(5)
C7D C8D C25D C26D -152(3)
C9D C8D C25D C24D 155(4)
C7D C8D C25D C24D 11(5)
C24D C25D C26D C48D -5(6)
C8D C25D C26D C48D 153(3)
C24D C25D C26D C27D -148(4)
C8D C25D C26D C27D 10(4)
C11D C10D C27D C28D 4(5)
C9D C10D C27D C28D -144(4)
C11D C10D C27D C26D 143(3)
C9D C10D C27D C26D -5(5)
C25D C26D C27D C10D -4(5)
C48D C26D C27D C10D -149(3)
C25D C26D C27D C28D 141(3)
C48D C26D C27D C28D -4(4)
C10D C27D C28D C29D 5(5)
C26D C27D C28D C29D -139(3)
C10D C27D C28D C49D 148(3)
C26D C27D C28D C49D 4(3)
C27D C28D C29D C30D -9(4)
C49D C28D C29D C30D -146(3)
C27D C28D C29D C52D 145(3)
C49D C28D C29D C52D 8(4)
C52D C29D C30D C31D -6(6)
C28D C29D C30D C31D 147(3)
C52D C29D C30D C11D -146(3)
C28D C29D C30D C11D 6(5)
C12D C11D C30D C29D 154(4)
C10D C11D C30D C29D 2(5)
C12D C11D C30D C31D 6(4)
C10D C11D C30D C31D -146(3)
C29D C30D C31D C13D -154(3)
C11D C30D C31D C13D -7(4)
C29D C30D C31D C32D 9(5)
C11D C30D C31D C32D 156(3)
C14D C13D C31D C30D 147(3)
C12D C13D C31D C30D 6(4)
C14D C13D C31D C32D -14(5)
C12D C13D C31D C32D -155(4)
C30D C31D C32D C33D -156(3)
C13D C31D C32D C33D 4(5)
C30D C31D C32D C53D -6(5)
C13D C31D C32D C53D 155(3)
C53D C32D C33D C34D -143(4)
C31D C32D C33D C34D 7(5)
C53D C32D C33D C56D 2(5)
C31D C32D C33D C56D 152(3)
C56D C33D C34D C35D -3(4)
C32D C33D C34D C35D 143(4)
C56D C33D C34D C14D -154(3)
C32D C33D C34D C14D -8(6)
C15D C14D C34D C33D 152(4)
C13D C14D C34D C33D -2(5)
C15D C14D C34D C35D 4(5)
C13D C14D C34D C35D -151(3)
C33D C34D C35D C36D -146(4)
C14D C34D C35D C36D 7(5)
C33D C34D C35D C57D 0(4)
C14D C34D C35D C57D 152(3)
C57D C35D C36D C37D -4(5)
C34D C35D C36D C37D 139(4)
C57D C35D C36D C16D -147(3)
C34D C35D C36D C16D -5(5)
C17D C16D C36D C35D 144(3)
C15D C16D C36D C35D -8(4)
C17D C16D C36D C37D -4(4)
C15D C16D C36D C37D -155(3)
C35D C36D C37D C38D -139(4)
C16D C36D C37D C38D 3(4)
C35D C36D C37D C59D 5(5)
C16D C36D C37D C59D 147(3)
C17D C18D C38D C37D -2(6)
C19D C18D C38D C37D 148(4)
C17D C18D C38D C39D -147(4)
C19D C18D C38D C39D 3(6)
C36D C37D C38D C18D 0(5)
C59D C37D C38D C18D -145(4)
C36D C37D C38D C39D 149(3)
C59D C37D C38D C39D 4(4)
C18D C38D C39D C40D 9(5)
C37D C38D C39D C40D -140(3)
C18D C38D C39D C60D 147(4)
C37D C38D C39D C60D -2(4)
C38D C39D C40D C41D -16(5)
C60D C39D C40D C41D -148(3)
C38D C39D C40D C63D 146(3)
C60D C39D C40D C63D 13(5)
C39D C40D C41D C42D 151(3)
C63D C40D C41D C42D -12(5)
C39D C40D C41D C19D 10(4)
C63D C40D C41D C19D -152(3)
C18D C19D C41D C42D -143(4)
C20D C19D C41D C42D -1(4)
C18D C19D C41D C40D 2(5)
C20D C19D C41D C40D 143(3)
C40D C41D C42D C21D -141(3)
C19D C41D C42D C21D 1(4)
C40D C41D C42D C43D 3(5)
C19D C41D C42D C43D 145(3)
C22D C21D C42D C41D 147(4)
C20D C21D C42D C41D 0(4)
C22D C21D C42D C43D 1(6)
C20D C21D C42D C43D -146(3)
C41D C42D C43D C44D -155(3)
C21D C42D C43D C44D -13(5)
C41D C42D C43D C64D 0(5)
C21D C42D C43D C64D 142(3)
C64D C43D C44D C23D -133(3)
C42D C43D C44D C23D 21(5)
C64D C43D C44D C45D -1(5)
C42D C43D C44D C45D 152(3)
C24D C23D C44D C43D 137(4)
C22D C23D C44D C43D -16(6)
C24D C23D C44D C45D 1(4)
C22D C23D C44D C45D -152(3)
C43D C44D C45D C66D 6(4)
C23D C44D C45D C66D 147(3)
C43D C44D C45D C46D -144(3)
C23D C44D C45D C46D -3(4)
C66D C45D C46D C24D -145(3)
C44D C45D C46D C24D 3(4)
C66D C45D C46D C47D -8(5)
C44D C45D C46D C47D 141(3)
C23D C24D C46D C45D -3(4)
C25D C24D C46D C45D 145(3)
C23D C24D C46D C47D -143(3)
C25D C24D C46D C47D 5(4)
C45D C46D C47D C68D 8(5)
C24D C46D C47D C68D 142(3)
C45D C46D C47D C48D -143(4)
C24D C46D C47D C48D -10(5)
C25D C26D C48D C49D -144(3)
C27D C26D C48D C49D 2(4)
C25D C26D C48D C47D 0(5)
C27D C26D C48D C47D 146(3)
C68D C47D C48D C49D -10(5)
C46D C47D C48D C49D 143(4)
C68D C47D C48D C26D -145(3)
C46D C47D C48D C26D 7(5)
C26D C48D C49D C50D 148(3)
C47D C48D C49D C50D 10(6)
C26D C48D C49D C28D 1(4)
C47D C48D C49D C28D -137(4)
C29D C28D C49D C50D -8(5)
C27D C28D C49D C50D -150(3)
C29D C28D C49D C48D 138(3)
C27D C28D C49D C48D -3(4)
C48D C49D C50D C51D -142(3)
C28D C49D C50D C51D 3(5)
C48D C49D C50D C69D -1(5)
C28D C49D C50D C69D 144(3)
C49D C50D C51D C71D 149(3)
C69D C50D C51D C71D 4(4)
C49D C50D C51D C52D 2(5)
C69D C50D C51D C52D -143(3)
C30D C29D C52D C53D 0(5)
C28D C29D C52D C53D -153(3)
C30D C29D C52D C51D 150(3)
C28D C29D C52D C51D -3(5)
C50D C51D C52D C29D -2(4)
C71D C51D C52D C29D -142(3)
C50D C51D C52D C53D 148(3)
C71D C51D C52D C53D 7(5)
C33D C32D C53D C52D 146(4)
C31D C32D C53D C52D 1(5)
C33D C32D C53D C54D -1(5)
C31D C32D C53D C54D -147(3)
C29D C52D C53D C32D 3(5)
C51D C52D C53D C32D -149(3)
C29D C52D C53D C54D 151(3)
C51D C52D C53D C54D -1(4)
C32D C53D C54D C72D 145(3)
C52D C53D C54D C72D -5(5)
C32D C53D C54D C55D 0(5)
C52D C53D C54D C55D -150(3)
C72D C54D C55D C56D -151(3)
C53D C54D C55D C56D 0(4)
C72D C54D C55D C74D -7(4)
C53D C54D C55D C74D 144(3)
C54D C55D C56D C33D 1(5)
C74D C55D C56D C33D -138(3)
C54D C55D C56D C57D 142(3)
C74D C55D C56D C57D 3(4)
C34D C33D C56D C55D 148(4)
C32D C33D C56D C55D -2(5)
C34D C33D C56D C57D 5(4)
C32D C33D C56D C57D -146(3)
C36D C35D C57D C58D 4(5)
C34D C35D C57D C58D -146(3)
C36D C35D C57D C56D 153(3)
C34D C35D C57D C56D 3(4)
C55D C56D C57D C58D -5(5)
C33D C56D C57D C58D 143(3)
C55D C56D C57D C35D -153(3)
C33D C56D C57D C35D -4(4)
C35D C57D C58D C75D 153(4)
C56D C57D C58D C75D 10(6)
C35D C57D C58D C59D -5(5)
C56D C57D C58D C59D -148(4)
C75D C58D C59D C60D -17(5)
C57D C58D C59D C60D 142(4)
C75D C58D C59D C37D -154(3)
C57D C58D C59D C37D 5(5)
C38D C37D C59D C60D -4(3)
C36D C37D C59D C60D -152(3)
C38D C37D C59D C58D 143(3)
C36D C37D C59D C58D -5(4)
C58D C59D C60D C39D -140(4)
C37D C59D C60D C39D 2(3)
C58D C59D C60D C61D 10(5)
C37D C59D C60D C61D 152(3)
C40D C39D C60D C59D 137(3)
C38D C39D C60D C59D 0(4)
C40D C39D C60D C61D -8(5)
C38D C39D C60D C61D -145(3)
C59D C60D C61D C76D -4(5)
C39D C60D C61D C76D 141(4)
C59D C60D C61D C62D -145(3)
C39D C60D C61D C62D -1(5)
C76D C61D C62D C78D 10(4)
C60D C61D C62D C78D 152(3)
C76D C61D C62D C63D -139(4)
C60D C61D C62D C63D 4(5)
C39D C40D C63D C64D -144(3)
C41D C40D C63D C64D 18(5)
C39D C40D C63D C62D -10(5)
C41D C40D C63D C62D 153(3)
C78D C62D C63D C64D -4(5)
C61D C62D C63D C64D 141(3)
C78D C62D C63D C40D -144(3)
C61D C62D C63D C40D 1(5)
C40D C63D C64D C43D -16(5)
C62D C63D C64D C43D -153(3)
C40D C63D C64D C65D 147(3)
C62D C63D C64D C65D 10(4)
C44D C43D C64D C63D 159(3)
C42D C43D C64D C63D 6(4)
C44D C43D C64D C65D -3(5)
C42D C43D C64D C65D -156(3)
C63D C64D C65D C79D -16(5)
C43D C64D C65D C79D 146(3)
C63D C64D C65D C66D -158(3)
C43D C64D C65D C66D 3(4)
C63D C64D C65D Pr8 -79(3)
C43D C64D C65D Pr8 83(3)
C81D Pr8 C65D C79D 28(2)
C80D Pr8 C65D C79D 46(2)
C70D Pr8 C65D C79D 52(2)
C82D Pr8 C65D C79D -4(2)
C67D Pr8 C65D C79D 87(2)
C68D Pr8 C65D C79D 100(2)
C69D Pr8 C65D C79D 84(2)
C77D Pr8 C65D C79D -27(2)
C78D Pr8 C65D C79D -35.1(19)
C66D Pr8 C65D C79D 121(3)
C81D Pr8 C65D C66D -92.6(19)
C80D Pr8 C65D C66D -75(2)
C70D Pr8 C65D C66D -68.8(19)
C82D Pr8 C65D C66D -125.0(19)
C67D Pr8 C65D C66D -33.6(16)
C79D Pr8 C65D C66D -121(3)
C68D Pr8 C65D C66D -20.9(16)
C69D Pr8 C65D C66D -36.5(19)
C77D Pr8 C65D C66D -147.8(19)
C78D Pr8 C65D C66D -156(2)
C81D Pr8 C65D C64D 157(2)
C80D Pr8 C65D C64D 175(2)
C70D Pr8 C65D C64D -179.1(19)
C82D Pr8 C65D C64D 125(2)
C67D Pr8 C65D C64D -144(2)
C79D Pr8 C65D C64D 129(3)
C68D Pr8 C65D C64D -131.2(19)
C69D Pr8 C65D C64D -146.8(19)
C77D Pr8 C65D C64D 101.9(19)
C78D Pr8 C65D C64D 94(2)
C66D Pr8 C65D C64D -110(3)
C79D C65D C66D C45D -148(3)
C64D C65D C66D C45D 1(4)
Pr8 C65D C66D C45D -92(3)
C79D C65D C66D C67D -5(4)
C64D C65D C66D C67D 144(3)
Pr8 C65D C66D C67D 50(2)
C79D C65D C66D Pr8 -56(3)
C64D C65D C66D Pr8 93(2)
C46D C45D C66D C65D 140(3)
C44D C45D C66D C65D -6(4)
C46D C45D C66D C67D -2(4)
C44D C45D C66D C67D -147(3)
C46D C45D C66D Pr8 60(3)
C44D C45D C66D Pr8 -85(3)
C81D Pr8 C66D C65D 85.4(19)
C80D Pr8 C66D C65D 79(2)
C70D Pr8 C66D C65D 116.4(18)
C82D Pr8 C66D C65D 58.1(19)
C67D Pr8 C66D C65D 123(2)
C79D Pr8 C66D C65D 32.0(17)
C68D Pr8 C66D C65D 154.5(19)
C69D Pr8 C66D C65D 144.5(18)
C77D Pr8 C66D C65D 30.8(18)
C78D Pr8 C66D C65D 17.6(16)
C81D Pr8 C66D C45D -149(2)
C80D Pr8 C66D C45D -155(2)
C70D Pr8 C66D C45D -117.8(18)
C82D Pr8 C66D C45D -176.1(18)
C67D Pr8 C66D C45D -111(3)
C79D Pr8 C66D C45D 158(2)
C68D Pr8 C66D C45D -79.8(17)
C69D Pr8 C66D C45D -89.7(17)
C77D Pr8 C66D C45D 156.6(18)
C65D Pr8 C66D C45D 126(3)
C78D Pr8 C66D C45D 143.4(19)
C81D Pr8 C66D C67D -38.0(17)
C80D Pr8 C66D C67D -44.5(18)
C70D Pr8 C66D C67D -7.0(17)
C82D Pr8 C66D C67D -65.2(19)
C79D Pr8 C66D C67D -91.3(19)
C68D Pr8 C66D C67D 31.1(14)
C69D Pr8 C66D C67D 21.2(16)
C77D Pr8 C66D C67D -92.5(18)
C65D Pr8 C66D C67D -123(2)
C78D Pr8 C66D C67D -105.7(18)
C65D C66D C67D C80D 4(4)
C45D C66D C67D C80D 152(3)
Pr8 C66D C67D C80D 63(3)
C65D C66D C67D C68D -136(4)
C45D C66D C67D C68D 13(5)
Pr8 C66D C67D C68D -76(4)
C65D C66D C67D Pr8 -59(2)
C45D C66D C67D Pr8 89(2)
C81D Pr8 C67D C80D 37(2)
C70D Pr8 C67D C80D 72(2)
C82D Pr8 C67D C80D 19(2)
C79D Pr8 C67D C80D -37(2)
C68D Pr8 C67D C80D 134(3)
C69D Pr8 C67D C80D 106(2)
C77D Pr8 C67D C80D -9(2)
C65D Pr8 C67D C80D -71(2)
C78D Pr8 C67D C80D -34(2)
C66D Pr8 C67D C80D -100(3)
C81D Pr8 C67D C68D -97.4(18)
C80D Pr8 C67D C68D -134(3)
C70D Pr8 C67D C68D -61.6(15)
C82D Pr8 C67D C68D -115.2(18)
C79D Pr8 C67D C68D -171(2)
C69D Pr8 C67D C68D -28.0(12)
C77D Pr8 C67D C68D -143.2(17)
C65D Pr8 C67D C68D 155(2)
C78D Pr8 C67D C68D -168.5(18)
C66D Pr8 C67D C68D 126(2)
C81D Pr8 C67D C66D 136.6(19)
C80D Pr8 C67D C66D 100(3)
C70D Pr8 C67D C66D 172.5(19)
C82D Pr8 C67D C66D 118.8(18)
C79D Pr8 C67D C66D 62.5(16)
C68D Pr8 C67D C66D -126(2)
C69D Pr8 C67D C66D -154.0(19)
C77D Pr8 C67D C66D 90.8(18)
C65D Pr8 C67D C66D 29.4(14)
C78D Pr8 C67D C66D 65.5(17)
C80D C67D C68D C69D 12(6)
C66D C67D C68D C69D 143(4)
Pr8 C67D C68D C69D 61(4)
C80D C67D C68D C47D -144(4)
C66D C67D C68D C47D -13(6)
Pr8 C67D C68D C47D -94(3)
C80D C67D C68D Pr8 -49(4)
C66D C67D C68D Pr8 82(4)
C48D C47D C68D C69D 0(5)
C46D C47D C68D C69D -155(3)
C48D C47D C68D C67D 157(4)
C46D C47D C68D C67D 2(5)
C48D C47D C68D Pr8 83(3)
C46D C47D C68D Pr8 -72(3)
C81D Pr8 C68D C69D -60.3(16)
C80D Pr8 C68D C69D -103.7(18)
C70D Pr8 C68D C69D -28.3(11)
C82D Pr8 C68D C69D -61.0(17)
C67D Pr8 C68D C69D -130(2)
C79D Pr8 C68D C69D -123.0(16)
C77D Pr8 C68D C69D -86.1(19)
C65D Pr8 C68D C69D -148.7(16)
C78D Pr8 C68D C69D -117.9(17)
C66D Pr8 C68D C69D -160.0(17)
C81D Pr8 C68D C67D 69.5(19)
C80D Pr8 C68D C67D 26.1(18)
C70D Pr8 C68D C67D 101.6(18)
C82D Pr8 C68D C67D 68.8(19)
C79D Pr8 C68D C67D 6.8(17)
C69D Pr8 C68D C67D 130(2)
C77D Pr8 C68D C67D 44(2)
C65D Pr8 C68D C67D -18.9(17)
C78D Pr8 C68D C67D 11.9(19)
C66D Pr8 C68D C67D -30.2(16)
C81D Pr8 C68D C47D -174.1(19)
C80D Pr8 C68D C47D 142.5(19)
C70D Pr8 C68D C47D -142.0(17)
C82D Pr8 C68D C47D -174.8(18)
C67D Pr8 C68D C47D 116(2)
C79D Pr8 C68D C47D 123.3(17)
C69D Pr8 C68D C47D -114(2)
C77D Pr8 C68D C47D 160.2(19)
C65D Pr8 C68D C47D 97.6(17)
C78D Pr8 C68D C47D 128.4(18)
C66D Pr8 C68D C47D 86.2(17)
C67D C68D C69D C70D -8(5)
C47D C68D C69D C70D 148(3)
Pr8 C68D C69D C70D 49(3)
C67D C68D C69D C50D -148(3)
C47D C68D C69D C50D 8(5)
Pr8 C68D C69D C50D -91(3)
C67D C68D C69D Pr8 -57(3)
C47D C68D C69D Pr8 99(3)
C49D C50D C69D C68D -9(5)
C51D C50D C69D C68D 138(4)
C49D C50D C69D C70D -151(3)
C51D C50D C69D C70D -4(4)
C49D C50D C69D Pr8 -84(3)
C51D C50D C69D Pr8 63(3)
C81D Pr8 C69D C68D 106.4(17)
C80D Pr8 C69D C68D 61.1(16)
C70D Pr8 C69D C68D 131.2(18)
C82D Pr8 C69D C68D 121.8(17)
C67D Pr8 C69D C68D 29.1(13)
C79D Pr8 C69D C68D 58.1(17)
C77D Pr8 C69D C68D 109.6(17)
C65D Pr8 C69D C68D 31.8(16)
C78D Pr8 C69D C68D 75.5(19)
C66D Pr8 C69D C68D 16.2(14)
C81D Pr8 C69D C70D -24.8(13)
C80D Pr8 C69D C70D -70.1(13)
C82D Pr8 C69D C70D -9.4(12)
C67D Pr8 C69D C70D -102.1(14)
C79D Pr8 C69D C70D -73.1(12)
C68D Pr8 C69D C70D -131.2(18)
C77D Pr8 C69D C70D -21.6(13)
C65D Pr8 C69D C70D -99.4(12)
C78D Pr8 C69D C70D -55.7(14)
C66D Pr8 C69D C70D -115.0(12)
C81D Pr8 C69D C50D -129.5(15)
C80D Pr8 C69D C50D -174.9(16)
C70D Pr8 C69D C50D -104.8(10)
C82D Pr8 C69D C50D -114.1(15)
C67D Pr8 C69D C50D 153.1(17)
C79D Pr8 C69D C50D -177.9(15)
C68D Pr8 C69D C50D 124(2)
C77D Pr8 C69D C50D -126.4(16)
C65D Pr8 C69D C50D 155.8(14)
C78D Pr8 C69D C50D -160.5(16)
C66D Pr8 C69D C50D 140.2(14)
C68D C69D C70D C81D -5(5)
C50D C69D C70D C81D 142(3)
Pr8 C69D C70D C81D 48(3)
C68D C69D C70D C71D -145(3)
C50D C69D C70D C71D 2(4)
Pr8 C69D C70D C71D -92(2)
C68D C69D C70D Pr8 -52(3)
C50D C69D C70D Pr8 94(3)
C80D Pr8 C70D C81D -43.2(18)
C82D Pr8 C70D C81D 30.8(18)
C67D Pr8 C70D C81D -77.1(17)
C79D Pr8 C70D C81D -28.2(18)
C68D Pr8 C70D C81D -110.7(17)
C69D Pr8 C70D C81D -138(2)
C77D Pr8 C70D C81D 22.2(18)
C65D Pr8 C70D C81D -48.3(19)
C78D Pr8 C70D C81D -4.5(19)
C66D Pr8 C70D C81D -73.2(19)
C81D Pr8 C70D C69D 138(2)
C80D Pr8 C70D C69D 94.8(14)
C82D Pr8 C70D C69D 168.9(14)
C67D Pr8 C70D C69D 61.0(12)
C79D Pr8 C70D C69D 109.9(12)
C68D Pr8 C70D C69D 27.3(10)
C77D Pr8 C70D C69D 160.3(12)
C65D Pr8 C70D C69D 89.7(12)
C78D Pr8 C70D C69D 133.5(12)
C66D Pr8 C70D C69D 64.8(11)
C81D Pr8 C70D C71D -114(2)
C80D Pr8 C70D C71D -157.4(14)
C82D Pr8 C70D C71D -83.3(14)
C67D Pr8 C70D C71D 168.8(12)
C79D Pr8 C70D C71D -142.4(12)
C68D Pr8 C70D C71D 135.1(10)
C69D Pr8 C70D C71D 107.7(4)
C77D Pr8 C70D C71D -91.9(12)
C65D Pr8 C70D C71D -162.5(12)
C78D Pr8 C70D C71D -118.7(12)
C66D Pr8 C70D C71D 172.6(11)
C81D C70D C71D C72D 0(4)
C69D C70D C71D C72D 146(3)
Pr8 C70D C71D C72D 60(2)
C81D C70D C71D C51D -145(3)
C69D C70D C71D C51D 1(4)
Pr8 C70D C71D C51D -85(2)
C81D C70D C71D Pr8 -61(2)
C69D C70D C71D Pr8 86(3)
C50D C51D C71D C72D -151(3)
C52D C51D C71D C72D -9(4)
C50D C51D C71D C70D -3(4)
C52D C51D C71D C70D 140(3)
C50D C51D C71D Pr8 -60(3)
C52D C51D C71D Pr8 83(3)
C81D Pr8 C71D C72D -95.4(17)
C80D Pr8 C71D C72D -115.1(16)
C70D Pr8 C71D C72D -134.7(17)
C82D Pr8 C71D C72D -56.2(15)
C67D Pr8 C71D C72D -145.0(15)
C79D Pr8 C71D C72D -93.2(17)
C68D Pr8 C71D C72D -171.2(14)
C69D Pr8 C71D C72D -176.5(17)
C77D Pr8 C71D C72D -48.8(14)
C65D Pr8 C71D C72D -111(2)
C78D Pr8 C71D C72D -65.4(17)
C66D Pr8 C71D C72D -143.7(16)
C81D Pr8 C71D C70D 39.3(14)
C80D Pr8 C71D C70D 19.6(12)
C82D Pr8 C71D C70D 78.5(15)
C67D Pr8 C71D C70D -10.3(11)
C79D Pr8 C71D C70D 41.5(13)
C68D Pr8 C71D C70D -36.5(10)
C69D Pr8 C71D C70D -41.8(6)
C77D Pr8 C71D C70D 85.9(13)
C65D Pr8 C71D C70D 23.7(16)
C78D Pr8 C71D C70D 69.3(13)
C66D Pr8 C71D C70D -9.0(14)
C81D Pr8 C71D C51D 147.3(17)
C80D Pr8 C71D C51D 127.7(16)
C70D Pr8 C71D C51D 108.1(12)
C82D Pr8 C71D C51D -173.5(17)
C67D Pr8 C71D C51D 97.8(15)
C79D Pr8 C71D C51D 149.6(16)
C68D Pr8 C71D C51D 71.6(14)
C69D Pr8 C71D C51D 66.3(11)
C77D Pr8 C71D C51D -166.1(15)
C65D Pr8 C71D C51D 131.7(19)
C78D Pr8 C71D C51D 177.4(15)
C66D Pr8 C71D C51D 99.1(18)
C70D C71D C72D C54D -140(3)
C51D C71D C72D C54D 2(4)
Pr8 C71D C72D C54D -93(2)
C70D C71D C72D C73D -4(4)
C51D C71D C72D C73D 138(3)
Pr8 C71D C72D C73D 43(2)
C55D C54D C72D C71D 152(3)
C53D C54D C72D C71D 4(4)
C55D C54D C72D C73D 12(4)
C53D C54D C72D C73D -135(3)
C71D C72D C73D C74D -153(2)
C54D C72D C73D C74D -13(3)
C71D C72D C73D C82D 10(4)
C54D C72D C73D C82D 151(3)
C71D C72D C73D Pr8 -43(2)
C54D C72D C73D Pr8 98(2)
C81D Pr8 C73D C74D -163.4(14)
C80D Pr8 C73D C74D -143.5(13)
C70D Pr8 C73D C74D 159.8(11)
C82D Pr8 C73D C74D -129(2)
C67D Pr8 C73D C74D -159.8(13)
C79D Pr8 C73D C74D -110.6(12)
C68D Pr8 C73D C74D 164.9(12)
C69D Pr8 C73D C74D 148.7(11)
C77D Pr8 C73D C74D -88.8(14)
C65D Pr8 C73D C74D -103.6(13)
C78D Pr8 C73D C74D -90.5(12)
C66D Pr8 C73D C74D -128.9(15)
C81D Pr8 C73D C72D 88.8(14)
C80D Pr8 C73D C72D 108.7(13)
C70D Pr8 C73D C72D 52.0(10)
C82D Pr8 C73D C72D 123(2)
C67D Pr8 C73D C72D 92.4(14)
C79D Pr8 C73D C72D 141.6(12)
C68D Pr8 C73D C72D 57.1(13)
C69D Pr8 C73D C72D 40.9(11)
C77D Pr8 C73D C72D 163.4(14)
C65D Pr8 C73D C72D 148.7(13)
C78D Pr8 C73D C72D 161.7(12)
C66D Pr8 C73D C72D 123.3(16)
C81D Pr8 C73D C82D -34.6(19)
C80D Pr8 C73D C82D -14.7(19)
C70D Pr8 C73D C82D -71.4(18)
C67D Pr8 C73D C82D -31(2)
C79D Pr8 C73D C82D 18.1(19)
C68D Pr8 C73D C82D -66(2)
C69D Pr8 C73D C82D -82.5(19)
C77D Pr8 C73D C82D 39.9(18)
C65D Pr8 C73D C82D 25(2)
C78D Pr8 C73D C82D 38.3(18)
C66D Pr8 C73D C82D 0(2)
C72D C73D C74D C55D 9(3)
C82D C73D C74D C55D -151(3)
Pr8 C73D C74D C55D -85(2)
C72D C73D C74D C75D 151(3)
C82D C73D C74D C75D -9(5)
Pr8 C73D C74D C75D 57(3)
C56D C55D C74D C73D 142(3)
C54D C55D C74D C73D -1(3)
C56D C55D C74D C75D -4(4)
C54D C55D C74D C75D -147(3)
C57D C58D C75D C76D -141(4)
C59D C58D C75D C76D 18(6)
C57D C58D C75D C74D -11(5)
C59D C58D C75D C74D 148(3)
C73D C74D C75D C58D -131(4)
C55D C74D C75D C58D 9(5)
C73D C74D C75D C76D 12(4)
C55D C74D C75D C76D 151(3)
C62D C61D C76D C75D 145(3)
C60D C61D C76D C75D 5(5)
C62D C61D C76D C77D -8(4)
C60D C61D C76D C77D -148(3)
C58D C75D C76D C61D -14(6)
C74D C75D C76D C61D -152(3)
C58D C75D C76D C77D 127(5)
C74D C75D C76D C77D -12(5)
C61D C76D C77D C82D 149(3)
C75D C76D C77D C82D 5(7)
C61D C76D C77D C78D 4(4)
C75D C76D C77D C78D -141(5)
C61D C76D C77D Pr8 84(3)
C75D C76D C77D Pr8 -61(5)
C81D Pr8 C77D C82D 30(2)
C80D Pr8 C77D C82D 76(2)
C70D Pr8 C77D C82D 15(2)
C67D Pr8 C77D C82D 81(2)
C79D Pr8 C77D C82D 110(2)
C68D Pr8 C77D C82D 60(2)
C69D Pr8 C77D C82D 26(2)
C65D Pr8 C77D C82D 125(2)
C78D Pr8 C77D C82D 136(3)
C66D Pr8 C77D C82D 111(2)
C81D Pr8 C77D C78D -106(2)
C80D Pr8 C77D C78D -60.0(18)
C70D Pr8 C77D C78D -120.3(18)
C82D Pr8 C77D C78D -136(3)
C67D Pr8 C77D C78D -54.9(18)
C79D Pr8 C77D C78D -25.5(16)
C68D Pr8 C77D C78D -76.1(19)
C69D Pr8 C77D C78D -109.3(18)
C65D Pr8 C77D C78D -10.5(16)
C66D Pr8 C77D C78D -24.4(17)
C81D Pr8 C77D C76D 149(2)
C80D Pr8 C77D C76D -165(2)
C70D Pr8 C77D C76D 134(2)
C82D Pr8 C77D C76D 119(3)
C67D Pr8 C77D C76D -160(2)
C79D Pr8 C77D C76D -131(2)
C68D Pr8 C77D C76D 178.7(19)
C69D Pr8 C77D C76D 145.5(19)
C65D Pr8 C77D C76D -116(2)
C78D Pr8 C77D C76D -105(2)
C66D Pr8 C77D C76D -129.6(19)
C61D C62D C78D C79D -148(4)
C63D C62D C78D C79D 2(6)
C61D C62D C78D C77D -6(4)
C63D C62D C78D C77D 144(3)
C61D C62D C78D Pr8 -81(3)
C63D C62D C78D Pr8 68(3)
C82D C77D C78D C79D 4(5)
C76D C77D C78D C79D 150(3)
Pr8 C77D C78D C79D 50(3)
C82D C77D C78D C62D -145(3)
C76D C77D C78D C62D 1(4)
Pr8 C77D C78D C62D -99(3)
C82D C77D C78D Pr8 -46(3)
C76D C77D C78D Pr8 100(2)
C81D Pr8 C78D C79D -71(2)
C80D Pr8 C78D C79D -26(2)
C70D Pr8 C78D C79D -69(2)
C82D Pr8 C78D C79D -106(2)
C67D Pr8 C78D C79D -6(2)
C68D Pr8 C78D C79D -12(2)
C69D Pr8 C78D C79D -43(2)
C77D Pr8 C78D C79D -130(3)
C65D Pr8 C78D C79D 35.6(19)
C66D Pr8 C78D C79D 24(2)
C81D Pr8 C78D C62D 160(2)
C80D Pr8 C78D C62D -155(3)
C70D Pr8 C78D C62D 163(2)
C82D Pr8 C78D C62D 126(3)
C67D Pr8 C78D C62D -134(2)
C79D Pr8 C78D C62D -128(3)
C68D Pr8 C78D C62D -140(2)
C69D Pr8 C78D C62D -171(2)
C77D Pr8 C78D C62D 102(3)
C65D Pr8 C78D C62D -93(2)
C66D Pr8 C78D C62D -104(2)
C81D Pr8 C78D C77D 58.4(18)
C80D Pr8 C78D C77D 103(2)
C70D Pr8 C78D C77D 61.0(18)
C82D Pr8 C78D C77D 24.0(17)
C67D Pr8 C78D C77D 124.0(19)
C79D Pr8 C78D C77D 130(3)
C68D Pr8 C78D C77D 117.7(18)
C69D Pr8 C78D C77D 87(2)
C65D Pr8 C78D C77D 165(2)
C66D Pr8 C78D C77D 153.7(18)
C62D C78D C79D C65D -5(6)
C77D C78D C79D C65D -144(3)
Pr8 C78D C79D C65D -90(3)
C62D C78D C79D C80D 136(4)
C77D C78D C79D C80D -3(5)
Pr8 C78D C79D C80D 51(3)
C62D C78D C79D Pr8 85(4)
C77D C78D C79D Pr8 -54(3)
C66D C65D C79D C78D 155(3)
C64D C65D C79D C78D 12(5)
Pr8 C65D C79D C78D 91(3)
C66D C65D C79D C80D 4(4)
C64D C65D C79D C80D -138(3)
Pr8 C65D C79D C80D -60(2)
C66D C65D C79D Pr8 64(3)
C64D C65D C79D Pr8 -78(3)
C81D Pr8 C79D C78D 97(2)
C80D Pr8 C79D C78D 138(3)
C70D Pr8 C79D C78D 114(2)
C82D Pr8 C79D C78D 60(2)
C67D Pr8 C79D C78D 173(3)
C68D Pr8 C79D C78D 169(2)
C69D Pr8 C79D C78D 143(2)
C77D Pr8 C79D C78D 30.8(19)
C65D Pr8 C79D C78D -115(3)
C66D Pr8 C79D C78D -148(3)
C81D Pr8 C79D C65D -148(2)
C80D Pr8 C79D C65D -107(3)
C70D Pr8 C79D C65D -131(2)
C82D Pr8 C79D C65D 175(2)
C67D Pr8 C79D C65D -72(2)
C68D Pr8 C79D C65D -76(2)
C69D Pr8 C79D C65D -102(2)
C77D Pr8 C79D C65D 146(2)
C78D Pr8 C79D C65D 115(3)
C66D Pr8 C79D C65D -32.9(18)
C81D Pr8 C79D C80D -41.3(19)
C70D Pr8 C79D C80D -25(2)
C82D Pr8 C79D C80D -78(2)
C67D Pr8 C79D C80D 34.8(19)
C68D Pr8 C79D C80D 30.4(19)
C69D Pr8 C79D C80D 5(2)
C77D Pr8 C79D C80D -108(2)
C65D Pr8 C79D C80D 107(3)
C78D Pr8 C79D C80D -138(3)
C66D Pr8 C79D C80D 74(2)
C68D C67D C80D C79D 140(4)
C66D C67D C80D C79D -2(4)
Pr8 C67D C80D C79D 83(3)
C68D C67D C80D C81D -2(6)
C66D C67D C80D C81D -144(3)
Pr8 C67D C80D C81D -59(3)
C68D C67D C80D Pr8 56(4)
C66D C67D C80D Pr8 -85(2)
C78D C79D C80D C67D -145(4)
C65D C79D C80D C67D -1(4)
Pr8 C79D C80D C67D -83(3)
C78D C79D C80D C81D 0(5)
C65D C79D C80D C81D 144(3)
Pr8 C79D C80D C81D 62(2)
C78D C79D C80D Pr8 -62(4)
C65D C79D C80D Pr8 82(3)
C81D Pr8 C80D C67D -126(3)
C70D Pr8 C80D C67D -92(2)
C82D Pr8 C80D C67D -159(2)
C79D Pr8 C80D C67D 116(3)
C68D Pr8 C80D C67D -26.5(16)
C69D Pr8 C80D C67D -58(2)
C77D Pr8 C80D C67D 170(2)
C65D Pr8 C80D C67D 81(2)
C78D Pr8 C80D C67D 137(2)
C66D Pr8 C80D C67D 44.0(18)
C81D Pr8 C80D C79D 118(2)
C70D Pr8 C80D C79D 152(2)
C82D Pr8 C80D C79D 85(2)
C67D Pr8 C80D C79D -116(3)
C68D Pr8 C80D C79D -143(2)
C69D Pr8 C80D C79D -175(2)
C77D Pr8 C80D C79D 53.7(18)
C65D Pr8 C80D C79D -35.2(16)
C78D Pr8 C80D C79D 20.6(17)
C66D Pr8 C80D C79D -72(2)
C70D Pr8 C80D C81D 34.0(14)
C82D Pr8 C80D C81D -32.6(15)
C67D Pr8 C80D C81D 126(3)
C79D Pr8 C80D C81D -118(2)
C68D Pr8 C80D C81D 99.5(16)
C69D Pr8 C80D C81D 67.8(14)
C77D Pr8 C80D C81D -63.9(15)
C65D Pr8 C80D C81D -153(2)
C78D Pr8 C80D C81D -97.0(18)
C66D Pr8 C80D C81D 170(2)
C69D C70D C81D C82D -140(3)
C71D C70D C81D C82D -2(5)
Pr8 C70D C81D C82D -83(3)
C69D C70D C81D C80D 13(4)
C71D C70D C81D C80D 151(3)
Pr8 C70D C81D C80D 69(2)
C69D C70D C81D Pr8 -57(3)
C71D C70D C81D Pr8 82(2)
C67D C80D C81D C70D -9(5)
C79D C80D C81D C70D -152(3)
Pr8 C80D C81D C70D -78(3)
C67D C80D C81D C82D 147(4)
C79D C80D C81D C82D 4(4)
Pr8 C80D C81D C82D 78(3)
C67D C80D C81D Pr8 69(4)
C79D C80D C81D Pr8 -74(3)
C80D Pr8 C81D C70D 115(2)
C82D Pr8 C81D C70D -127(3)
C67D Pr8 C81D C70D 87.2(16)
C79D Pr8 C81D C70D 148(2)
C68D Pr8 C81D C70D 54.3(15)
C69D Pr8 C81D C70D 23.8(12)
C77D Pr8 C81D C70D -153(2)
C65D Pr8 C81D C70D 134.3(18)
C78D Pr8 C81D C70D 175(2)
C66D Pr8 C81D C70D 107.6(17)
C80D Pr8 C81D C82D -118(3)
C70D Pr8 C81D C82D 127(3)
C67D Pr8 C81D C82D -146(2)
C79D Pr8 C81D C82D -85(2)
C68D Pr8 C81D C82D -179(2)
C69D Pr8 C81D C82D 151(2)
C77D Pr8 C81D C82D -25.8(17)
C65D Pr8 C81D C82D -99(2)
C78D Pr8 C81D C82D -57.9(18)
C66D Pr8 C81D C82D -125(2)
C70D Pr8 C81D C80D -115(2)
C82D Pr8 C81D C80D 118(3)
C67D Pr8 C81D C80D -27.5(15)
C79D Pr8 C81D C80D 33.0(15)
C68D Pr8 C81D C80D -60.4(15)
C69D Pr8 C81D C80D -91.0(16)
C77D Pr8 C81D C80D 92.6(18)
C65D Pr8 C81D C80D 19.5(15)
C78D Pr8 C81D C80D 60.5(16)
C66D Pr8 C81D C80D -7.1(15)
C78D C77D C82D C81D 0(5)
C76D C77D C82D C81D -142(3)
Pr8 C77D C82D C81D -52(3)
C78D C77D C82D C73D 144(3)
C76D C77D C82D C73D 3(4)
Pr8 C77D C82D C73D 92(2)
C78D C77D C82D Pr8 52(3)
C76D C77D C82D Pr8 -90(3)
C70D C81D C82D C77D 149(4)
C80D C81D C82D C77D -3(5)
Pr8 C81D C82D C77D 66(3)
C70D C81D C82D C73D 8(5)
C80D C81D C82D C73D -144(3)
Pr8 C81D C82D C73D -75(3)
C70D C81D C82D Pr8 83(3)
C80D C81D C82D Pr8 -69(2)
C74D C73D C82D C77D 0(5)
C72D C73D C82D C77D -159(3)
Pr8 C73D C82D C77D -90(3)
C74D C73D C82D C81D 146(3)
C72D C73D C82D C81D -12(4)
Pr8 C73D C82D C81D 57(3)
C74D C73D C82D Pr8 90(3)
C72D C73D C82D Pr8 -69(3)
C81D Pr8 C82D C77D -131(3)
C80D Pr8 C82D C77D -90(2)
C70D Pr8 C82D C77D -162(2)
C67D Pr8 C82D C77D -101(2)
C79D Pr8 C82D C77D -53(2)
C68D Pr8 C82D C77D -130(2)
C69D Pr8 C82D C77D -156(2)
C65D Pr8 C82D C77D -51(2)
C78D Pr8 C82D C77D -26.1(18)
C66D Pr8 C82D C77D -74(2)
C80D Pr8 C82D C81D 41(2)
C70D Pr8 C82D C81D -30.5(17)
C67D Pr8 C82D C81D 30(2)
C79D Pr8 C82D C81D 78(2)
C68D Pr8 C82D C81D 1(2)
C69D Pr8 C82D C81D -24.8(19)
C77D Pr8 C82D C81D 131(3)
C65D Pr8 C82D C81D 80(2)
C78D Pr8 C82D C81D 105(2)
C66D Pr8 C82D C81D 57(2)
C81D Pr8 C82D C73D 122(3)
C80D Pr8 C82D C73D 163(2)
C70D Pr8 C82D C73D 92.0(17)
C67D Pr8 C82D C73D 152.6(18)
C79D Pr8 C82D C73D -160(2)
C68D Pr8 C82D C73D 123.7(17)
C69D Pr8 C82D C73D 97.7(17)
C77D Pr8 C82D C73D -106(3)
C65D Pr8 C82D C73D -157.7(17)
C78D Pr8 C82D C73D -132(2)
C66D Pr8 C82D C73D 179.9(17)
